data_7019300
loop_
_publ_author_name
'Zhou, Wen'
'Chiang, Linus'
'Patrick, Brian O.'
'Storr, Tim'
'Smith, Kevin M.'

_publ_section_title
;
 Cyclopentadienyl chromium diimine and pyridine-imine complexes:
 ligand-based radicals and metal-based redox chemistry.
;
_journal_issue 26
_journal_name_full 'Dalton transactions (Cambridge, England : 2003)'
_journal_page_first 7920
_journal_page_last 7930
_journal_paper_doi 10.1039/c2dt30160a
_journal_volume 41
_journal_year 2012
_chemical_formula_sum 'C31 H41 Cr N2'
_chemical_formula_weight 493.66
_chemical_name_systematic
;
?
;
_space_group_IT_number 4
_symmetry_cell_setting monoclinic
_symmetry_space_group_name_Hall 'P 2yb'
_symmetry_space_group_name_H-M 'P 1 21 1'
_atom_sites_solution_hydrogens geom
_atom_sites_solution_primary direct
_atom_sites_solution_secondary difmap
_audit_creation_method SHELXL-97
_cell_angle_alpha 90.00
_cell_angle_beta 105.701(2)
_cell_angle_gamma 90.00
_cell_formula_units_Z 12
_cell_length_a 22.2076(14)
_cell_length_b 10.7791(6)
_cell_length_c 37.721(2)
_cell_measurement_reflns_used 9964
_cell_measurement_temperature 173(2)
_cell_measurement_theta_max 25.481
_cell_measurement_theta_min 2.517
_cell_volume 8692.7(9)
_computing_structure_refinement 'SHELXL-97 (Sheldrick, 2008)'
_diffrn_ambient_temperature 173(2)
_diffrn_measured_fraction_theta_full 0.996
_diffrn_measured_fraction_theta_max 0.996
_diffrn_measurement_device_type 'Bruker X8 APEX II'
_diffrn_measurement_method 'area detector'
_diffrn_radiation_monochromator graphite
_diffrn_radiation_source 'fine-focus sealed tube'
_diffrn_radiation_type MoK\a
_diffrn_radiation_wavelength 0.71073
_diffrn_reflns_av_R_equivalents 0.0453
_diffrn_reflns_av_sigmaI/netI 0.0901
_diffrn_reflns_limit_h_max 29
_diffrn_reflns_limit_h_min -29
_diffrn_reflns_limit_k_max 12
_diffrn_reflns_limit_k_min -14
_diffrn_reflns_limit_l_max 49
_diffrn_reflns_limit_l_min -43
_diffrn_reflns_number 88464
_diffrn_reflns_theta_full 27.92
_diffrn_reflns_theta_max 27.92
_diffrn_reflns_theta_min 1.12
_exptl_absorpt_coefficient_mu 0.414
_exptl_absorpt_correction_T_max 0.902
_exptl_absorpt_correction_T_min 0.752
_exptl_absorpt_correction_type multi-scan
_exptl_crystal_colour black
_exptl_crystal_density_diffrn 1.132
_exptl_crystal_density_method 'not measured'
_exptl_crystal_description prism
_exptl_crystal_F_000 3180
_exptl_crystal_size_max 0.40
_exptl_crystal_size_mid 0.25
_exptl_crystal_size_min 0.25
_refine_diff_density_max 0.326
_refine_diff_density_min -0.419
_refine_diff_density_rms 0.058
_refine_ls_abs_structure_details 'Flack H D (1983), Acta Cryst. A39, 876-881'
_refine_ls_abs_structure_Flack 0.487(10)
_refine_ls_extinction_method none
_refine_ls_goodness_of_fit_ref 1.009
_refine_ls_hydrogen_treatment constr
_refine_ls_matrix_type full
_refine_ls_number_parameters 1871
_refine_ls_number_reflns 39600
_refine_ls_number_restraints 1
_refine_ls_restrained_S_all 1.009
_refine_ls_R_factor_all 0.0966
_refine_ls_R_factor_gt 0.0537
_refine_ls_shift/su_max 0.023
_refine_ls_shift/su_mean 0.000
_refine_ls_structure_factor_coef Fsqd
_refine_ls_weighting_details 'calc w=1/[\s^2^(Fo^2^)+(0.0427P)^2^+1.8869P] where P=(Fo^2^+2Fc^2^)/3'
_refine_ls_weighting_scheme calc
_refine_ls_wR_factor_gt 0.0972
_refine_ls_wR_factor_ref 0.1114
_reflns_number_gt 27677
_reflns_number_total 39600
_reflns_threshold_expression >2\s(I)
_cod_data_source_file c2dt30160a.txt
_cod_data_source_block ks159_0m
_cod_depositor_comments
;
The following automatic conversions were performed:

'_symmetry_cell_setting' value 'Monoclinic' changed to 'monoclinic'
according to /home/saulius/struct/CIF-dictionaries/cif_core.dic
dictionary named 'cif_core.dic' version 2.4.1 from
2010-06-29.

'_exptl_absorpt_correction_type' value 'Multi-scan'
changed to 'multi-scan' according to
/home/saulius/struct/CIF-dictionaries/cif_core.dic dictionary named
'cif_core.dic' version 2.4.1 from 2010-06-29.

Automatic conversion script
Id: cif_fix_values 1891 2012-01-12 08:04:46Z andrius 
;
_cod_original_cell_volume 8692.5(9)
_cod_database_code 7019300

loop_
_symmetry_equiv_pos_as_xyz
'x, y, z'
'-x, y+1/2, -z'

loop_
_atom_site_label
_atom_site_type_symbol
_atom_site_fract_x
_atom_site_fract_y
_atom_site_fract_z
_atom_site_U_iso_or_equiv
_atom_site_adp_type
_atom_site_occupancy
_atom_site_symmetry_multiplicity
_atom_site_calc_flag
_atom_site_refinement_flags
_atom_site_disorder_assembly
_atom_site_disorder_group
C1 C -0.74614(18) 1.0535(4) 0.32871(12) 0.0441(11) Uani 1 1 d . . .
H1A H -0.7064 1.0951 0.3403 0.066 Uiso 1 1 calc R . .
H1B H -0.7808 1.1022 0.3329 0.066 Uiso 1 1 calc R . .
H1C H -0.7512 1.0459 0.3022 0.066 Uiso 1 1 calc R . .
C2 C -0.73541(17) 0.9344(4) 0.38706(10) 0.0411(10) Uani 1 1 d . . .
H2A H -0.7350 0.8510 0.3975 0.062 Uiso 1 1 calc R . .
H2B H -0.7691 0.9832 0.3924 0.062 Uiso 1 1 calc R . .
H2C H -0.6952 0.9751 0.3980 0.062 Uiso 1 1 calc R . .
C3 C -0.74614(15) 0.9248(3) 0.34539(9) 0.0240(8) Uani 1 1 d . . .
H3 H -0.7105 0.8770 0.3407 0.029 Uiso 1 1 calc R . .
C4 C -0.90371(16) 0.5757(4) 0.23002(10) 0.0376(10) Uani 1 1 d . . .
H4A H -0.9036 0.4976 0.2167 0.056 Uiso 1 1 calc R . .
H4B H -0.8870 0.6423 0.2177 0.056 Uiso 1 1 calc R . .
H4C H -0.9466 0.5960 0.2302 0.056 Uiso 1 1 calc R . .
C5 C -0.88452(17) 0.4513(3) 0.28838(12) 0.0397(10) Uani 1 1 d . . .
H5A H -0.8851 0.3765 0.2735 0.060 Uiso 1 1 calc R . .
H5B H -0.9266 0.4673 0.2909 0.060 Uiso 1 1 calc R . .
H5C H -0.8555 0.4394 0.3128 0.060 Uiso 1 1 calc R . .
C6 C -0.86309(14) 0.5621(3) 0.26947(9) 0.0246(8) Uani 1 1 d . . .
H6 H -0.8194 0.5450 0.2684 0.030 Uiso 1 1 calc R . .
C7 C -0.80713(13) 0.7484(3) 0.30561(8) 0.0174(7) Uani 1 1 d . . .
C8 C -0.86174(14) 0.6800(3) 0.29142(9) 0.0212(7) Uani 1 1 d . . .
C9 C -0.91677(14) 0.7216(3) 0.29860(9) 0.0264(8) Uani 1 1 d . . .
H9 H -0.9543 0.6759 0.2894 0.032 Uiso 1 1 calc R . .
C10 C -0.91765(15) 0.8279(3) 0.31885(10) 0.0271(8) Uani 1 1 d . . .
H10 H -0.9559 0.8569 0.3226 0.033 Uiso 1 1 calc R . .
C11 C -0.86269(14) 0.8922(3) 0.33373(9) 0.0245(8) Uani 1 1 d . . .
H11 H -0.8634 0.9638 0.3483 0.029 Uiso 1 1 calc R . .
C12 C -0.80648(13) 0.8541(3) 0.32776(9) 0.0189(7) Uani 1 1 d . . .
C13 C -0.5247(2) 0.8617(4) 0.37040(11) 0.0559(13) Uani 1 1 d . . .
H13G H -0.5402 0.9332 0.3814 0.084 Uiso 1 1 calc R . .
H13H H -0.4796 0.8705 0.3737 0.084 Uiso 1 1 calc R . .
H13I H -0.5329 0.7854 0.3825 0.084 Uiso 1 1 calc R . .
C14 C -0.5521(2) 0.9773(4) 0.31045(14) 0.0539(12) Uani 1 1 d . . .
H14G H -0.5671 1.0454 0.3230 0.081 Uiso 1 1 calc R . .
H14H H -0.5772 0.9735 0.2847 0.081 Uiso 1 1 calc R . .
H14I H -0.5081 0.9915 0.3113 0.081 Uiso 1 1 calc R . .
C15 C -0.55799(16) 0.8555(3) 0.32952(10) 0.0293(8) Uani 1 1 d . . .
H15 H -0.6035 0.8425 0.3273 0.035 Uiso 1 1 calc R . .
C16 C -0.57934(18) 0.3254(4) 0.25492(11) 0.0445(11) Uani 1 1 d . . .
H16A H -0.6122 0.2719 0.2400 0.067 Uiso 1 1 calc R . .
H16B H -0.5670 0.2951 0.2804 0.067 Uiso 1 1 calc R . .
H16C H -0.5430 0.3243 0.2449 0.067 Uiso 1 1 calc R . .
C17 C -0.62876(16) 0.5032(4) 0.21455(10) 0.0374(10) Uani 1 1 d . . .
H17A H -0.6588 0.4429 0.2004 0.056 Uiso 1 1 calc R . .
H17B H -0.5939 0.5121 0.2034 0.056 Uiso 1 1 calc R . .
H17C H -0.6495 0.5835 0.2144 0.056 Uiso 1 1 calc R . .
C18 C -0.60400(15) 0.4579(3) 0.25418(10) 0.0270(8) Uani 1 1 d . . .
H18 H -0.6403 0.4555 0.2651 0.032 Uiso 1 1 calc R . .
C19 C -0.57758(13) 0.6546(3) 0.29206(9) 0.0191(7) Uani 1 1 d . . .
C20 C -0.55728(14) 0.5508(3) 0.27659(9) 0.0218(8) Uani 1 1 d . . .
C21 C -0.49313(15) 0.5396(4) 0.28067(10) 0.0287(8) Uani 1 1 d . . .
H21 H -0.4779 0.4695 0.2705 0.034 Uiso 1 1 calc R . .
C22 C -0.45131(15) 0.6282(4) 0.29912(9) 0.0278(8) Uani 1 1 d . . .
H22 H -0.4079 0.6187 0.3015 0.033 Uiso 1 1 calc R . .
C23 C -0.47242(14) 0.7294(4) 0.31397(9) 0.0280(8) Uani 1 1 d . . .
H23 H -0.4433 0.7902 0.3264 0.034 Uiso 1 1 calc R . .
C24 C -0.53595(14) 0.7457(3) 0.31132(9) 0.0227(8) Uani 1 1 d . . .
C25 C -0.67760(14) 0.7518(3) 0.26533(9) 0.0243(8) Uani 1 1 d . . .
H25 H -0.6623 0.7912 0.2470 0.029 Uiso 1 1 calc R . .
C26 C -0.73544(14) 0.7743(4) 0.26920(9) 0.0260(8) Uani 1 1 d . . .
H26 H -0.7638 0.8297 0.2535 0.031 Uiso 1 1 calc R . .
C27 C -0.61635(18) 0.5078(4) 0.37112(11) 0.0453(11) Uani 1 1 d . . .
H27 H -0.5733 0.5293 0.3777 0.054 Uiso 1 1 calc R . .
C28 C -0.6623(3) 0.5645(4) 0.38442(11) 0.0584(14) Uani 1 1 d . . .
H28 H -0.6564 0.6305 0.4017 0.070 Uiso 1 1 calc R . .
C29 C -0.7188(2) 0.5051(5) 0.36731(13) 0.0581(15) Uani 1 1 d . . .
H29 H -0.7586 0.5246 0.3707 0.070 Uiso 1 1 calc R . .
C30 C -0.70652(19) 0.4128(4) 0.34458(12) 0.0470(11) Uani 1 1 d . . .
H30 H -0.7361 0.3571 0.3299 0.056 Uiso 1 1 calc R . .
C31 C -0.64341(19) 0.4169(4) 0.34732(11) 0.0424(11) Uani 1 1 d . . .
H31 H -0.6222 0.3642 0.3345 0.051 Uiso 1 1 calc R . .
C32 C -0.31729(18) 0.9231(4) 0.50667(14) 0.0659(16) Uani 1 1 d . . .
H32A H -0.2840 0.9665 0.4992 0.099 Uiso 1 1 calc R . .
H32B H -0.3277 0.9692 0.5266 0.099 Uiso 1 1 calc R . .
H32C H -0.3544 0.9170 0.4856 0.099 Uiso 1 1 calc R . .
C33 C -0.23486(15) 0.8009(4) 0.55116(12) 0.0458(11) Uani 1 1 d . . .
H33A H -0.2033 0.8465 0.5426 0.069 Uiso 1 1 calc R . .
H33B H -0.2195 0.7170 0.5586 0.069 Uiso 1 1 calc R . .
H33C H -0.2430 0.8443 0.5722 0.069 Uiso 1 1 calc R . .
C34 C -0.29508(14) 0.7930(3) 0.52011(10) 0.0253(8) Uani 1 1 d . . .
H34 H -0.2857 0.7472 0.4992 0.030 Uiso 1 1 calc R . .
C35 C -0.52496(19) 0.5020(4) 0.47363(14) 0.0661(15) Uani 1 1 d . . .
H35A H -0.5472 0.4345 0.4581 0.099 Uiso 1 1 calc R . .
H35B H -0.5188 0.5709 0.4580 0.099 Uiso 1 1 calc R . .
H35C H -0.5496 0.5306 0.4900 0.099 Uiso 1 1 calc R . .
C36 C -0.4684(2) 0.3414(4) 0.51856(13) 0.0638(14) Uani 1 1 d . . .
H36A H -0.4916 0.2775 0.5019 0.096 Uiso 1 1 calc R . .
H36B H -0.4912 0.3632 0.5366 0.096 Uiso 1 1 calc R . .
H36C H -0.4269 0.3096 0.5315 0.096 Uiso 1 1 calc R . .
C37 C -0.46140(16) 0.4554(3) 0.49662(10) 0.0316(9) Uani 1 1 d . . .
H37 H -0.4369 0.4305 0.4791 0.038 Uiso 1 1 calc R . .
C38 C -0.37925(13) 0.6271(3) 0.50974(9) 0.0179(7) Uani 1 1 d . . .
C39 C -0.42536(14) 0.5591(3) 0.52065(9) 0.0210(7) Uani 1 1 d . . .
C40 C -0.43719(14) 0.5906(3) 0.55380(9) 0.0247(7) Uani 1 1 d . . .
H40 H -0.4686 0.5471 0.5615 0.030 Uiso 1 1 calc R . .
C41 C -0.40427(14) 0.6841(3) 0.57582(9) 0.0252(8) Uani 1 1 d . . .
H41 H -0.4130 0.7037 0.5985 0.030 Uiso 1 1 calc R . .
C42 C -0.35891(14) 0.7487(3) 0.56492(9) 0.0221(7) Uani 1 1 d . . .
H42 H -0.3366 0.8129 0.5802 0.026 Uiso 1 1 calc R . .
C43 C -0.34519(13) 0.7218(3) 0.53193(9) 0.0186(7) Uani 1 1 d . . .
C44 C -0.18816(14) 0.6730(3) 0.39841(10) 0.0333(9) Uani 1 1 d . . .
H44A H -0.1716 0.7514 0.4102 0.050 Uiso 1 1 calc R . .
H44B H -0.1738 0.6610 0.3762 0.050 Uiso 1 1 calc R . .
H44C H -0.1732 0.6042 0.4155 0.050 Uiso 1 1 calc R . .
C45 C -0.28441(16) 0.7902(4) 0.36413(12) 0.0451(11) Uani 1 1 d . . .
H45A H -0.2649 0.8651 0.3769 0.068 Uiso 1 1 calc R . .
H45B H -0.3299 0.7955 0.3598 0.068 Uiso 1 1 calc R . .
H45C H -0.2742 0.7831 0.3405 0.068 Uiso 1 1 calc R . .
C46 C -0.25982(14) 0.6765(3) 0.38775(10) 0.0268(8) Uani 1 1 d . . .
H46 H -0.2727 0.6853 0.4111 0.032 Uiso 1 1 calc R . .
C47 C -0.3874(2) 0.1642(4) 0.38365(14) 0.0593(14) Uani 1 1 d . . .
H47A H -0.3439 0.1505 0.3979 0.089 Uiso 1 1 calc R . .
H47B H -0.3936 0.1312 0.3587 0.089 Uiso 1 1 calc R . .
H47C H -0.4156 0.1218 0.3957 0.089 Uiso 1 1 calc R . .
C48 C -0.46842(18) 0.3246(6) 0.36001(15) 0.089(2) Uani 1 1 d . . .
H48A H -0.4964 0.2747 0.3704 0.134 Uiso 1 1 calc R . .
H48B H -0.4740 0.3014 0.3342 0.134 Uiso 1 1 calc R . .
H48C H -0.4783 0.4127 0.3615 0.134 Uiso 1 1 calc R . .
C49 C -0.40124(15) 0.3012(3) 0.38164(10) 0.0299(9) Uani 1 1 d . . .
H49 H -0.3968 0.3304 0.4074 0.036 Uiso 1 1 calc R . .
C50 C -0.32977(13) 0.4877(3) 0.38346(8) 0.0205(7) Uani 1 1 d . . .
C51 C -0.35683(14) 0.3780(3) 0.36633(9) 0.0239(8) Uani 1 1 d . . .
C52 C -0.34183(16) 0.3414(3) 0.33404(10) 0.0307(9) Uani 1 1 d . . .
H52 H -0.3597 0.2677 0.3218 0.037 Uiso 1 1 calc R . .
C53 C -0.30146(15) 0.4105(3) 0.31974(10) 0.0314(9) Uani 1 1 d . . .
H53 H -0.2917 0.3841 0.2979 0.038 Uiso 1 1 calc R . .
C54 C -0.27544(14) 0.5179(3) 0.33715(9) 0.0254(8) Uani 1 1 d . . .
H54 H -0.2482 0.5654 0.3270 0.030 Uiso 1 1 calc R . .
C55 C -0.28855(14) 0.5580(3) 0.36953(9) 0.0225(8) Uani 1 1 d . . .
C56 C -0.39090(15) 0.6156(4) 0.41228(9) 0.0316(9) Uani 1 1 d . . .
H56 H -0.4131 0.6481 0.3890 0.038 Uiso 1 1 calc R . .
C57 C -0.40222(15) 0.6524(3) 0.44428(9) 0.0286(8) Uani 1 1 d . . .
H57 H -0.4329 0.7130 0.4450 0.034 Uiso 1 1 calc R . .
C58 C -0.2165(3) 0.3757(7) 0.46793(13) 0.039(2) Uani 0.660(7) 1 d PG A 1
H58 H -0.1985 0.3755 0.4477 0.047 Uiso 0.660(7) 1 calc PR A 1
C59 C -0.2033(2) 0.4622(6) 0.49744(19) 0.052(2) Uani 0.660(7) 1 d PG A 1
H59 H -0.1750 0.5300 0.5005 0.062 Uiso 0.660(7) 1 calc PR A 1
C60 C -0.2399(4) 0.4295(7) 0.52162(13) 0.050(4) Uani 0.660(7) 1 d PG A 1
H60 H -0.2403 0.4716 0.5437 0.060 Uiso 0.660(7) 1 calc PR A 1
C61 C -0.2756(3) 0.3229(6) 0.5071(2) 0.057(3) Uani 0.660(7) 1 d PG A 1
H61 H -0.3042 0.2812 0.5177 0.069 Uiso 0.660(7) 1 calc PR A 1
C62 C -0.2611(3) 0.2897(5) 0.47388(17) 0.038(2) Uani 0.660(7) 1 d PG A 1
H62 H -0.2783 0.2218 0.4584 0.046 Uiso 0.660(7) 1 calc PR A 1
C63 C 0.15154(17) 0.6108(4) 0.40138(11) 0.0433(11) Uani 1 1 d . . .
H63A H 0.1482 0.6627 0.3796 0.065 Uiso 1 1 calc R . .
H63B H 0.1605 0.5250 0.3959 0.065 Uiso 1 1 calc R . .
H63C H 0.1854 0.6419 0.4219 0.065 Uiso 1 1 calc R . .
C64 C 0.0728(2) 0.7487(3) 0.41811(12) 0.0525(12) Uani 1 1 d . . .
H64A H 0.0708 0.7975 0.3959 0.079 Uiso 1 1 calc R . .
H64B H 0.1046 0.7840 0.4390 0.079 Uiso 1 1 calc R . .
H64C H 0.0320 0.7506 0.4234 0.079 Uiso 1 1 calc R . .
C65 C 0.08996(14) 0.6152(3) 0.41200(9) 0.0224(7) Uani 1 1 d . . .
H65 H 0.0565 0.5808 0.3910 0.027 Uiso 1 1 calc R . .
C66 C 0.03601(19) 0.1452(4) 0.49891(13) 0.0590(13) Uani 1 1 d . . .
H66A H 0.0036 0.0816 0.4963 0.089 Uiso 1 1 calc R . .
H66B H 0.0489 0.1742 0.5245 0.089 Uiso 1 1 calc R . .
H66C H 0.0721 0.1099 0.4923 0.089 Uiso 1 1 calc R . .
C67 C -0.04897(17) 0.3039(4) 0.48286(12) 0.0472(11) Uani 1 1 d . . .
H67A H -0.0787 0.2358 0.4817 0.071 Uiso 1 1 calc R . .
H67B H -0.0684 0.3683 0.4651 0.071 Uiso 1 1 calc R . .
H67C H -0.0373 0.3391 0.5077 0.071 Uiso 1 1 calc R . .
C68 C 0.01013(15) 0.2540(3) 0.47349(10) 0.0287(8) Uani 1 1 d . . .
H68 H -0.0027 0.2220 0.4476 0.034 Uiso 1 1 calc R . .
C69 C 0.05249(13) 0.4351(3) 0.44405(8) 0.0158(7) Uani 1 1 d . . .
C70 C 0.05663(13) 0.3596(3) 0.47518(9) 0.0201(7) Uani 1 1 d . . .
C71 C 0.10246(15) 0.3861(3) 0.50706(9) 0.0292(8) Uani 1 1 d . . .
H71 H 0.1062 0.3352 0.5281 0.035 Uiso 1 1 calc R . .
C72 C 0.14305(14) 0.4848(3) 0.50924(9) 0.0304(8) Uani 1 1 d . . .
H72 H 0.1741 0.5018 0.5316 0.036 Uiso 1 1 calc R . .
C73 C 0.13801(14) 0.5584(3) 0.47863(10) 0.0267(8) Uani 1 1 d . . .
H73 H 0.1657 0.6266 0.4802 0.032 Uiso 1 1 calc R . .
C74 C 0.09334(14) 0.5349(3) 0.44561(9) 0.0195(7) Uani 1 1 d . . .
C75 C -0.06177(16) 0.3509(3) 0.24501(9) 0.0320(8) Uani 1 1 d . . .
H75A H -0.0435 0.2675 0.2480 0.048 Uiso 1 1 calc R . .
H75B H -0.0307 0.4106 0.2413 0.048 Uiso 1 1 calc R . .
H75C H -0.0984 0.3520 0.2236 0.048 Uiso 1 1 calc R . .
C76 C -0.10997(19) 0.5152(3) 0.27526(11) 0.0422(10) Uani 1 1 d . . .
H76A H -0.0808 0.5742 0.2691 0.063 Uiso 1 1 calc R . .
H76B H -0.1182 0.5398 0.2985 0.063 Uiso 1 1 calc R . .
H76C H -0.1493 0.5149 0.2556 0.063 Uiso 1 1 calc R . .
C77 C -0.08141(15) 0.3857(3) 0.27923(9) 0.0261(8) Uani 1 1 d . . .
H77 H -0.0427 0.3884 0.3002 0.031 Uiso 1 1 calc R . .
C78 C -0.13029(17) 0.0003(4) 0.38179(11) 0.0429(10) Uani 1 1 d . . .
H78A H -0.1249 -0.0216 0.4077 0.064 Uiso 1 1 calc R . .
H78B H -0.0907 -0.0122 0.3755 0.064 Uiso 1 1 calc R . .
H78C H -0.1626 -0.0526 0.3661 0.064 Uiso 1 1 calc R . .
C79 C -0.20907(19) 0.1607(4) 0.38794(11) 0.0486(11) Uani 1 1 d . . .
H79A H -0.2022 0.1358 0.4137 0.073 Uiso 1 1 calc R . .
H79B H -0.2440 0.1131 0.3725 0.073 Uiso 1 1 calc R . .
H79C H -0.2189 0.2494 0.3854 0.073 Uiso 1 1 calc R . .
C80 C -0.14979(16) 0.1351(3) 0.37572(10) 0.0339(9) Uani 1 1 d . . .
H80 H -0.1154 0.1868 0.3914 0.041 Uiso 1 1 calc R . .
C81 C -0.12041(13) 0.2636(3) 0.32620(8) 0.0190(7) Uani 1 1 d . . .
C82 C -0.15815(14) 0.1735(3) 0.33599(9) 0.0241(8) Uani 1 1 d . . .
C83 C -0.20382(15) 0.1161(4) 0.30767(11) 0.0334(9) Uani 1 1 d . . .
H83 H -0.2301 0.0545 0.3136 0.040 Uiso 1 1 calc R . .
C84 C -0.21116(15) 0.1474(4) 0.27153(10) 0.0322(9) Uani 1 1 d . . .
H84 H -0.2429 0.1088 0.2528 0.039 Uiso 1 1 calc R . .
C85 C -0.17254(14) 0.2348(3) 0.26230(9) 0.0279(8) Uani 1 1 d . . .
H85 H -0.1782 0.2559 0.2372 0.033 Uiso 1 1 calc R . .
C86 C -0.12547(14) 0.2923(3) 0.28917(9) 0.0218(7) Uani 1 1 d . . .
C87 C -0.09248(14) 0.4229(3) 0.37189(9) 0.0226(7) Uani 1 1 d . . .
H87 H -0.1330 0.4585 0.3634 0.027 Uiso 1 1 calc R . .
C88 C -0.04917(13) 0.4668(3) 0.40188(9) 0.0212(7) Uani 1 1 d . . .
H88 H -0.0570 0.5354 0.4158 0.025 Uiso 1 1 calc R . .
C89 C 0.06185(15) 0.1886(3) 0.33739(10) 0.0308(9) Uani 1 1 d . . .
H89 H 0.0592 0.2226 0.3138 0.037 Uiso 1 1 calc R . .
C90 C 0.10671(14) 0.2187(3) 0.37033(10) 0.0281(8) Uani 1 1 d . . .
H90 H 0.1399 0.2766 0.3729 0.034 Uiso 1 1 calc R . .
C91 C 0.09395(15) 0.1486(3) 0.39873(10) 0.0283(8) Uani 1 1 d . . .
H91 H 0.1167 0.1514 0.4240 0.034 Uiso 1 1 calc R . .
C92 C 0.04185(15) 0.0734(3) 0.38338(11) 0.0328(9) Uani 1 1 d . . .
H92 H 0.0235 0.0153 0.3963 0.039 Uiso 1 1 calc R . .
C93 C 0.02175(15) 0.0997(3) 0.34549(11) 0.0346(9) Uani 1 1 d . . .
H93 H -0.0131 0.0633 0.3283 0.042 Uiso 1 1 calc R . .
C94 C -0.47434(18) 0.6257(4) 0.13139(11) 0.0443(11) Uani 1 1 d . . .
H94A H -0.4591 0.5524 0.1211 0.067 Uiso 1 1 calc R . .
H94B H -0.4662 0.7001 0.1185 0.067 Uiso 1 1 calc R . .
H94C H -0.5194 0.6176 0.1283 0.067 Uiso 1 1 calc R . .
C95 C -0.44585(19) 0.5155(4) 0.19310(12) 0.0425(10) Uani 1 1 d . . .
H95A H -0.4315 0.4457 0.1809 0.064 Uiso 1 1 calc R . .
H95B H -0.4896 0.5024 0.1929 0.064 Uiso 1 1 calc R . .
H95C H -0.4199 0.5215 0.2186 0.064 Uiso 1 1 calc R . .
C96 C -0.44036(16) 0.6364(3) 0.17254(9) 0.0261(8) Uani 1 1 d . . .
H96 H -0.3950 0.6482 0.1744 0.031 Uiso 1 1 calc R . .
C97 C -0.4115(2) 1.1742(4) 0.23859(13) 0.0527(12) Uani 1 1 d . . .
H97A H -0.3785 1.2279 0.2533 0.079 Uiso 1 1 calc R . .
H97B H -0.4500 1.1870 0.2460 0.079 Uiso 1 1 calc R . .
H97C H -0.4190 1.1945 0.2124 0.079 Uiso 1 1 calc R . .
C98 C -0.37423(16) 1.0072(4) 0.28576(10) 0.0393(10) Uani 1 1 d . . .
H98A H -0.3433 1.0669 0.2994 0.059 Uiso 1 1 calc R . .
H98B H -0.3566 0.9234 0.2896 0.059 Uiso 1 1 calc R . .
H98C H -0.4118 1.0111 0.2946 0.059 Uiso 1 1 calc R . .
C99 C -0.39127(14) 1.0387(3) 0.24490(10) 0.0254(8) Uani 1 1 d . . .
H99 H -0.3524 1.0289 0.2366 0.031 Uiso 1 1 calc R . .
C100 C -0.41873(14) 0.8378(3) 0.20913(9) 0.0198(7) Uani 1 1 d . . .
C101 C -0.43881(14) 0.9461(3) 0.22327(9) 0.0224(8) Uani 1 1 d . . .
C102 C -0.50302(14) 0.9630(3) 0.21844(9) 0.0263(8) Uani 1 1 d . . .
H102 H -0.5175 1.0360 0.2276 0.032 Uiso 1 1 calc R . .
C103 C -0.54521(15) 0.8756(4) 0.20071(10) 0.0299(9) Uani 1 1 d . . .
H103 H -0.5886 0.8878 0.1979 0.036 Uiso 1 1 calc R . .
C104 C -0.52481(14) 0.7694(4) 0.18683(9) 0.0292(8) Uani 1 1 d . . .
H104 H -0.5544 0.7088 0.1749 0.035 Uiso 1 1 calc R . .
C105 C -0.46138(14) 0.7502(3) 0.19010(9) 0.0218(7) Uani 1 1 d . . .
C106 C -0.26169(19) 0.4236(4) 0.17447(12) 0.0463(11) Uani 1 1 d . . .
H10A H -0.3021 0.3853 0.1623 0.069 Uiso 1 1 calc R . .
H10B H -0.2582 0.4340 0.2008 0.069 Uiso 1 1 calc R . .
H10C H -0.2278 0.3701 0.1714 0.069 Uiso 1 1 calc R . .
C107 C -0.26893(19) 0.5362(5) 0.11568(11) 0.0532(12) Uani 1 1 d . . .
H10D H -0.3090 0.4941 0.1054 0.080 Uiso 1 1 calc R . .
H10E H -0.2352 0.4875 0.1104 0.080 Uiso 1 1 calc R . .
H10F H -0.2702 0.6186 0.1045 0.080 Uiso 1 1 calc R . .
C108 C -0.25721(15) 0.5494(3) 0.15723(10) 0.0279(8) Uani 1 1 d . A .
H108 H -0.2914 0.6026 0.1617 0.034 Uiso 1 1 calc R . .
C109 C -0.1164(4) 0.8452(7) 0.2812(2) 0.0419(19) Uani 0.660(7) 1 d P A 1
H10G H -0.1467 0.7817 0.2836 0.063 Uiso 0.660(7) 1 calc PR A 1
H10H H -0.1193 0.9163 0.2969 0.063 Uiso 0.660(7) 1 calc PR A 1
H10I H -0.0741 0.8105 0.2889 0.063 Uiso 0.660(7) 1 calc PR A 1
C110 C -0.0846(3) 0.9859(6) 0.2362(3) 0.063(3) Uani 0.660(7) 1 d P A 1
H11A H -0.0837 1.0539 0.2535 0.095 Uiso 0.660(7) 1 calc PR A 1
H11B H -0.0976 1.0180 0.2109 0.095 Uiso 0.660(7) 1 calc PR A 1
H11C H -0.0428 0.9492 0.2409 0.095 Uiso 0.660(7) 1 calc PR A 1
C111 C -0.1308(4) 0.8876(8) 0.2410(3) 0.0275(19) Uani 0.660(7) 1 d P A 1
H111 H -0.1730 0.9278 0.2349 0.033 Uiso 0.660(7) 1 calc PR A 1
C112 C -0.19193(14) 0.7165(3) 0.19828(9) 0.0211(7) Uani 1 1 d . A .
C113 C -0.13485(15) 0.7791(3) 0.21313(10) 0.0260(8) Uani 1 1 d . . .
C114 C -0.08170(14) 0.7326(3) 0.20538(10) 0.0257(8) Uani 1 1 d . A .
H114 H -0.0427 0.7723 0.2156 0.031 Uiso 1 1 calc R . .
C115 C -0.08406(15) 0.6301(3) 0.18323(9) 0.0258(8) Uani 1 1 d . . .
H115 H -0.0469 0.5994 0.1785 0.031 Uiso 1 1 calc R A .
C116 C -0.14051(15) 0.5722(3) 0.16793(9) 0.0261(8) Uani 1 1 d . A .
H116 H -0.1418 0.5022 0.1524 0.031 Uiso 1 1 calc R . .
C117 C -0.19574(15) 0.6141(3) 0.17467(9) 0.0230(7) Uani 1 1 d . . .
C118 C -0.26442(14) 0.7045(3) 0.23509(9) 0.0233(7) Uani 1 1 d . A .
H118 H -0.2379 0.6477 0.2514 0.028 Uiso 1 1 calc R . .
C119 C -0.32148(14) 0.7364(3) 0.23840(9) 0.0252(8) Uani 1 1 d . . .
H119 H -0.3380 0.7034 0.2572 0.030 Uiso 1 1 calc R . .
C120 C -0.3503(3) 0.9050(6) 0.11761(14) 0.046(2) Uani 0.660(7) 1 d PG A 1
H120 H -0.3724 0.8417 0.1018 0.055 Uiso 0.660(7) 1 calc PR A 1
C121 C -0.2850(3) 0.9278(6) 0.12609(17) 0.042(2) Uani 0.660(7) 1 d PG A 1
H121 H -0.2557 0.8824 0.1170 0.051 Uiso 0.660(7) 1 calc PR A 1
C122 C -0.2712(3) 1.0303(7) 0.15059(18) 0.060(3) Uani 0.660(7) 1 d PG A 1
H122 H -0.2310 1.0656 0.1607 0.072 Uiso 0.660(7) 1 calc PR A 1
C123 C -0.3280(6) 1.0709(5) 0.15726(18) 0.072(3) Uani 0.660(7) 1 d PG A 1
H123 H -0.3324 1.1380 0.1727 0.086 Uiso 0.660(7) 1 calc PR A 1
C124 C -0.3769(2) 0.9934(8) 0.1369(2) 0.057(3) Uani 0.660(7) 1 d PG A 1
H124 H -0.4198 0.9996 0.1362 0.068 Uiso 0.660(7) 1 calc PR A 1
C125 C 0.0845(2) 0.0449(6) 0.23878(12) 0.0714(16) Uani 1 1 d . . .
H12J H 0.0597 -0.0304 0.2385 0.107 Uiso 1 1 calc R . .
H12K H 0.0612 0.1169 0.2438 0.107 Uiso 1 1 calc R . .
H12L H 0.1241 0.0378 0.2580 0.107 Uiso 1 1 calc R . .
C126 C 0.1280(2) -0.0572(4) 0.19172(15) 0.0680(15) Uani 1 1 d . . .
H12G H 0.1020 -0.1292 0.1936 0.102 Uiso 1 1 calc R . .
H12H H 0.1697 -0.0675 0.2087 0.102 Uiso 1 1 calc R . .
H12I H 0.1314 -0.0505 0.1664 0.102 Uiso 1 1 calc R . .
C127 C 0.09770(16) 0.0609(4) 0.20175(10) 0.0378(10) Uani 1 1 d . . .
H127 H 0.0563 0.0701 0.1831 0.045 Uiso 1 1 calc R . .
C128 C 0.13230(17) 0.5534(3) 0.13033(11) 0.0385(9) Uani 1 1 d . . .
H12D H 0.1253 0.5955 0.1065 0.058 Uiso 1 1 calc R . .
H12E H 0.1663 0.5947 0.1486 0.058 Uiso 1 1 calc R . .
H12F H 0.0939 0.5567 0.1384 0.058 Uiso 1 1 calc R . .
C129 C 0.20736(16) 0.4070(4) 0.11133(10) 0.0372(9) Uani 1 1 d . . .
H12A H 0.1994 0.4518 0.0879 0.056 Uiso 1 1 calc R . .
H12B H 0.2157 0.3196 0.1074 0.056 Uiso 1 1 calc R . .
H12C H 0.2437 0.4434 0.1291 0.056 Uiso 1 1 calc R . .
C130 C 0.15011(15) 0.4169(3) 0.12630(9) 0.0286(8) Uani 1 1 d . . .
H130 H 0.1142 0.3769 0.1080 0.034 Uiso 1 1 calc R . .
C131 C 0.12818(14) 0.2363(3) 0.16489(9) 0.0224(8) Uani 1 1 d . . .
C132 C 0.16040(15) 0.3466(3) 0.16225(10) 0.0263(8) Uani 1 1 d . . .
C133 C 0.20362(15) 0.3902(4) 0.19398(10) 0.0307(9) Uani 1 1 d . . .
H133 H 0.2264 0.4639 0.1927 0.037 Uiso 1 1 calc R . .
C134 C 0.21394(16) 0.3286(4) 0.22711(10) 0.0346(10) Uani 1 1 d . . .
H134 H 0.2443 0.3583 0.2483 0.042 Uiso 1 1 calc R . .
C135 C 0.17972(15) 0.2232(4) 0.22932(9) 0.0330(9) Uani 1 1 d . . .
H135 H 0.1865 0.1819 0.2523 0.040 Uiso 1 1 calc R . .
C136 C 0.13565(14) 0.1760(4) 0.19881(9) 0.0290(8) Uani 1 1 d . . .
C137 C -0.13565(17) -0.1355(4) 0.10769(11) 0.0450(11) Uani 1 1 d . . .
H13D H -0.1669 -0.0694 0.1004 0.068 Uiso 1 1 calc R . .
H13E H -0.1280 -0.1521 0.1341 0.068 Uiso 1 1 calc R . .
H13F H -0.1512 -0.2110 0.0937 0.068 Uiso 1 1 calc R . .
C138 C -0.02512(16) -0.1958(3) 0.11091(10) 0.0370(9) Uani 1 1 d . . .
H13A H -0.0201 -0.2180 0.1367 0.055 Uiso 1 1 calc R . .
H13B H 0.0148 -0.1657 0.1079 0.055 Uiso 1 1 calc R . .
H13C H -0.0384 -0.2690 0.0954 0.055 Uiso 1 1 calc R . .
C139 C -0.07417(15) -0.0947(3) 0.09965(9) 0.0264(8) Uani 1 1 d . . .
H139 H -0.0584 -0.0204 0.1153 0.032 Uiso 1 1 calc R . .
C140 C -0.04493(16) 0.2619(3) -0.02080(10) 0.0380(9) Uani 1 1 d . . .
H14A H -0.0166 0.3223 -0.0272 0.057 Uiso 1 1 calc R . .
H14B H -0.0703 0.3033 -0.0067 0.057 Uiso 1 1 calc R . .
H14C H -0.0724 0.2267 -0.0434 0.057 Uiso 1 1 calc R . .
C141 C 0.03612(17) 0.0983(4) -0.01838(11) 0.0425(10) Uani 1 1 d . . .
H14D H 0.0628 0.1620 -0.0249 0.064 Uiso 1 1 calc R . .
H14E H 0.0106 0.0590 -0.0409 0.064 Uiso 1 1 calc R . .
H14F H 0.0624 0.0355 -0.0027 0.064 Uiso 1 1 calc R . .
C142 C -0.00663(14) 0.1582(3) 0.00245(9) 0.0242(7) Uani 1 1 d . . .
H142 H 0.0204 0.1961 0.0255 0.029 Uiso 1 1 calc R . .
C143 C -0.04253(13) 0.0314(3) 0.05032(8) 0.0179(7) Uani 1 1 d . . .
C144 C -0.04848(14) 0.0631(3) 0.01330(9) 0.0208(7) Uani 1 1 d . . .
C145 C -0.09467(14) 0.0035(3) -0.01363(9) 0.0273(8) Uani 1 1 d . . .
H145 H -0.0992 0.0230 -0.0388 0.033 Uiso 1 1 calc R . .
C146 C -0.13408(15) -0.0831(3) -0.00499(10) 0.0307(8) Uani 1 1 d . . .
H146 H -0.1651 -0.1228 -0.0240 0.037 Uiso 1 1 calc R . .
C147 C -0.12818(15) -0.1115(3) 0.03148(10) 0.0266(8) Uani 1 1 d . . .
H147 H -0.1559 -0.1703 0.0373 0.032 Uiso 1 1 calc R . .
C148 C -0.08303(14) -0.0567(3) 0.05971(9) 0.0208(7) Uani 1 1 d . . .
C149 C 0.06575(14) 0.0559(3) 0.08271(9) 0.0227(7) Uani 1 1 d . . .
H149 H 0.0772 0.0000 0.0662 0.027 Uiso 1 1 calc R . .
C150 C 0.10885(13) 0.1085(3) 0.11125(9) 0.0220(7) Uani 1 1 d . . .
H150 H 0.1523 0.0918 0.1161 0.026 Uiso 1 1 calc R . .
C151 C -0.10408(15) 0.2456(4) 0.11629(10) 0.0336(9) Uani 1 1 d . . .
H151 H -0.1359 0.1852 0.1078 0.040 Uiso 1 1 calc R . .
C152 C -0.06542(16) 0.2553(3) 0.15229(10) 0.0318(9) Uani 1 1 d . . .
H152 H -0.0664 0.2034 0.1725 0.038 Uiso 1 1 calc R . .
C153 C -0.02507(16) 0.3557(4) 0.15306(11) 0.0334(9) Uani 1 1 d . . .
H153 H 0.0065 0.3833 0.1739 0.040 Uiso 1 1 calc R . .
C154 C -0.03909(16) 0.4082(4) 0.11804(12) 0.0366(10) Uani 1 1 d . . .
H154 H -0.0191 0.4782 0.1110 0.044 Uiso 1 1 calc R . .
C155 C -0.08810(16) 0.3393(4) 0.09499(11) 0.0345(9) Uani 1 1 d . . .
H155 H -0.1069 0.3539 0.0696 0.041 Uiso 1 1 calc R . .
C156 C 0.38396(18) 0.3649(4) 0.10935(12) 0.0438(10) Uani 1 1 d . . .
H15G H 0.4146 0.4109 0.1000 0.066 Uiso 1 1 calc R . .
H15H H 0.3823 0.4000 0.1330 0.066 Uiso 1 1 calc R . .
H15I H 0.3426 0.3713 0.0917 0.066 Uiso 1 1 calc R . .
C157 C 0.47009(17) 0.2172(4) 0.13994(11) 0.0471(11) Uani 1 1 d . . .
H15A H 0.4986 0.2687 0.1304 0.071 Uiso 1 1 calc R . .
H15B H 0.4835 0.1304 0.1409 0.071 Uiso 1 1 calc R . .
H15C H 0.4708 0.2451 0.1648 0.071 Uiso 1 1 calc R . .
C158 C 0.40329(16) 0.2290(3) 0.11450(10) 0.0314(8) Uani 1 1 d . . .
H158 H 0.4038 0.1958 0.0898 0.038 Uiso 1 1 calc R . .
C159 C 0.20641(16) -0.1676(4) 0.09093(11) 0.0394(10) Uani 1 1 d . . .
H15D H 0.1938 -0.2490 0.0798 0.059 Uiso 1 1 calc R . .
H15E H 0.1963 -0.1035 0.0718 0.059 Uiso 1 1 calc R . .
H15F H 0.1840 -0.1505 0.1095 0.059 Uiso 1 1 calc R . .
C160 C 0.29410(19) -0.2730(4) 0.13677(15) 0.0720(17) Uani 1 1 d . . .
H16G H 0.2796 -0.3519 0.1245 0.108 Uiso 1 1 calc R . .
H16H H 0.2743 -0.2597 0.1567 0.108 Uiso 1 1 calc R . .
H16I H 0.3396 -0.2755 0.1470 0.108 Uiso 1 1 calc R . .
C161 C 0.27663(15) -0.1674(3) 0.10909(12) 0.0359(10) Uani 1 1 d . . .
H161 H 0.2982 -0.1826 0.0894 0.043 Uiso 1 1 calc R . .
C162 C 0.33954(13) 0.0323(3) 0.11318(9) 0.0212(7) Uani 1 1 d . . .
C163 C 0.35854(15) 0.1501(3) 0.12854(9) 0.0245(8) Uani 1 1 d . . .
C164 C 0.33683(15) 0.1877(4) 0.15806(10) 0.0323(9) Uani 1 1 d . . .
H164 H 0.3494 0.2662 0.1690 0.039 Uiso 1 1 calc R . .
C165 C 0.29766(16) 0.1148(4) 0.17199(10) 0.0351(9) Uani 1 1 d . . .
H165 H 0.2838 0.1429 0.1923 0.042 Uiso 1 1 calc R . .
C166 C 0.27869(15) 0.0009(4) 0.15621(10) 0.0312(9) Uani 1 1 d . . .
H166 H 0.2513 -0.0487 0.1657 0.037 Uiso 1 1 calc R . .
C167 C 0.29895(14) -0.0429(3) 0.12660(10) 0.0277(8) Uani 1 1 d . . .
C168 C 0.2331(2) -0.3219(5) -0.03854(16) 0.088(2) Uani 1 1 d . . .
H16J H 0.2018 -0.3506 -0.0265 0.132 Uiso 1 1 calc R . .
H16K H 0.2406 -0.3867 -0.0551 0.132 Uiso 1 1 calc R . .
H16L H 0.2179 -0.2467 -0.0528 0.132 Uiso 1 1 calc R . .
C169 C 0.3152(2) -0.4047(5) 0.01538(14) 0.0656(14) Uani 1 1 d . . .
H16D H 0.2813 -0.4312 0.0257 0.098 Uiso 1 1 calc R . .
H16E H 0.3519 -0.3824 0.0354 0.098 Uiso 1 1 calc R . .
H16F H 0.3261 -0.4726 0.0010 0.098 Uiso 1 1 calc R . .
C170 C 0.29425(17) -0.2931(4) -0.00934(12) 0.0475(11) Uani 1 1 d . . .
H170 H 0.2852 -0.2249 0.0064 0.057 Uiso 1 1 calc R . .
C171 C 0.4928(3) 0.0844(5) -0.02688(13) 0.0748(16) Uani 1 1 d . . .
H17G H 0.5233 0.1442 -0.0129 0.112 Uiso 1 1 calc R . .
H17H H 0.4526 0.1262 -0.0371 0.112 Uiso 1 1 calc R . .
H17I H 0.5078 0.0503 -0.0470 0.112 Uiso 1 1 calc R . .
C172 C 0.5486(2) -0.0793(5) 0.01703(14) 0.0739(16) Uani 1 1 d . . .
H17D H 0.5776 -0.0150 0.0298 0.111 Uiso 1 1 calc R . .
H17E H 0.5653 -0.1188 -0.0017 0.111 Uiso 1 1 calc R . .
H17F H 0.5434 -0.1418 0.0348 0.111 Uiso 1 1 calc R . .
C173 C 0.4843(2) -0.0198(4) -0.00169(12) 0.0503(11) Uani 1 1 d . . .
H173 H 0.4681 0.0177 0.0182 0.060 Uiso 1 1 calc R . .
C174 C 0.38789(16) -0.1556(3) -0.00710(10) 0.0290(8) Uani 1 1 d . . .
C175 C 0.43723(19) -0.1152(4) -0.02136(11) 0.0402(10) Uani 1 1 d . . .
C176 C 0.4433(2) -0.1682(4) -0.05381(12) 0.0569(13) Uani 1 1 d . . .
H176 H 0.4772 -0.1442 -0.0632 0.068 Uiso 1 1 calc R . .
C177 C 0.4016(2) -0.2541(5) -0.07243(12) 0.0608(14) Uani 1 1 d . . .
H177 H 0.4060 -0.2871 -0.0949 0.073 Uiso 1 1 calc R . .
C178 C 0.3536(2) -0.2931(4) -0.05908(11) 0.0509(12) Uani 1 1 d . . .
H178 H 0.3252 -0.3533 -0.0725 0.061 Uiso 1 1 calc R . .
C179 C 0.34501(17) -0.2465(4) -0.02591(10) 0.0365(9) Uani 1 1 d . . .
C180 C 0.41908(15) -0.1448(3) 0.05844(9) 0.0256(8) Uani 1 1 d . . .
H180 H 0.4512 -0.2039 0.0594 0.031 Uiso 1 1 calc R . .
C181 C 0.40804(14) -0.0945(3) 0.08960(9) 0.0241(8) Uani 1 1 d . . .
H181 H 0.4314 -0.1166 0.1138 0.029 Uiso 1 1 calc R . .
C182 C 0.2506(4) 0.0544(8) -0.02433(18) 0.057(5) Uani 0.660(7) 1 d PG A 1
H182 H 0.2487 0.0019 -0.0448 0.068 Uiso 0.660(7) 1 calc PR A 1
C183 C 0.2166(3) 0.0385(6) 0.0023(2) 0.047(2) Uani 0.660(7) 1 d PG A 1
H183 H 0.1879 -0.0265 0.0027 0.056 Uiso 0.660(7) 1 calc PR A 1
C184 C 0.2330(3) 0.1369(7) 0.02813(15) 0.038(2) Uani 0.660(7) 1 d PG A 1
H184 H 0.2172 0.1492 0.0489 0.046 Uiso 0.660(7) 1 calc PR A 1
C185 C 0.2771(3) 0.2136(5) 0.01752(16) 0.041(2) Uani 0.660(7) 1 d PG A 1
H185 H 0.2960 0.2862 0.0299 0.049 Uiso 0.660(7) 1 calc PR A 1
C186 C 0.2880(4) 0.1626(8) -0.01491(19) 0.049(3) Uani 0.660(7) 1 d PG A 1
H186 H 0.3155 0.1952 -0.0280 0.059 Uiso 0.660(7) 1 calc PR A 1
N01 N -0.64286(11) 0.6684(2) 0.28967(7) 0.0185(6) Uani 1 1 d . . .
N02 N -0.75020(10) 0.7121(2) 0.29707(7) 0.0169(6) Uani 1 1 d . . .
N03 N -0.34527(11) 0.5284(3) 0.41620(7) 0.0201(6) Uani 1 1 d . A .
N04 N -0.36690(11) 0.5970(3) 0.47519(7) 0.0187(6) Uani 1 1 d . A .
N05 N -0.07420(11) 0.3251(2) 0.35482(7) 0.0173(6) Uani 1 1 d . . .
N06 N 0.00663(10) 0.4046(2) 0.41044(7) 0.0162(6) Uani 1 1 d . . .
N07 N -0.35371(11) 0.8192(2) 0.21295(7) 0.0200(6) Uani 1 1 d . . .
N08 N -0.24757(11) 0.7594(3) 0.20672(7) 0.0212(6) Uani 1 1 d . . .
N09 N 0.00503(11) 0.0879(2) 0.07911(7) 0.0183(6) Uani 1 1 d . . .
N010 N 0.08536(11) 0.1869(2) 0.13247(7) 0.0205(6) Uani 1 1 d . . .
N011 N 0.38064(12) -0.1037(3) 0.02622(7) 0.0241(6) Uani 1 1 d . A .
N012 N 0.36064(12) -0.0102(3) 0.08273(7) 0.0236(6) Uani 1 1 d . A .
Cr1 Cr -0.68589(2) 0.59872(5) 0.323222(15) 0.02026(12) Uani 1 1 d . . .
Cr2 Cr -0.30647(2) 0.47921(5) 0.466601(15) 0.02355(13) Uani 1 1 d . . .
Cr3 Cr 0.01131(2) 0.27372(5) 0.375993(14) 0.01852(12) Uani 1 1 d . . .
Cr4 Cr -0.30833(2) 0.87713(5) 0.179239(17) 0.02737(14) Uani 1 1 d . A .
Cr5 Cr -0.00417(2) 0.21348(5) 0.114471(14) 0.02054(12) Uani 1 1 d . . .
Cr6 Cr 0.32203(3) 0.02347(5) 0.031231(15) 0.02952(14) Uani 1 1 d . . .
C1B C -0.2052(6) 0.4192(14) 0.4878(5) 0.046(5) Uiso 0.340(7) 1 d PG A 2
H1B1 H -0.1724 0.4645 0.4821 0.055 Uiso 0.340(7) 1 calc PR A 2
C2B C -0.2292(8) 0.4396(13) 0.5186(4) 0.045(6) Uiso 0.340(7) 1 d PG A 2
H2B1 H -0.2153 0.5009 0.5371 0.054 Uiso 0.340(7) 1 calc PR A 2
C3B C -0.2778(6) 0.3522(14) 0.5169(4) 0.038(4) Uiso 0.340(7) 1 d PG A 2
H3B H -0.3020 0.3448 0.5340 0.046 Uiso 0.340(7) 1 calc PR A 2
C4B C -0.2838(5) 0.2778(9) 0.4850(4) 0.045(4) Uiso 0.340(7) 1 d PG A 2
H4B1 H -0.3127 0.2119 0.4772 0.054 Uiso 0.340(7) 1 calc PR A 2
C5B C -0.2389(7) 0.3192(14) 0.4671(3) 0.037(4) Uani 0.340(7) 1 d PG A 2
H5B1 H -0.2326 0.2859 0.4450 0.044 Uiso 0.340(7) 1 calc PR A 2
C9B C -0.3110(8) 0.9135(9) 0.1201(3) 0.032(4) Uiso 0.340(7) 1 d PG A 2
H9B H -0.3037 0.8497 0.1044 0.039 Uiso 0.340(7) 1 calc PR A 2
C10B C -0.2653(4) 0.9947(14) 0.1417(4) 0.039(4) Uiso 0.340(7) 1 d PG A 2
H10J H -0.2219 0.9949 0.1430 0.047 Uiso 0.340(7) 1 calc PR A 2
C11B C -0.2956(5) 1.0758(9) 0.1610(3) 0.038(4) Uiso 0.340(7) 1 d PG A 2
H11D H -0.2762 1.1396 0.1776 0.045 Uiso 0.340(7) 1 calc PR A 2
C12B C -0.3602(4) 1.0446(12) 0.1514(3) 0.032(4) Uiso 0.340(7) 1 d PG A 2
H12M H -0.3915 1.0840 0.1603 0.038 Uiso 0.340(7) 1 calc PR A 2
C13B C -0.3697(5) 0.9443(11) 0.1261(3) 0.034(4) Uiso 0.340(7) 1 d PG A 2
H13J H -0.4084 0.9048 0.1150 0.041 Uiso 0.340(7) 1 calc PR A 2
C14B C 0.2486(7) 0.0632(14) -0.0221(4) 0.027(6) Uiso 0.340(7) 1 d PG A 2
H14J H 0.2352 0.0030 -0.0410 0.032 Uiso 0.340(7) 1 calc PR A 2
C15B C 0.2232(5) 0.0815(12) 0.0083(4) 0.030(4) Uiso 0.340(7) 1 d PG A 2
H15J H 0.1899 0.0356 0.0132 0.036 Uiso 0.340(7) 1 calc PR A 2
C16B C 0.2564(6) 0.1803(12) 0.0299(3) 0.035(4) Uani 0.340(7) 1 d PG A 2
H16M H 0.2491 0.2121 0.0518 0.042 Uiso 0.340(7) 1 calc PR A 2
C17B C 0.3023(5) 0.2231(10) 0.0129(3) 0.037(4) Uiso 0.340(7) 1 d PG A 2
H17J H 0.3311 0.2886 0.0215 0.044 Uiso 0.340(7) 1 calc PR A 2
C18B C 0.2975(7) 0.1507(15) -0.0192(4) 0.047(5) Uiso 0.340(7) 1 d PG A 2
H18B H 0.3225 0.1594 -0.0359 0.056 Uiso 0.340(7) 1 calc PR A 2
C8B C -0.1341(10) 0.905(2) 0.2295(5) 0.028(5) Uiso 0.340(7) 1 d P A 2
H8B H -0.1780 0.9253 0.2295 0.033 Uiso 0.340(7) 1 calc PR A 2
C7B C -0.1104(6) 1.0092(12) 0.2093(4) 0.039(3) Uiso 0.340(7) 1 d P A 2
H7B1 H -0.1375 1.0160 0.1842 0.058 Uiso 0.340(7) 1 calc PR A 2
H7B2 H -0.0675 0.9908 0.2086 0.058 Uiso 0.340(7) 1 calc PR A 2
H7B3 H -0.1109 1.0876 0.2224 0.058 Uiso 0.340(7) 1 calc PR A 2
C6B C -0.0958(6) 0.8900(14) 0.2698(4) 0.037(4) Uani 0.340(7) 1 d P A 2
H6B1 H -0.1140 0.8239 0.2815 0.056 Uiso 0.340(7) 1 calc PR A 2
H6B2 H -0.0964 0.9681 0.2830 0.056 Uiso 0.340(7) 1 calc PR A 2
H6B3 H -0.0525 0.8685 0.2707 0.056 Uiso 0.340(7) 1 calc PR A 2

loop_
_atom_site_aniso_label
_atom_site_aniso_U_11
_atom_site_aniso_U_22
_atom_site_aniso_U_33
_atom_site_aniso_U_23
_atom_site_aniso_U_13
_atom_site_aniso_U_12
C1 0.040(2) 0.033(2) 0.052(3) 0.009(2) 0.0001(19) -0.0131(19)
C2 0.035(2) 0.049(3) 0.034(2) -0.006(2) -0.0001(17) -0.0111(19)
C3 0.0231(16) 0.0194(18) 0.027(2) -0.0036(15) 0.0023(14) 0.0009(14)
C4 0.0318(19) 0.042(2) 0.034(2) -0.0143(19) 0.0010(17) 0.0049(18)
C5 0.041(2) 0.027(2) 0.056(3) -0.0078(19) 0.023(2) -0.0071(17)
C6 0.0178(15) 0.025(2) 0.030(2) -0.0084(15) 0.0055(14) 0.0026(14)
C7 0.0180(14) 0.0167(18) 0.0171(17) 0.0031(13) 0.0040(12) 0.0049(13)
C8 0.0159(15) 0.0243(19) 0.0227(18) 0.0007(14) 0.0040(13) 0.0041(13)
C9 0.0175(15) 0.027(2) 0.032(2) -0.0064(17) 0.0027(14) 0.0016(15)
C10 0.0180(16) 0.029(2) 0.035(2) -0.0022(17) 0.0077(15) 0.0059(15)
C11 0.0266(17) 0.0221(19) 0.0246(19) -0.0034(15) 0.0064(14) 0.0081(15)
C12 0.0186(15) 0.0202(18) 0.0158(17) 0.0034(14) 0.0011(13) 0.0028(14)
C13 0.073(3) 0.056(3) 0.033(3) -0.018(2) 0.004(2) 0.013(3)
C14 0.059(3) 0.033(3) 0.076(4) -0.002(2) 0.030(3) -0.002(2)
C15 0.0266(18) 0.031(2) 0.032(2) -0.0073(17) 0.0101(16) -0.0073(16)
C16 0.051(2) 0.036(2) 0.036(2) -0.0138(19) -0.0058(19) 0.005(2)
C17 0.0290(18) 0.047(3) 0.031(2) -0.0107(19) -0.0014(16) -0.0043(18)
C18 0.0249(17) 0.030(2) 0.026(2) -0.0046(16) 0.0076(15) -0.0019(15)
C19 0.0131(14) 0.0266(19) 0.0181(18) 0.0026(14) 0.0052(13) -0.0002(13)
C20 0.0218(16) 0.030(2) 0.0137(17) 0.0013(14) 0.0050(13) 0.0000(15)
C21 0.0237(17) 0.037(2) 0.028(2) -0.0001(17) 0.0113(15) 0.0080(16)
C22 0.0149(15) 0.044(2) 0.026(2) 0.0054(17) 0.0077(14) 0.0009(16)
C23 0.0199(16) 0.040(2) 0.0222(19) 0.0014(16) 0.0018(14) -0.0108(16)
C24 0.0228(16) 0.027(2) 0.0188(18) 0.0008(14) 0.0066(13) -0.0060(14)
C25 0.0224(16) 0.031(2) 0.0196(18) 0.0043(15) 0.0064(13) -0.0007(15)
C26 0.0246(16) 0.031(2) 0.0207(18) 0.0090(16) 0.0034(14) 0.0065(16)
C27 0.035(2) 0.060(3) 0.037(2) 0.030(2) 0.0018(18) 0.012(2)
C28 0.112(4) 0.042(3) 0.021(2) 0.0100(19) 0.018(3) 0.020(3)
C29 0.050(3) 0.079(4) 0.063(3) 0.053(3) 0.046(3) 0.038(3)
C30 0.046(2) 0.038(3) 0.054(3) 0.028(2) 0.009(2) -0.004(2)
C31 0.052(2) 0.042(3) 0.037(2) 0.020(2) 0.018(2) 0.025(2)
C32 0.033(2) 0.064(3) 0.101(4) 0.048(3) 0.019(2) -0.001(2)
C33 0.0196(17) 0.051(3) 0.064(3) 0.003(2) 0.0053(18) -0.0141(18)
C34 0.0185(15) 0.027(2) 0.030(2) -0.0053(16) 0.0061(14) -0.0059(14)
C35 0.047(2) 0.048(3) 0.083(4) -0.009(3) -0.017(2) -0.019(2)
C36 0.099(4) 0.035(3) 0.055(3) 0.001(2) 0.016(3) -0.030(3)
C37 0.0370(19) 0.029(2) 0.029(2) -0.0049(16) 0.0091(16) -0.0162(16)
C38 0.0161(14) 0.0183(18) 0.0182(17) 0.0007(13) 0.0030(12) 0.0058(13)
C39 0.0223(15) 0.0191(18) 0.0208(18) 0.0014(14) 0.0046(13) 0.0012(13)
C40 0.0249(16) 0.029(2) 0.0215(18) 0.0054(16) 0.0082(13) -0.0032(15)
C41 0.0256(16) 0.034(2) 0.0170(18) 0.0005(15) 0.0072(14) 0.0071(15)
C42 0.0196(15) 0.0213(19) 0.0217(18) -0.0075(14) -0.0005(13) 0.0026(14)
C43 0.0158(14) 0.0180(17) 0.0204(17) 0.0015(14) 0.0021(12) 0.0011(14)
C44 0.0250(17) 0.028(2) 0.041(2) -0.0069(17) -0.0001(16) -0.0022(15)
C45 0.0271(19) 0.033(2) 0.066(3) 0.004(2) -0.0039(18) 0.0019(17)
C46 0.0234(17) 0.026(2) 0.031(2) -0.0049(16) 0.0075(15) -0.0007(15)
C47 0.069(3) 0.044(3) 0.078(4) -0.008(3) 0.042(3) -0.021(2)
C48 0.027(2) 0.132(5) 0.105(5) 0.062(4) 0.012(3) -0.010(3)
C49 0.0310(18) 0.034(2) 0.027(2) -0.0090(16) 0.0108(15) -0.0066(16)
C50 0.0161(14) 0.0260(19) 0.0183(17) -0.0074(15) 0.0027(12) 0.0046(14)
C51 0.0198(15) 0.029(2) 0.0225(19) -0.0026(15) 0.0055(13) 0.0008(15)
C52 0.0347(19) 0.033(2) 0.025(2) -0.0102(16) 0.0093(16) -0.0068(17)
C53 0.0313(18) 0.042(2) 0.024(2) -0.0105(17) 0.0119(15) -0.0034(17)
C54 0.0208(15) 0.031(2) 0.0256(19) -0.0005(16) 0.0080(14) -0.0037(15)
C55 0.0169(15) 0.026(2) 0.0228(19) -0.0037(15) 0.0024(13) 0.0028(14)
C56 0.0285(18) 0.044(2) 0.0194(19) 0.0039(17) 0.0019(14) 0.0179(17)
C57 0.0295(18) 0.035(2) 0.0217(19) 0.0009(16) 0.0081(15) 0.0166(16)
C58 0.030(4) 0.052(5) 0.030(4) -0.004(4) 0.001(3) 0.027(4)
C59 0.021(3) 0.076(6) 0.046(5) -0.009(5) -0.012(3) 0.024(3)
C60 0.044(5) 0.082(8) 0.020(4) 0.007(4) 0.003(3) 0.037(5)
C61 0.073(6) 0.059(6) 0.045(6) 0.036(5) 0.025(4) 0.055(5)
C62 0.037(4) 0.039(5) 0.043(4) 0.010(3) 0.017(4) 0.026(3)
C63 0.045(2) 0.042(3) 0.054(3) 0.017(2) 0.033(2) 0.012(2)
C64 0.084(3) 0.026(2) 0.063(3) 0.013(2) 0.048(3) 0.020(2)
C65 0.0243(16) 0.0156(18) 0.031(2) 0.0019(15) 0.0135(14) -0.0011(14)
C66 0.053(3) 0.039(3) 0.084(4) 0.031(2) 0.017(2) 0.001(2)
C67 0.044(2) 0.039(3) 0.066(3) 0.006(2) 0.029(2) -0.0099(19)
C68 0.0348(18) 0.025(2) 0.028(2) 0.0062(15) 0.0113(15) 0.0002(15)
C69 0.0156(14) 0.0154(16) 0.0168(17) -0.0021(13) 0.0050(12) 0.0035(13)
C70 0.0207(15) 0.0200(18) 0.0215(18) 0.0006(14) 0.0091(13) 0.0030(14)
C71 0.0336(18) 0.033(2) 0.0204(19) 0.0059(16) 0.0070(15) 0.0072(17)
C72 0.0243(17) 0.042(2) 0.0210(19) -0.0068(17) -0.0004(14) 0.0053(17)
C73 0.0157(15) 0.030(2) 0.034(2) -0.0132(16) 0.0061(14) -0.0025(14)
C74 0.0206(15) 0.0162(17) 0.0234(18) -0.0011(14) 0.0091(13) 0.0017(14)
C75 0.0379(19) 0.031(2) 0.031(2) 0.0032(16) 0.0147(16) -0.0005(16)
C76 0.068(3) 0.029(2) 0.034(2) 0.0005(18) 0.021(2) 0.007(2)
C77 0.0281(17) 0.0260(19) 0.0212(19) 0.0034(15) 0.0015(14) 0.0007(15)
C78 0.035(2) 0.046(3) 0.052(3) 0.016(2) 0.0188(18) -0.0014(19)
C79 0.060(3) 0.051(3) 0.045(3) 0.013(2) 0.032(2) 0.012(2)
C80 0.0332(19) 0.037(2) 0.034(2) 0.0037(18) 0.0129(16) -0.0109(17)
C81 0.0121(14) 0.0246(18) 0.0193(17) -0.0044(15) 0.0025(12) 0.0031(14)
C82 0.0197(16) 0.027(2) 0.0255(19) -0.0002(15) 0.0066(14) -0.0007(14)
C83 0.0224(17) 0.036(2) 0.042(2) -0.0075(19) 0.0086(16) -0.0112(16)
C84 0.0173(16) 0.039(2) 0.036(2) -0.0151(19) -0.0007(15) -0.0020(16)
C85 0.0212(16) 0.040(2) 0.0189(18) -0.0044(16) -0.0010(13) 0.0070(16)
C86 0.0202(15) 0.0212(18) 0.0235(18) 0.0009(14) 0.0052(13) 0.0076(14)
C87 0.0194(15) 0.0246(18) 0.0227(19) -0.0004(15) 0.0040(13) 0.0098(14)
C88 0.0235(15) 0.0201(18) 0.0195(18) -0.0009(14) 0.0053(13) 0.0070(14)
C89 0.0302(18) 0.040(2) 0.0224(19) -0.0044(17) 0.0076(15) 0.0170(17)
C90 0.0192(15) 0.027(2) 0.040(2) -0.0062(17) 0.0118(15) 0.0013(15)
C91 0.0196(16) 0.031(2) 0.032(2) 0.0001(17) 0.0040(15) 0.0120(15)
C92 0.0259(18) 0.0155(19) 0.058(3) -0.0001(18) 0.0133(18) 0.0100(16)
C93 0.0237(17) 0.028(2) 0.047(3) -0.0185(19) 0.0011(16) 0.0075(16)
C94 0.049(2) 0.044(3) 0.036(2) -0.015(2) 0.006(2) -0.001(2)
C95 0.054(2) 0.030(2) 0.048(3) 0.000(2) 0.023(2) 0.001(2)
C96 0.0277(18) 0.023(2) 0.028(2) -0.0033(16) 0.0078(15) -0.0053(15)
C97 0.056(3) 0.031(2) 0.057(3) -0.008(2) -0.009(2) 0.004(2)
C98 0.0310(19) 0.052(3) 0.031(2) -0.006(2) 0.0020(16) -0.0046(19)
C99 0.0185(15) 0.025(2) 0.032(2) -0.0067(16) 0.0051(14) 0.0018(14)
C100 0.0188(15) 0.0258(19) 0.0138(17) 0.0028(14) 0.0025(13) -0.0017(14)
C101 0.0183(15) 0.024(2) 0.0241(19) -0.0002(15) 0.0050(14) 0.0017(14)
C102 0.0232(16) 0.031(2) 0.025(2) -0.0029(16) 0.0064(14) 0.0034(15)
C103 0.0146(15) 0.049(2) 0.027(2) 0.0020(18) 0.0061(14) 0.0029(16)
C104 0.0215(16) 0.039(2) 0.026(2) -0.0054(18) 0.0052(14) -0.0076(17)
C105 0.0194(15) 0.028(2) 0.0170(17) 0.0006(14) 0.0038(13) -0.0030(14)
C106 0.047(2) 0.038(2) 0.048(3) 0.004(2) 0.003(2) -0.009(2)
C107 0.053(3) 0.072(3) 0.029(2) -0.004(2) 0.0007(19) -0.011(2)
C108 0.0274(17) 0.026(2) 0.028(2) 0.0004(16) 0.0026(15) 0.0049(15)
C109 0.044(4) 0.036(5) 0.035(5) -0.019(3) -0.006(3) 0.004(3)
C110 0.053(4) 0.024(4) 0.126(8) -0.026(4) 0.046(5) -0.016(3)
C111 0.013(3) 0.019(4) 0.053(7) -0.001(4) 0.014(4) 0.001(2)
C112 0.0203(15) 0.0156(17) 0.0292(19) 0.0069(15) 0.0098(14) 0.0033(14)
C113 0.0258(17) 0.0196(18) 0.036(2) -0.0011(16) 0.0133(15) -0.0012(15)
C114 0.0163(15) 0.0212(19) 0.042(2) 0.0085(16) 0.0118(15) 0.0033(14)
C115 0.0259(17) 0.027(2) 0.028(2) 0.0062(16) 0.0144(15) 0.0083(15)
C116 0.0353(19) 0.023(2) 0.0212(19) 0.0036(15) 0.0103(15) 0.0074(16)
C117 0.0293(17) 0.0219(19) 0.0193(18) 0.0040(15) 0.0088(14) 0.0019(15)
C118 0.0212(16) 0.031(2) 0.0170(17) -0.0005(16) 0.0032(13) 0.0017(15)
C119 0.0216(16) 0.037(2) 0.0153(17) 0.0025(15) 0.0014(13) 0.0033(15)
C120 0.026(4) 0.073(5) 0.037(4) 0.034(4) 0.007(3) 0.012(4)
C121 0.014(3) 0.080(6) 0.037(4) 0.037(4) 0.014(3) 0.005(3)
C122 0.076(6) 0.046(5) 0.074(6) 0.028(5) 0.046(5) -0.014(4)
C123 0.105(9) 0.031(5) 0.096(7) 0.038(4) 0.056(6) 0.024(5)
C124 0.064(5) 0.059(6) 0.059(6) 0.044(5) 0.037(5) 0.045(5)
C125 0.053(3) 0.120(5) 0.039(3) 0.013(3) 0.009(2) -0.026(3)
C126 0.064(3) 0.044(3) 0.100(4) 0.042(3) 0.029(3) 0.017(2)
C127 0.0299(18) 0.051(3) 0.028(2) 0.0154(18) 0.0001(16) 0.0019(18)
C128 0.040(2) 0.031(2) 0.043(2) 0.0030(18) 0.0098(18) 0.0008(17)
C129 0.040(2) 0.044(2) 0.028(2) -0.0035(18) 0.0096(16) -0.0046(18)
C130 0.0248(17) 0.033(2) 0.026(2) -0.0005(16) 0.0024(14) -0.0048(16)
C131 0.0180(15) 0.030(2) 0.0186(18) -0.0022(14) 0.0036(13) 0.0072(14)
C132 0.0232(16) 0.030(2) 0.025(2) -0.0043(16) 0.0052(14) 0.0036(15)
C133 0.0227(17) 0.038(2) 0.029(2) -0.0095(17) 0.0026(15) 0.0021(16)
C134 0.0221(17) 0.054(3) 0.023(2) -0.0133(19) -0.0025(15) 0.0102(18)
C135 0.0296(18) 0.052(3) 0.0174(18) 0.0012(18) 0.0058(14) 0.0140(19)
C136 0.0199(16) 0.044(2) 0.0214(19) 0.0003(16) 0.0033(14) 0.0082(16)
C137 0.042(2) 0.053(3) 0.048(3) 0.023(2) 0.026(2) 0.011(2)
C138 0.0355(19) 0.043(2) 0.034(2) 0.0137(18) 0.0123(17) 0.0093(17)
C139 0.0332(18) 0.027(2) 0.0220(19) 0.0039(15) 0.0131(15) 0.0030(15)
C140 0.041(2) 0.032(2) 0.039(2) 0.0087(18) 0.0061(17) -0.0081(18)
C141 0.046(2) 0.037(2) 0.051(3) 0.012(2) 0.0245(19) -0.0020(19)
C142 0.0269(16) 0.0226(18) 0.0204(18) 0.0039(14) 0.0018(13) -0.0051(14)
C143 0.0167(14) 0.0165(17) 0.0183(17) -0.0025(14) 0.0011(12) 0.0007(13)
C144 0.0225(15) 0.0150(17) 0.0249(19) 0.0011(13) 0.0062(13) 0.0008(13)
C145 0.0318(17) 0.026(2) 0.0212(18) 0.0037(15) 0.0029(14) -0.0044(15)
C146 0.0265(17) 0.029(2) 0.032(2) -0.0022(17) 0.0003(15) -0.0102(16)
C147 0.0273(17) 0.0191(19) 0.037(2) 0.0025(16) 0.0138(15) -0.0062(15)
C148 0.0222(16) 0.0162(18) 0.0250(19) 0.0003(14) 0.0080(14) 0.0048(14)
C149 0.0244(16) 0.0205(18) 0.0230(18) -0.0004(14) 0.0060(13) 0.0038(14)
C150 0.0181(14) 0.0234(18) 0.0235(18) -0.0012(15) 0.0038(13) 0.0049(14)
C151 0.0167(15) 0.038(2) 0.043(2) -0.0154(18) 0.0043(15) 0.0007(15)
C152 0.038(2) 0.034(2) 0.029(2) 0.0004(17) 0.0205(17) 0.0095(17)
C153 0.0256(18) 0.036(2) 0.036(2) -0.0199(19) 0.0042(16) 0.0056(17)
C154 0.0308(19) 0.021(2) 0.062(3) -0.001(2) 0.020(2) 0.0047(17)
C155 0.033(2) 0.043(3) 0.027(2) 0.0026(18) 0.0066(16) 0.0164(18)
C156 0.052(2) 0.031(2) 0.048(3) 0.000(2) 0.012(2) -0.0047(19)
C157 0.036(2) 0.051(3) 0.054(3) 0.005(2) 0.0112(19) -0.009(2)
C158 0.0345(18) 0.028(2) 0.032(2) -0.0089(17) 0.0087(16) -0.0094(17)
C159 0.033(2) 0.038(2) 0.042(2) -0.0002(19) -0.0003(17) -0.0047(18)
C160 0.035(2) 0.034(3) 0.119(4) 0.020(3) -0.026(2) -0.008(2)
C161 0.0260(18) 0.024(2) 0.059(3) -0.0013(19) 0.0136(18) -0.0031(16)
C162 0.0165(14) 0.0270(19) 0.0183(17) -0.0008(15) 0.0014(12) 0.0045(14)
C163 0.0257(17) 0.0241(19) 0.0209(18) -0.0021(15) 0.0012(14) 0.0014(15)
C164 0.0333(19) 0.034(2) 0.028(2) -0.0088(17) 0.0056(16) -0.0015(17)
C165 0.0299(18) 0.051(3) 0.027(2) -0.0040(19) 0.0116(16) 0.0092(19)
C166 0.0224(16) 0.039(2) 0.035(2) 0.0113(18) 0.0120(15) 0.0035(16)
C167 0.0139(15) 0.029(2) 0.037(2) 0.0030(16) 0.0010(14) 0.0030(14)
C168 0.050(3) 0.068(4) 0.113(5) 0.022(3) -0.034(3) -0.025(3)
C169 0.045(2) 0.064(3) 0.087(4) 0.026(3) 0.016(2) 0.001(2)
C170 0.032(2) 0.032(2) 0.067(3) -0.007(2) -0.0060(19) 0.0010(18)
C171 0.108(4) 0.064(3) 0.052(3) 0.001(3) 0.021(3) -0.044(3)
C172 0.068(3) 0.078(4) 0.069(4) 0.002(3) 0.008(3) -0.036(3)
C173 0.066(3) 0.048(3) 0.042(3) -0.005(2) 0.024(2) -0.028(2)
C174 0.0374(19) 0.024(2) 0.023(2) -0.0052(16) 0.0027(16) -0.0006(16)
C175 0.061(3) 0.035(2) 0.026(2) -0.0046(18) 0.0137(19) -0.010(2)
C176 0.090(4) 0.057(3) 0.033(3) -0.009(2) 0.034(2) -0.014(3)
C177 0.091(4) 0.060(3) 0.036(3) -0.015(2) 0.025(3) -0.011(3)
C178 0.066(3) 0.031(2) 0.042(3) -0.018(2) -0.009(2) -0.003(2)
C179 0.040(2) 0.029(2) 0.032(2) -0.0027(17) -0.0049(17) 0.0058(18)
C180 0.0263(17) 0.0237(19) 0.026(2) -0.0002(15) 0.0062(14) 0.0048(15)
C181 0.0227(16) 0.024(2) 0.0227(19) 0.0003(15) 0.0020(14) 0.0061(14)
C182 0.077(8) 0.062(7) 0.018(4) 0.008(3) -0.010(3) 0.029(4)
C183 0.036(4) 0.049(5) 0.041(5) -0.003(4) -0.014(3) 0.020(3)
C184 0.046(5) 0.031(5) 0.033(4) -0.001(4) 0.004(4) 0.022(4)
C185 0.049(6) 0.024(4) 0.039(4) 0.005(3) -0.006(4) 0.021(4)
C186 0.076(6) 0.045(5) 0.023(4) 0.023(3) 0.007(4) 0.022(4)
N01 0.0166(12) 0.0227(16) 0.0156(14) -0.0009(12) 0.0032(11) -0.0013(11)
N02 0.0124(11) 0.0199(14) 0.0186(14) -0.0003(12) 0.0045(10) -0.0004(11)
N03 0.0189(12) 0.0254(15) 0.0145(14) -0.0021(12) 0.0021(10) 0.0053(12)
N04 0.0190(12) 0.0203(15) 0.0166(14) -0.0022(12) 0.0044(10) 0.0012(12)
N05 0.0156(12) 0.0177(14) 0.0174(14) -0.0021(11) 0.0026(10) 0.0026(11)
N06 0.0146(12) 0.0163(14) 0.0168(14) 0.0003(11) 0.0026(10) -0.0004(11)
N07 0.0154(13) 0.0211(16) 0.0228(16) 0.0012(12) 0.0039(11) -0.0001(11)
N08 0.0171(12) 0.0194(15) 0.0282(16) -0.0003(13) 0.0080(11) 0.0002(12)
N09 0.0189(12) 0.0151(14) 0.0212(15) -0.0010(12) 0.0057(11) 0.0015(11)
N010 0.0201(13) 0.0250(16) 0.0152(14) -0.0015(12) 0.0024(11) 0.0027(11)
N011 0.0295(14) 0.0216(16) 0.0203(16) -0.0022(12) 0.0052(12) -0.0003(12)
N012 0.0261(14) 0.0208(15) 0.0225(15) -0.0031(12) 0.0043(11) 0.0010(12)
Cr1 0.0158(2) 0.0238(3) 0.0222(3) 0.0072(2) 0.0068(2) 0.0041(2)
Cr2 0.0232(3) 0.0277(3) 0.0181(3) -0.0013(2) 0.0028(2) 0.0104(2)
Cr3 0.0154(2) 0.0178(3) 0.0207(3) -0.0046(2) 0.0020(2) 0.0032(2)
Cr4 0.0230(3) 0.0247(3) 0.0380(4) 0.0129(3) 0.0145(3) 0.0058(2)
Cr5 0.0188(2) 0.0233(3) 0.0179(3) -0.0045(2) 0.0021(2) 0.0045(2)
Cr6 0.0381(3) 0.0262(3) 0.0205(3) 0.0002(2) 0.0014(2) 0.0101(3)
C5B 0.033(9) 0.036(10) 0.045(9) 0.010(7) 0.018(7) 0.019(7)
C16B 0.029(8) 0.029(9) 0.050(10) 0.015(7) 0.015(7) 0.001(6)
C6B 0.030(7) 0.034(9) 0.041(9) -0.015(7) -0.003(6) -0.003(6)

loop_
_atom_type_symbol
_atom_type_description
_atom_type_scat_dispersion_real
_atom_type_scat_dispersion_imag
_atom_type_scat_source
C C 0.0033 0.0016 'International Tables Vol C Tables 4.2.6.8 and 6.1.1.4'
H H 0.0000 0.0000 'International Tables Vol C Tables 4.2.6.8 and 6.1.1.4'
N N 0.0061 0.0033 'International Tables Vol C Tables 4.2.6.8 and 6.1.1.4'
Cr Cr 0.3209 0.6236 'International Tables Vol C Tables 4.2.6.8 and 6.1.1.4'

loop_
_geom_angle_atom_site_label_1
_geom_angle_atom_site_label_2
_geom_angle_atom_site_label_3
_geom_angle
C3 C1 H1A 109.5
C3 C1 H1B 109.5
H1A C1 H1B 109.5
C3 C1 H1C 109.5
H1A C1 H1C 109.5
H1B C1 H1C 109.5
C3 C2 H2A 109.5
C3 C2 H2B 109.5
H2A C2 H2B 109.5
C3 C2 H2C 109.5
H2A C2 H2C 109.5
H2B C2 H2C 109.5
C1 C3 C12 111.9(3)
C1 C3 C2 110.2(3)
C12 C3 C2 110.8(3)
C1 C3 H3 107.9
C12 C3 H3 107.9
C2 C3 H3 107.9
C6 C4 H4A 109.5
C6 C4 H4B 109.5
H4A C4 H4B 109.5
C6 C4 H4C 109.5
H4A C4 H4C 109.5
H4B C4 H4C 109.5
C6 C5 H5A 109.5
C6 C5 H5B 109.5
H5A C5 H5B 109.5
C6 C5 H5C 109.5
H5A C5 H5C 109.5
H5B C5 H5C 109.5
C8 C6 C4 111.9(3)
C8 C6 C5 111.3(3)
C4 C6 C5 110.7(3)
C8 C6 H6 107.6
C4 C6 H6 107.6
C5 C6 H6 107.6
C8 C7 C12 121.5(3)
C8 C7 N02 119.6(3)
C12 C7 N02 118.9(3)
C9 C8 C7 118.1(3)
C9 C8 C6 119.2(3)
C7 C8 C6 122.7(3)
C10 C9 C8 121.2(3)
C10 C9 H9 119.4
C8 C9 H9 119.4
C9 C10 C11 119.8(3)
C9 C10 H10 120.1
C11 C10 H10 120.1
C10 C11 C12 121.3(3)
C10 C11 H11 119.4
C12 C11 H11 119.4
C11 C12 C7 118.0(3)
C11 C12 C3 120.2(3)
C7 C12 C3 121.8(3)
C15 C13 H13G 109.5
C15 C13 H13H 109.5
H13G C13 H13H 109.5
C15 C13 H13I 109.5
H13G C13 H13I 109.5
H13H C13 H13I 109.5
C15 C14 H14G 109.5
C15 C14 H14H 109.5
H14G C14 H14H 109.5
C15 C14 H14I 109.5
H14G C14 H14I 109.5
H14H C14 H14I 109.5
C24 C15 C14 112.3(3)
C24 C15 C13 111.5(3)
C14 C15 C13 111.2(3)
C24 C15 H15 107.2
C14 C15 H15 107.2
C13 C15 H15 107.2
C18 C16 H16A 109.5
C18 C16 H16B 109.5
H16A C16 H16B 109.5
C18 C16 H16C 109.5
H16A C16 H16C 109.5
H16B C16 H16C 109.5
C18 C17 H17A 109.5
C18 C17 H17B 109.5
H17A C17 H17B 109.5
C18 C17 H17C 109.5
H17A C17 H17C 109.5
H17B C17 H17C 109.5
C20 C18 C17 110.1(3)
C20 C18 C16 114.7(3)
C17 C18 C16 110.4(3)
C20 C18 H18 107.1
C17 C18 H18 107.1
C16 C18 H18 107.1
C20 C19 C24 122.3(3)
C20 C19 N01 119.5(3)
C24 C19 N01 118.1(3)
C19 C20 C21 117.4(3)
C19 C20 C18 120.8(3)
C21 C20 C18 121.7(3)
C22 C21 C20 121.5(3)
C22 C21 H21 119.3
C20 C21 H21 119.3
C23 C22 C21 120.0(3)
C23 C22 H22 120.0
C21 C22 H22 120.0
C22 C23 C24 121.5(3)
C22 C23 H23 119.3
C24 C23 H23 119.3
C23 C24 C19 117.3(3)
C23 C24 C15 120.6(3)
C19 C24 C15 122.1(3)
C26 C25 N01 115.2(3)
C26 C25 H25 122.4
N01 C25 H25 122.4
C25 C26 N02 115.4(3)
C25 C26 H26 122.3
N02 C26 H26 122.3
C31 C27 C28 108.6(4)
C31 C27 Cr1 72.5(2)
C28 C27 Cr1 71.9(2)
C31 C27 H27 125.7
C28 C27 H27 125.7
Cr1 C27 H27 121.6
C27 C28 C29 106.6(4)
C27 C28 Cr1 72.1(2)
C29 C28 Cr1 70.9(2)
C27 C28 H28 126.7
C29 C28 H28 126.7
Cr1 C28 H28 122.1
C30 C29 C28 108.1(4)
C30 C29 Cr1 72.8(2)
C28 C29 Cr1 72.7(2)
C30 C29 H29 125.9
C28 C29 H29 125.9
Cr1 C29 H29 120.3
C31 C30 C29 107.2(4)
C31 C30 Cr1 72.4(2)
C29 C30 Cr1 71.1(2)
C31 C30 H30 126.4
C29 C30 H30 126.4
Cr1 C30 H30 121.9
C27 C31 C30 109.4(4)
C27 C31 Cr1 72.6(2)
C30 C31 Cr1 72.1(2)
C27 C31 H31 125.3
C30 C31 H31 125.3
Cr1 C31 H31 121.7
C34 C32 H32A 109.5
C34 C32 H32B 109.5
H32A C32 H32B 109.5
C34 C32 H32C 109.5
H32A C32 H32C 109.5
H32B C32 H32C 109.5
C34 C33 H33A 109.5
C34 C33 H33B 109.5
H33A C33 H33B 109.5
C34 C33 H33C 109.5
H33A C33 H33C 109.5
H33B C33 H33C 109.5
C43 C34 C33 111.4(3)
C43 C34 C32 111.5(3)
C33 C34 C32 110.0(3)
C43 C34 H34 108.0
C33 C34 H34 108.0
C32 C34 H34 108.0
C37 C35 H35A 109.5
C37 C35 H35B 109.5
H35A C35 H35B 109.5
C37 C35 H35C 109.5
H35A C35 H35C 109.5
H35B C35 H35C 109.5
C37 C36 H36A 109.5
C37 C36 H36B 109.5
H36A C36 H36B 109.5
C37 C36 H36C 109.5
H36A C36 H36C 109.5
H36B C36 H36C 109.5
C36 C37 C39 112.7(3)
C36 C37 C35 111.2(3)
C39 C37 C35 110.6(3)
C36 C37 H37 107.3
C39 C37 H37 107.3
C35 C37 H37 107.3
C43 C38 C39 121.4(3)
C43 C38 N04 120.0(3)
C39 C38 N04 118.6(3)
C40 C39 C38 117.8(3)
C40 C39 C37 121.3(3)
C38 C39 C37 121.0(3)
C41 C40 C39 121.4(3)
C41 C40 H40 119.3
C39 C40 H40 119.3
C42 C41 C40 120.0(3)
C42 C41 H41 120.0
C40 C41 H41 120.0
C41 C42 C43 121.2(3)
C41 C42 H42 119.4
C43 C42 H42 119.4
C42 C43 C38 118.2(3)
C42 C43 C34 121.0(3)
C38 C43 C34 120.9(3)
C46 C44 H44A 109.5
C46 C44 H44B 109.5
H44A C44 H44B 109.5
C46 C44 H44C 109.5
H44A C44 H44C 109.5
H44B C44 H44C 109.5
C46 C45 H45A 109.5
C46 C45 H45B 109.5
H45A C45 H45B 109.5
C46 C45 H45C 109.5
H45A C45 H45C 109.5
H45B C45 H45C 109.5
C55 C46 C45 111.9(3)
C55 C46 C44 112.3(3)
C45 C46 C44 110.8(3)
C55 C46 H46 107.2
C45 C46 H46 107.2
C44 C46 H46 107.2
C49 C47 H47A 109.5
C49 C47 H47B 109.5
H47A C47 H47B 109.5
C49 C47 H47C 109.5
H47A C47 H47C 109.5
H47B C47 H47C 109.5
C49 C48 H48A 109.5
C49 C48 H48B 109.5
H48A C48 H48B 109.5
C49 C48 H48C 109.5
H48A C48 H48C 109.5
H48B C48 H48C 109.5
C47 C49 C48 110.4(4)
C47 C49 C51 114.2(3)
C48 C49 C51 110.6(3)
C47 C49 H49 107.1
C48 C49 H49 107.1
C51 C49 H49 107.1
C55 C50 C51 121.8(3)
C55 C50 N03 119.5(3)
C51 C50 N03 118.7(3)
C50 C51 C52 117.7(3)
C50 C51 C49 121.8(3)
C52 C51 C49 120.6(3)
C53 C52 C51 121.2(3)
C53 C52 H52 119.4
C51 C52 H52 119.4
C54 C53 C52 119.9(3)
C54 C53 H53 120.0
C52 C53 H53 120.0
C53 C54 C55 121.1(3)
C53 C54 H54 119.5
C55 C54 H54 119.5
C50 C55 C54 118.3(3)
C50 C55 C46 121.8(3)
C54 C55 C46 119.8(3)
C57 C56 N03 114.7(3)
C57 C56 H56 122.7
N03 C56 H56 122.7
N04 C57 C56 115.7(3)
N04 C57 H57 122.2
C56 C57 H57 122.2
C59 C58 C62 108.0
C59 C58 Cr2 71.9(2)
C62 C58 Cr2 71.14(18)
C59 C58 H58 126.0
C62 C58 H58 126.0
Cr2 C58 H58 122.7
C60 C59 C58 108.0
C60 C59 Cr2 71.2(2)
C58 C59 Cr2 71.8(2)
C60 C59 H59 126.0
C58 C59 H59 126.0
Cr2 C59 H59 122.7
C59 C60 C61 108.0
C59 C60 Cr2 72.38(19)
C61 C60 Cr2 71.26(18)
C59 C60 H60 126.0
C61 C60 H60 126.0
Cr2 C60 H60 122.1
C62 C61 C60 108.0
C62 C61 Cr2 72.0(2)
C60 C61 Cr2 72.1(2)
C62 C61 H61 126.0
C60 C61 H61 126.0
Cr2 C61 H61 121.6
C61 C62 C58 108.0
C61 C62 Cr2 71.3(2)
C58 C62 Cr2 72.39(19)
C61 C62 H62 126.0
C58 C62 H62 126.0
Cr2 C62 H62 122.0
C65 C63 H63A 109.5
C65 C63 H63B 109.5
H63A C63 H63B 109.5
C65 C63 H63C 109.5
H63A C63 H63C 109.5
H63B C63 H63C 109.5
C65 C64 H64A 109.5
C65 C64 H64B 109.5
H64A C64 H64B 109.5
C65 C64 H64C 109.5
H64A C64 H64C 109.5
H64B C64 H64C 109.5
C74 C65 C64 111.7(3)
C74 C65 C63 110.8(3)
C64 C65 C63 110.3(3)
C74 C65 H65 107.9
C64 C65 H65 107.9
C63 C65 H65 107.9
C68 C66 H66A 109.5
C68 C66 H66B 109.5
H66A C66 H66B 109.5
C68 C66 H66C 109.5
H66A C66 H66C 109.5
H66B C66 H66C 109.5
C68 C67 H67A 109.5
C68 C67 H67B 109.5
H67A C67 H67B 109.5
C68 C67 H67C 109.5
H67A C67 H67C 109.5
H67B C67 H67C 109.5
C66 C68 C70 114.3(3)
C66 C68 C67 108.8(3)
C70 C68 C67 109.7(3)
C66 C68 H68 107.9
C70 C68 H68 107.9
C67 C68 H68 107.9
C74 C69 C70 120.9(3)
C74 C69 N06 120.7(3)
C70 C69 N06 118.3(3)
C71 C70 C69 118.2(3)
C71 C70 C68 121.5(3)
C69 C70 C68 120.3(3)
C70 C71 C72 121.8(3)
C70 C71 H71 119.1
C72 C71 H71 119.1
C73 C72 C71 119.2(3)
C73 C72 H72 120.4
C71 C72 H72 120.4
C72 C73 C74 121.5(3)
C72 C73 H73 119.3
C74 C73 H73 119.3
C73 C74 C69 118.4(3)
C73 C74 C65 120.4(3)
C69 C74 C65 121.2(3)
C77 C75 H75A 109.5
C77 C75 H75B 109.5
H75A C75 H75B 109.5
C77 C75 H75C 109.5
H75A C75 H75C 109.5
H75B C75 H75C 109.5
C77 C76 H76A 109.5
C77 C76 H76B 109.5
H76A C76 H76B 109.5
C77 C76 H76C 109.5
H76A C76 H76C 109.5
H76B C76 H76C 109.5
C75 C77 C86 113.5(3)
C75 C77 C76 110.5(3)
C86 C77 C76 110.6(3)
C75 C77 H77 107.3
C86 C77 H77 107.3
C76 C77 H77 107.3
C80 C78 H78A 109.5
C80 C78 H78B 109.5
H78A C78 H78B 109.5
C80 C78 H78C 109.5
H78A C78 H78C 109.5
H78B C78 H78C 109.5
C80 C79 H79A 109.5
C80 C79 H79B 109.5
H79A C79 H79B 109.5
C80 C79 H79C 109.5
H79A C79 H79C 109.5
H79B C79 H79C 109.5
C78 C80 C82 111.3(3)
C78 C80 C79 111.1(3)
C82 C80 C79 111.3(3)
C78 C80 H80 107.6
C82 C80 H80 107.6
C79 C80 H80 107.6
C82 C81 C86 121.6(3)
C82 C81 N05 118.7(3)
C86 C81 N05 119.7(3)
C81 C82 C83 117.9(3)
C81 C82 C80 121.9(3)
C83 C82 C80 120.2(3)
C84 C83 C82 121.1(3)
C84 C83 H83 119.5
C82 C83 H83 119.5
C83 C84 C85 120.3(3)
C83 C84 H84 119.9
C85 C84 H84 119.9
C84 C85 C86 121.1(3)
C84 C85 H85 119.4
C86 C85 H85 119.4
C85 C86 C81 118.0(3)
C85 C86 C77 121.6(3)
C81 C86 C77 120.5(3)
N05 C87 C88 115.6(3)
N05 C87 H87 122.2
C88 C87 H87 122.2
C87 C88 N06 114.7(3)
C87 C88 H88 122.6
N06 C88 H88 122.6
C93 C89 C90 107.9(3)
C93 C89 Cr3 71.36(19)
C90 C89 Cr3 72.13(19)
C93 C89 H89 126.1
C90 C89 H89 126.1
Cr3 C89 H89 122.1
C91 C90 C89 108.0(3)
C91 C90 Cr3 71.42(18)
C89 C90 Cr3 71.71(18)
C91 C90 H90 126.0
C89 C90 H90 126.0
Cr3 C90 H90 122.6
C90 C91 C92 108.1(3)
C90 C91 Cr3 72.42(19)
C92 C91 Cr3 72.09(19)
C90 C91 H91 125.9
C92 C91 H91 125.9
Cr3 C91 H91 121.3
C91 C92 C93 107.6(3)
C91 C92 Cr3 71.7(2)
C93 C92 Cr3 71.3(2)
C91 C92 H92 126.2
C93 C92 H92 126.2
Cr3 C92 H92 122.5
C89 C93 C92 108.4(3)
C89 C93 Cr3 72.5(2)
C92 C93 Cr3 72.3(2)
C89 C93 H93 125.8
C92 C93 H93 125.8
Cr3 C93 H93 121.1
C96 C94 H94A 109.5
C96 C94 H94B 109.5
H94A C94 H94B 109.5
C96 C94 H94C 109.5
H94A C94 H94C 109.5
H94B C94 H94C 109.5
C96 C95 H95A 109.5
C96 C95 H95B 109.5
H95A C95 H95B 109.5
C96 C95 H95C 109.5
H95A C95 H95C 109.5
H95B C95 H95C 109.5
C105 C96 C94 112.0(3)
C105 C96 C95 112.8(3)
C94 C96 C95 111.2(3)
C105 C96 H96 106.8
C94 C96 H96 106.8
C95 C96 H96 106.8
C99 C97 H97A 109.5
C99 C97 H97B 109.5
H97A C97 H97B 109.5
C99 C97 H97C 109.5
H97A C97 H97C 109.5
H97B C97 H97C 109.5
C99 C98 H98A 109.5
C99 C98 H98B 109.5
H98A C98 H98B 109.5
C99 C98 H98C 109.5
H98A C98 H98C 109.5
H98B C98 H98C 109.5
C101 C99 C98 110.1(3)
C101 C99 C97 114.3(3)
C98 C99 C97 110.6(3)
C101 C99 H99 107.1
C98 C99 H99 107.1
C97 C99 H99 107.1
C105 C100 C101 121.2(3)
C105 C100 N07 119.1(3)
C101 C100 N07 119.7(3)
C102 C101 C100 118.4(3)
C102 C101 C99 121.3(3)
C100 C101 C99 120.2(3)
C103 C102 C101 120.8(3)
C103 C102 H102 119.6
C101 C102 H102 119.6
C102 C103 C104 120.2(3)
C102 C103 H103 119.9
C104 C103 H103 119.9
C103 C104 C105 121.0(3)
C103 C104 H104 119.5
C105 C104 H104 119.5
C100 C105 C104 118.3(3)
C100 C105 C96 121.6(3)
C104 C105 C96 120.1(3)
C108 C106 H10A 109.5
C108 C106 H10B 109.5
H10A C106 H10B 109.5
C108 C106 H10C 109.5
H10A C106 H10C 109.5
H10B C106 H10C 109.5
C108 C107 H10D 109.5
C108 C107 H10E 109.5
H10D C107 H10E 109.5
C108 C107 H10F 109.5
H10D C107 H10F 109.5
H10E C107 H10F 109.5
C117 C108 C106 112.4(3)
C117 C108 C107 111.9(3)
C106 C108 C107 110.1(3)
C117 C108 H108 107.4
C106 C108 H108 107.4
C107 C108 H108 107.4
C111 C109 H10G 109.5
C111 C109 H10H 109.5
H10G C109 H10H 109.5
C111 C109 H10I 109.5
H10G C109 H10I 109.5
H10H C109 H10I 109.5
C111 C110 H11A 109.5
C111 C110 H11B 109.5
H11A C110 H11B 109.5
C111 C110 H11C 109.5
H11A C110 H11C 109.5
H11B C110 H11C 109.5
C110 C111 C109 111.1(7)
C110 C111 C113 111.1(6)
C109 C111 C113 113.7(6)
C110 C111 H111 106.8
C109 C111 H111 106.8
C113 C111 H111 106.8
C117 C112 C113 121.3(3)
C117 C112 N08 119.1(3)
C113 C112 N08 119.6(3)
C114 C113 C112 118.0(3)
C114 C113 C8B 120.2(9)
C112 C113 C8B 120.6(9)
C114 C113 C111 121.1(4)
C112 C113 C111 120.5(4)
C8B C113 C111 17.1(8)
C115 C114 C113 121.6(3)
C115 C114 H114 119.2
C113 C114 H114 119.2
C114 C115 C116 119.9(3)
C114 C115 H115 120.1
C116 C115 H115 120.1
C115 C116 C117 121.5(3)
C115 C116 H116 119.3
C117 C116 H116 119.3
C116 C117 C112 117.7(3)
C116 C117 C108 120.4(3)
C112 C117 C108 121.9(3)
C119 C118 N08 115.2(3)
C119 C118 H118 122.4
N08 C118 H118 122.4
C118 C119 N07 115.4(3)
C118 C119 H119 122.3
N07 C119 H119 122.3
C121 C120 C124 108.0
C121 C120 Cr4 71.46(18)
C124 C120 Cr4 71.23(18)
C121 C120 H120 126.0
C124 C120 H120 126.0
Cr4 C120 H120 123.0
C120 C121 C122 108.0
C120 C121 Cr4 72.15(19)
C122 C121 Cr4 70.91(19)
C120 C121 H121 126.0
C122 C121 H121 126.0
Cr4 C121 H121 122.6
C123 C122 C121 108.0
C123 C122 Cr4 71.45(18)
C121 C122 Cr4 72.46(18)
C123 C122 H122 126.0
C121 C122 H122 126.0
Cr4 C122 H122 121.8
C124 C123 C122 108.0
C124 C123 Cr4 72.34(19)
C122 C123 Cr4 71.71(18)
C124 C123 H123 126.0
C122 C123 H123 126.0
Cr4 C123 H123 121.7
C123 C124 C120 108.0
C123 C124 Cr4 70.95(19)
C120 C124 Cr4 72.34(17)
C123 C124 H124 126.0
C120 C124 H124 126.0
Cr4 C124 H124 122.4
C127 C125 H12J 109.5
C127 C125 H12K 109.5
H12J C125 H12K 109.5
C127 C125 H12L 109.5
H12J C125 H12L 109.5
H12K C125 H12L 109.5
C127 C126 H12G 109.5
C127 C126 H12H 109.5
H12G C126 H12H 109.5
C127 C126 H12I 109.5
H12G C126 H12I 109.5
H12H C126 H12I 109.5
C125 C127 C136 114.2(4)
C125 C127 C126 109.9(4)
C136 C127 C126 111.8(3)
C125 C127 H127 106.9
C136 C127 H127 106.9
C126 C127 H127 106.9
C130 C128 H12D 109.5
C130 C128 H12E 109.5
H12D C128 H12E 109.5
C130 C128 H12F 109.5
H12D C128 H12F 109.5
H12E C128 H12F 109.5
C130 C129 H12A 109.5
C130 C129 H12B 109.5
H12A C129 H12B 109.5
C130 C129 H12C 109.5
H12A C129 H12C 109.5
H12B C129 H12C 109.5
C132 C130 C129 110.9(3)
C132 C130 C128 111.7(3)
C129 C130 C128 111.3(3)
C132 C130 H130 107.6
C129 C130 H130 107.6
C128 C130 H130 107.6
C136 C131 C132 121.3(3)
C136 C131 N010 119.5(3)
C132 C131 N010 119.2(3)
C133 C132 C131 118.0(3)
C133 C132 C130 120.0(3)
C131 C132 C130 122.0(3)
C134 C133 C132 121.4(4)
C134 C133 H133 119.3
C132 C133 H133 119.3
C133 C134 C135 119.4(3)
C133 C134 H134 120.3
C135 C134 H134 120.3
C134 C135 C136 121.8(3)
C134 C135 H135 119.1
C136 C135 H135 119.1
C135 C136 C131 117.9(3)
C135 C136 C127 121.2(3)
C131 C136 C127 120.9(3)
C139 C137 H13D 109.5
C139 C137 H13E 109.5
H13D C137 H13E 109.5
C139 C137 H13F 109.5
H13D C137 H13F 109.5
H13E C137 H13F 109.5
C139 C138 H13A 109.5
C139 C138 H13B 109.5
H13A C138 H13B 109.5
C139 C138 H13C 109.5
H13A C138 H13C 109.5
H13B C138 H13C 109.5
C138 C139 C148 111.2(3)
C138 C139 C137 110.3(3)
C148 C139 C137 112.8(3)
C138 C139 H139 107.4
C148 C139 H139 107.4
C137 C139 H139 107.4
C142 C140 H14A 109.5
C142 C140 H14B 109.5
H14A C140 H14B 109.5
C142 C140 H14C 109.5
H14A C140 H14C 109.5
H14B C140 H14C 109.5
C142 C141 H14D 109.5
C142 C141 H14E 109.5
H14D C141 H14E 109.5
C142 C141 H14F 109.5
H14D C141 H14F 109.5
H14E C141 H14F 109.5
C144 C142 C140 111.3(3)
C144 C142 C141 111.4(3)
C140 C142 C141 109.9(3)
C144 C142 H142 108.0
C140 C142 H142 108.0
C141 C142 H142 108.0
C144 C143 C148 121.0(3)
C144 C143 N09 120.1(3)
C148 C143 N09 118.9(3)
C145 C144 C143 117.7(3)
C145 C144 C142 120.1(3)
C143 C144 C142 122.2(3)
C146 C145 C144 122.0(3)
C146 C145 H145 119.0
C144 C145 H145 119.0
C145 C146 C147 119.4(3)
C145 C146 H146 120.3
C147 C146 H146 120.3
C146 C147 C148 121.7(3)
C146 C147 H147 119.1
C148 C147 H147 119.1
C147 C148 C143 118.1(3)
C147 C148 C139 121.3(3)
C143 C148 C139 120.4(3)
C150 C149 N09 116.1(3)
C150 C149 H149 121.9
N09 C149 H149 121.9
C149 C150 N010 115.2(3)
C149 C150 H150 122.4
N010 C150 H150 122.4
C155 C151 C152 108.6(3)
C155 C151 Cr5 71.88(19)
C152 C151 Cr5 72.07(18)
C155 C151 H151 125.7
C152 C151 H151 125.7
Cr5 C151 H151 122.0
C153 C152 C151 107.4(3)
C153 C152 Cr5 71.17(19)
C151 C152 Cr5 71.92(19)
C153 C152 H152 126.3
C151 C152 H152 126.3
Cr5 C152 H152 122.3
C154 C153 C152 108.5(3)
C154 C153 Cr5 72.3(2)
C152 C153 Cr5 72.7(2)
C154 C153 H153 125.8
C152 C153 H153 125.8
Cr5 C153 H153 121.0
C153 C154 C155 108.0(3)
C153 C154 Cr5 71.7(2)
C155 C154 Cr5 72.1(2)
C153 C154 H154 126.0
C155 C154 H154 126.0
Cr5 C154 H154 121.9
C151 C155 C154 107.5(3)
C151 C155 Cr5 72.2(2)
C154 C155 Cr5 71.6(2)
C151 C155 H155 126.2
C154 C155 H155 126.2
Cr5 C155 H155 121.7
C158 C156 H15G 109.5
C158 C156 H15H 109.5
H15G C156 H15H 109.5
C158 C156 H15I 109.5
H15G C156 H15I 109.5
H15H C156 H15I 109.5
C158 C157 H15A 109.5
C158 C157 H15B 109.5
H15A C157 H15B 109.5
C158 C157 H15C 109.5
H15A C157 H15C 109.5
H15B C157 H15C 109.5
C163 C158 C156 113.4(3)
C163 C158 C157 110.5(3)
C156 C158 C157 110.4(3)
C163 C158 H158 107.4
C156 C158 H158 107.4
C157 C158 H158 107.4
C161 C159 H15D 109.5
C161 C159 H15E 109.5
H15D C159 H15E 109.5
C161 C159 H15F 109.5
H15D C159 H15F 109.5
H15E C159 H15F 109.5
C161 C160 H16G 109.5
C161 C160 H16H 109.5
H16G C160 H16H 109.5
C161 C160 H16I 109.5
H16G C160 H16I 109.5
H16H C160 H16I 109.5
C167 C161 C160 111.7(3)
C167 C161 C159 111.7(3)
C160 C161 C159 110.3(3)
C167 C161 H161 107.6
C160 C161 H161 107.6
C159 C161 H161 107.6
C167 C162 C163 121.4(3)
C167 C162 N012 119.1(3)
C163 C162 N012 119.5(3)
C164 C163 C162 117.5(3)
C164 C163 C158 121.4(3)
C162 C163 C158 121.0(3)
C165 C164 C163 122.1(3)
C165 C164 H164 118.9
C163 C164 H164 118.9
C164 C165 C166 119.6(3)
C164 C165 H165 120.2
C166 C165 H165 120.2
C165 C166 C167 121.3(3)
C165 C166 H166 119.3
C167 C166 H166 119.3
C166 C167 C162 118.1(3)
C166 C167 C161 120.6(3)
C162 C167 C161 121.3(3)
C170 C168 H16J 109.5
C170 C168 H16K 109.5
H16J C168 H16K 109.5
C170 C168 H16L 109.5
H16J C168 H16L 109.5
H16K C168 H16L 109.5
C170 C169 H16D 109.5
C170 C169 H16E 109.5
H16D C169 H16E 109.5
C170 C169 H16F 109.5
H16D C169 H16F 109.5
H16E C169 H16F 109.5
C179 C170 C169 112.2(3)
C179 C170 C168 112.6(4)
C169 C170 C168 110.3(4)
C179 C170 H170 107.2
C169 C170 H170 107.2
C168 C170 H170 107.2
C173 C171 H17G 109.5
C173 C171 H17H 109.5
H17G C171 H17H 109.5
C173 C171 H17I 109.5
H17G C171 H17I 109.5
H17H C171 H17I 109.5
C173 C172 H17D 109.5
C173 C172 H17E 109.5
H17D C172 H17E 109.5
C173 C172 H17F 109.5
H17D C172 H17F 109.5
H17E C172 H17F 109.5
C175 C173 C171 112.5(4)
C175 C173 C172 111.8(4)
C171 C173 C172 109.8(4)
C175 C173 H173 107.5
C171 C173 H173 107.5
C172 C173 H173 107.5
C175 C174 C179 120.5(3)
C175 C174 N011 120.0(3)
C179 C174 N011 119.5(3)
C176 C175 C174 118.6(4)
C176 C175 C173 119.5(4)
C174 C175 C173 121.9(3)
C177 C176 C175 121.2(4)
C177 C176 H176 119.4
C175 C176 H176 119.4
C176 C177 C178 120.6(4)
C176 C177 H177 119.7
C178 C177 H177 119.7
C177 C178 C179 121.7(4)
C177 C178 H178 119.1
C179 C178 H178 119.1
C178 C179 C174 117.2(4)
C178 C179 C170 122.9(4)
C174 C179 C170 119.8(3)
N011 C180 C181 115.0(3)
N011 C180 H180 122.5
C181 C180 H180 122.5
N012 C181 C180 114.1(3)
N012 C181 H181 123.0
C180 C181 H181 123.0
C183 C182 C186 108.0
C183 C182 Cr6 72.8(3)
C186 C182 Cr6 71.1(2)
C183 C182 H182 126.0
C186 C182 H182 126.0
Cr6 C182 H182 121.8
C182 C183 C184 108.0
C182 C183 Cr6 71.2(3)
C184 C183 Cr6 71.9(2)
C182 C183 H183 126.0
C184 C183 H183 126.0
Cr6 C183 H183 122.6
C183 C184 C185 108.0
C183 C184 Cr6 72.2(2)
C185 C184 Cr6 71.0(2)
C183 C184 H184 126.0
C185 C184 H184 126.0
Cr6 C184 H184 122.4
C186 C185 C184 108.0
C186 C185 Cr6 71.4(3)
C184 C185 Cr6 72.8(2)
C186 C185 H185 126.0
C184 C185 H185 126.0
Cr6 C185 H185 121.5
C185 C186 C182 108.0
C185 C186 Cr6 72.2(3)
C182 C186 Cr6 72.5(2)
C185 C186 H186 126.0
C182 C186 H186 126.0
Cr6 C186 H186 121.1
C25 N01 C19 119.2(3)
C25 N01 Cr1 114.0(2)
C19 N01 Cr1 126.1(2)
C26 N02 C7 116.7(3)
C26 N02 Cr1 113.98(19)
C7 N02 Cr1 129.0(2)
C56 N03 C50 117.5(3)
C56 N03 Cr2 114.6(2)
C50 N03 Cr2 127.9(2)
C57 N04 C38 118.2(3)
C57 N04 Cr2 114.2(2)
C38 N04 Cr2 127.5(2)
C87 N05 C81 118.2(2)
C87 N05 Cr3 114.5(2)
C81 N05 Cr3 127.0(2)
C88 N06 C69 118.5(2)
C88 N06 Cr3 114.1(2)
C69 N06 Cr3 127.25(19)
C119 N07 C100 119.2(3)
C119 N07 Cr4 114.1(2)
C100 N07 Cr4 125.7(2)
C118 N08 C112 118.1(3)
C118 N08 Cr4 114.0(2)
C112 N08 Cr4 127.6(2)
C149 N09 C143 118.4(3)
C149 N09 Cr5 113.1(2)
C143 N09 Cr5 128.51(19)
C150 N010 C131 117.5(2)
C150 N010 Cr5 113.92(19)
C131 N010 Cr5 128.6(2)
C180 N011 C174 118.0(3)
C180 N011 Cr6 114.9(2)
C174 N011 Cr6 127.2(2)
C181 N012 C162 117.8(3)
C181 N012 Cr6 115.3(2)
C162 N012 Cr6 126.5(2)
N01 Cr1 N02 81.26(11)
N01 Cr1 C29 169.75(14)
N02 Cr1 C29 108.68(13)
N01 Cr1 C30 139.87(15)
N02 Cr1 C30 123.42(13)
C29 Cr1 C30 36.06(17)
N01 Cr1 C28 135.65(16)
N02 Cr1 C28 124.07(14)
C29 Cr1 C28 36.39(17)
C30 Cr1 C28 60.11(17)
N01 Cr1 C31 112.00(13)
N02 Cr1 C31 157.56(14)
C29 Cr1 C31 59.49(15)
C30 Cr1 C31 35.58(14)
C28 Cr1 C31 59.31(16)
N01 Cr1 C27 109.90(13)
N02 Cr1 C27 158.85(15)
C29 Cr1 C27 59.88(15)
C30 Cr1 C27 59.27(16)
C28 Cr1 C27 35.98(15)
C31 Cr1 C27 34.92(15)
N03 Cr2 N04 80.83(11)
N03 Cr2 C61 147.4(2)
N04 Cr2 C61 118.32(18)
N03 Cr2 C62 115.57(17)
N04 Cr2 C62 151.3(2)
C61 Cr2 C62 36.68(7)
N03 Cr2 C60 166.4(2)
N04 Cr2 C60 108.18(15)
C61 Cr2 C60 36.66(9)
C62 Cr2 C60 61.05(11)
N03 Cr2 C1B 124.0(4)
N04 Cr2 C1B 142.5(5)
C61 Cr2 C1B 57.1(3)
C62 Cr2 C1B 48.2(3)
C60 Cr2 C1B 43.1(4)
N03 Cr2 C2B 158.6(5)
N04 Cr2 C2B 112.0(3)
C61 Cr2 C2B 41.7(4)
C62 Cr2 C2B 61.2(3)
C60 Cr2 C2B 7.8(5)
C1B Cr2 C2B 36.5(2)
N03 Cr2 C58 108.07(13)
N04 Cr2 C58 163.9(2)
C61 Cr2 C58 60.96(9)
C62 Cr2 C58 36.46(7)
C60 Cr2 C58 60.80(10)
C1B Cr2 C58 21.9(4)
C2B Cr2 C58 55.6(4)
N03 Cr2 C59 129.93(19)
N04 Cr2 C59 127.8(2)
C61 Cr2 C59 60.94(11)
C62 Cr2 C59 60.81(9)
C60 Cr2 C59 36.44(9)
C1B Cr2 C59 14.7(4)
C2B Cr2 C59 28.8(5)
C58 Cr2 C59 36.32(7)
N03 Cr2 C5B 109.3(3)
N04 Cr2 C5B 167.8(3)
C61 Cr2 C5B 49.5(3)
C62 Cr2 C5B 17.5(3)
C60 Cr2 C5B 63.2(3)
C1B Cr2 C5B 36.37(18)
C2B Cr2 C5B 60.6(3)
C58 Cr2 C5B 19.8(3)
C59 Cr2 C5B 50.8(3)
N03 Cr2 C3B 158.2(4)
N04 Cr2 C3B 107.7(3)
C61 Cr2 C3B 12.6(3)
C62 Cr2 C3B 48.9(3)
C60 Cr2 C3B 29.6(4)
C1B Cr2 C3B 60.6(3)
C2B Cr2 C3B 36.3(2)
C58 Cr2 C3B 69.1(3)
C59 Cr2 C3B 60.8(4)
C5B Cr2 C3B 60.4(2)
N03 Cr2 C4B 124.0(3)
N04 Cr2 C4B 132.4(4)
C61 Cr2 C4B 23.8(3)
C62 Cr2 C4B 18.9(2)
C60 Cr2 C4B 57.5(3)
C1B Cr2 C4B 60.5(2)
C2B Cr2 C4B 60.5(2)
C58 Cr2 C4B 53.9(2)
C59 Cr2 C4B 70.2(3)
C5B Cr2 C4B 36.16(15)
C3B Cr2 C4B 36.13(16)
N05 Cr3 N06 81.00(10)
N05 Cr3 C93 104.71(12)
N06 Cr3 C93 169.31(13)
N05 Cr3 C91 159.71(12)
N06 Cr3 C91 111.50(12)
C93 Cr3 C91 60.53(13)
N05 Cr3 C92 123.64(12)
N06 Cr3 C92 132.97(13)
C93 Cr3 C92 36.39(13)
C91 Cr3 C92 36.24(12)
N05 Cr3 C89 117.01(12)
N06 Cr3 C89 148.53(12)
C93 Cr3 C89 36.13(13)
C91 Cr3 C89 60.43(13)
C92 Cr3 C89 60.41(14)
N05 Cr3 C90 151.19(12)
N06 Cr3 C90 118.33(11)
C93 Cr3 C90 60.27(12)
C91 Cr3 C90 36.15(12)
C92 Cr3 C90 60.27(13)
C89 Cr3 C90 36.16(12)
N07 Cr4 N08 81.23(11)
N07 Cr4 C13B 113.6(3)
N08 Cr4 C13B 150.0(4)
N07 Cr4 C12B 106.0(2)
N08 Cr4 C12B 166.7(3)
C13B Cr4 C12B 37.10(17)
N07 Cr4 C123 117.5(2)
N08 Cr4 C123 147.6(3)
C13B Cr4 C123 49.7(2)
C12B Cr4 C123 19.1(2)
N07 Cr4 C122 151.7(3)
N08 Cr4 C122 116.4(2)
C13B Cr4 C122 62.7(3)
C12B Cr4 C122 52.6(2)
C123 Cr4 C122 36.83(8)
N07 Cr4 C9B 146.3(5)
N08 Cr4 C9B 118.2(3)
C13B Cr4 C9B 37.04(16)
C12B Cr4 C9B 61.50(19)
C123 Cr4 C9B 61.4(2)
C122 Cr4 C9B 46.4(3)
N07 Cr4 C124 105.87(13)
N08 Cr4 C124 168.2(3)
C13B Cr4 C124 18.3(2)
C12B Cr4 C124 20.3(2)
C123 Cr4 C124 36.71(7)
C122 Cr4 C124 61.21(10)
C9B Cr4 C124 51.1(3)
N07 Cr4 C121 161.1(2)
N08 Cr4 C121 109.75(13)
C13B Cr4 C121 49.7(3)
C12B Cr4 C121 66.6(2)
C123 Cr4 C121 61.18(9)
C122 Cr4 C121 36.63(7)
C9B Cr4 C121 14.8(3)
C124 Cr4 C121 60.91(9)
N07 Cr4 C120 124.97(19)
N08 Cr4 C120 131.8(2)
C13B Cr4 C120 18.7(3)
C12B Cr4 C120 53.1(2)
C123 Cr4 C120 61.04(9)
C122 Cr4 C120 60.99(8)
C9B Cr4 C120 21.8(3)
C124 Cr4 C120 36.44(7)
C121 Cr4 C120 36.39(6)
N07 Cr4 C11B 129.0(3)
N08 Cr4 C11B 130.5(3)
C13B Cr4 C11B 61.26(19)
C12B Cr4 C11B 36.50(15)
C123 Cr4 C11B 17.6(2)
C122 Cr4 C11B 22.8(3)
C9B Cr4 C11B 60.81(19)
C124 Cr4 C11B 52.0(2)
C121 Cr4 C11B 55.5(3)
C120 Cr4 C11B 67.7(3)
N07 Cr4 C10B 165.0(3)
N08 Cr4 C10B 110.2(2)
C13B Cr4 C10B 61.19(19)
C12B Cr4 C10B 60.84(19)
C123 Cr4 C10B 47.9(3)
C122 Cr4 C10B 13.8(3)
C9B Cr4 C10B 36.41(16)
C124 Cr4 C10B 64.6(3)
C121 Cr4 C10B 24.3(3)
C120 Cr4 C10B 54.6(3)
C11B Cr4 C10B 36.10(16)
N010 Cr5 N09 81.34(11)
N010 Cr5 C153 104.24(12)
N09 Cr5 C153 174.32(11)
N010 Cr5 C154 116.95(12)
N09 Cr5 C154 142.07(14)
C153 Cr5 C154 36.05(14)
N010 Cr5 C155 151.51(13)
N09 Cr5 C155 115.08(12)
C153 Cr5 C155 60.32(14)
C154 Cr5 C155 36.32(13)
N010 Cr5 C151 158.65(12)
N09 Cr5 C151 114.31(12)
C153 Cr5 C151 60.03(12)
C154 Cr5 C151 60.02(13)
C155 Cr5 C151 35.90(13)
N010 Cr5 C152 122.80(12)
N09 Cr5 C152 139.51(12)
C153 Cr5 C152 36.13(13)
C154 Cr5 C152 60.17(14)
C155 Cr5 C152 60.19(13)
C151 Cr5 C152 36.00(12)
N012 Cr6 N011 80.66(11)
N012 Cr6 C15B 124.6(3)
N011 Cr6 C15B 141.4(4)
N012 Cr6 C16B 106.0(3)
N011 Cr6 C16B 172.2(3)
C15B Cr6 C16B 37.27(19)
N012 Cr6 C14B 161.1(3)
N011 Cr6 C14B 112.9(3)
C15B Cr6 C14B 36.9(2)
C16B Cr6 C14B 61.6(3)
N012 Cr6 C17B 118.8(3)
N011 Cr6 C17B 136.3(3)
C15B Cr6 C17B 61.6(2)
C16B Cr6 C17B 36.86(17)
C14B Cr6 C17B 61.0(3)
N012 Cr6 C186 149.4(2)
N011 Cr6 C186 119.2(2)
C15B Cr6 C186 54.9(4)
C16B Cr6 C186 53.1(3)
C14B Cr6 C186 35.1(5)
C17B Cr6 C186 30.8(4)
N012 Cr6 C185 116.45(17)
N011 Cr6 C185 151.7(2)
C15B Cr6 C185 48.1(3)
C16B Cr6 C185 21.0(3)
C14B Cr6 C185 57.4(4)
C17B Cr6 C185 16.1(2)
C186 Cr6 C185 36.43(9)
N012 Cr6 C182 163.3(2)
N011 Cr6 C182 109.40(18)
C15B Cr6 C182 40.0(4)
C16B Cr6 C182 65.2(4)
C14B Cr6 C182 3.5(5)
C17B Cr6 C182 63.4(4)
C186 Cr6 C182 36.36(13)
C185 Cr6 C182 60.49(14)
N012 Cr6 C18B 152.7(3)
N011 Cr6 C18B 111.0(3)
C15B Cr6 C18B 61.2(3)
C16B Cr6 C18B 61.2(3)
C14B Cr6 C18B 36.4(3)
C17B Cr6 C18B 36.3(2)
C186 Cr6 C18B 8.2(4)
C185 Cr6 C18B 44.0(4)
C182 Cr6 C18B 36.8(5)
N012 Cr6 C184 107.00(16)
N011 Cr6 C184 164.4(2)
C15B Cr6 C184 23.8(3)
C16B Cr6 C184 17.4(2)
C14B Cr6 C184 56.7(4)
C17B Cr6 C184 52.2(2)
C186 Cr6 C184 60.40(10)
C185 Cr6 C184 36.14(7)
C182 Cr6 C184 60.14(12)
C18B Cr6 C184 68.3(4)
N012 Cr6 C183 127.3(2)
N011 Cr6 C183 128.84(18)
C15B Cr6 C183 13.0(3)
C16B Cr6 C183 50.2(3)
C14B Cr6 C183 33.9(5)
C17B Cr6 C183 72.6(3)
C186 Cr6 C183 60.33(15)
C185 Cr6 C183 60.19(10)
C182 Cr6 C183 36.04(10)
C18B Cr6 C183 65.2(4)
C184 Cr6 C183 35.91(8)
C5B C1B C2B 108.0
C5B C1B Cr2 72.4(5)
C2B C1B Cr2 71.8(5)
C5B C1B H1B1 126.0
C2B C1B H1B1 126.0
Cr2 C1B H1B1 121.5
C3B C2B C1B 108.0
C3B C2B Cr2 72.5(5)
C1B C2B Cr2 71.7(5)
C3B C2B H2B1 126.0
C1B C2B H2B1 126.0
Cr2 C2B H2B1 121.6
C4B C3B C2B 108.0
C4B C3B Cr2 72.3(5)
C2B C3B Cr2 71.2(5)
C4B C3B H3B 126.0
C2B C3B H3B 126.0
Cr2 C3B H3B 122.2
C3B C4B C5B 108.0
C3B C4B Cr2 71.6(6)
C5B C4B Cr2 71.5(5)
C3B C4B H4B1 126.0
C5B C4B H4B1 126.0
Cr2 C4B H4B1 122.6
C1B C5B C4B 108.0
C1B C5B Cr2 71.2(6)
C4B C5B Cr2 72.4(5)
C1B C5B H5B1 126.0
C4B C5B H5B1 126.0
Cr2 C5B H5B1 122.1
C10B C9B C13B 108.0
C10B C9B Cr4 73.4(4)
C13B C9B Cr4 70.3(5)
C10B C9B H9B 126.0
C13B C9B H9B 126.0
Cr4 C9B H9B 122.0
C9B C10B C11B 108.0
C9B C10B Cr4 70.2(4)
C11B C10B Cr4 71.8(4)
C9B C10B H10J 126.0
C11B C10B H10J 126.0
Cr4 C10B H10J 123.7
C12B C11B C10B 108.0
C12B C11B Cr4 70.0(5)
C10B C11B Cr4 72.1(4)
C12B C11B H11D 126.0
C10B C11B H11D 126.0
Cr4 C11B H11D 123.5
C13B C12B C11B 108.0
C13B C12B Cr4 70.5(4)
C11B C12B Cr4 73.5(5)
C13B C12B H12M 126.0
C11B C12B H12M 126.0
Cr4 C12B H12M 121.7
C12B C13B C9B 108.0
C12B C13B Cr4 72.4(4)
C9B C13B Cr4 72.7(5)
C12B C13B H13J 126.0
C9B C13B H13J 126.0
Cr4 C13B H13J 120.7
C15B C14B C18B 108.0
C15B C14B Cr6 70.0(6)
C18B C14B Cr6 72.9(5)
C15B C14B H14J 126.0
C18B C14B H14J 126.0
Cr6 C14B H14J 122.8
C16B C15B C14B 108.0
C16B C15B Cr6 71.5(5)
C14B C15B Cr6 73.1(7)
C16B C15B H15J 126.0
C14B C15B H15J 126.0
Cr6 C15B H15J 121.2
C17B C16B C15B 108.0
C17B C16B Cr6 73.2(6)
C15B C16B Cr6 71.2(5)
C17B C16B H16M 126.0
C15B C16B H16M 126.0
Cr6 C16B H16M 121.3
C16B C17B C18B 108.0
C16B C17B Cr6 69.9(6)
C18B C17B Cr6 72.7(6)
C16B C17B H17J 126.0
C18B C17B H17J 126.0
Cr6 C17B H17J 123.0
C17B C18B C14B 108.0
C17B C18B Cr6 71.0(5)
C14B C18B Cr6 70.7(5)
C17B C18B H18B 126.0
C14B C18B H18B 126.0
Cr6 C18B H18B 123.9
C113 C8B C7B 115.4(14)
C113 C8B C6B 105.1(13)
C7B C8B C6B 113.3(16)
C113 C8B H8B 107.6
C7B C8B H8B 107.6
C6B C8B H8B 107.6
C8B C7B H7B1 109.5
C8B C7B H7B2 109.5
H7B1 C7B H7B2 109.5
C8B C7B H7B3 109.5
H7B1 C7B H7B3 109.5
H7B2 C7B H7B3 109.5
C8B C6B H6B1 109.5
C8B C6B H6B2 109.5
H6B1 C6B H6B2 109.5
C8B C6B H6B3 109.5
H6B1 C6B H6B3 109.5
H6B2 C6B H6B3 109.5

loop_
_geom_bond_atom_site_label_1
_geom_bond_atom_site_label_2
_geom_bond_distance
C1 C3 1.523(5)
C1 H1A 0.9800
C1 H1B 0.9800
C1 H1C 0.9800
C2 C3 1.529(5)
C2 H2A 0.9800
C2 H2B 0.9800
C2 H2C 0.9800
C3 C12 1.528(4)
C3 H3 1.0000
C4 C6 1.524(5)
C4 H4A 0.9800
C4 H4B 0.9800
C4 H4C 0.9800
C5 C6 1.531(5)
C5 H5A 0.9800
C5 H5B 0.9800
C5 H5C 0.9800
C6 C8 1.513(5)
C6 H6 1.0000
C7 C8 1.396(4)
C7 C12 1.411(4)
C7 N02 1.441(4)
C8 C9 1.395(4)
C9 C10 1.381(5)
C9 H9 0.9500
C10 C11 1.383(5)
C10 H10 0.9500
C11 C12 1.389(4)
C11 H11 0.9500
C13 C15 1.520(5)
C13 H13G 0.9800
C13 H13H 0.9800
C13 H13I 0.9800
C14 C15 1.520(5)
C14 H14G 0.9800
C14 H14H 0.9800
C14 H14I 0.9800
C15 C24 1.514(5)
C15 H15 1.0000
C16 C18 1.527(5)
C16 H16A 0.9800
C16 H16B 0.9800
C16 H16C 0.9800
C17 C18 1.526(5)
C17 H17A 0.9800
C17 H17B 0.9800
C17 H17C 0.9800
C18 C20 1.523(5)
C18 H18 1.0000
C19 C20 1.392(5)
C19 C24 1.408(5)
C19 N01 1.436(4)
C20 C21 1.396(4)
C21 C22 1.382(5)
C21 H21 0.9500
C22 C23 1.366(5)
C22 H22 0.9500
C23 C24 1.398(4)
C23 H23 0.9500
C25 C26 1.353(4)
C25 N01 1.365(4)
C25 H25 0.9500
C26 N02 1.359(4)
C26 H26 0.9500
C27 C31 1.355(6)
C27 C28 1.394(6)
C27 Cr1 2.258(4)
C27 H27 0.9500
C28 C29 1.401(7)
C28 Cr1 2.255(4)
C28 H28 0.9500
C29 C30 1.388(6)
C29 Cr1 2.231(4)
C29 H29 0.9500
C30 C31 1.378(5)
C30 Cr1 2.253(4)
C30 H30 0.9500
C31 Cr1 2.257(4)
C31 H31 0.9500
C32 C34 1.526(5)
C32 H32A 0.9800
C32 H32B 0.9800
C32 H32C 0.9800
C33 C34 1.523(5)
C33 H33A 0.9800
C33 H33B 0.9800
C33 H33C 0.9800
C34 C43 1.515(4)
C34 H34 1.0000
C35 C37 1.528(5)
C35 H35A 0.9800
C35 H35B 0.9800
C35 H35C 0.9800
C36 C37 1.513(5)
C36 H36A 0.9800
C36 H36B 0.9800
C36 H36C 0.9800
C37 C39 1.523(4)
C37 H37 1.0000
C38 C43 1.404(4)
C38 C39 1.408(4)
C38 N04 1.440(4)
C39 C40 1.388(4)
C40 C41 1.382(5)
C40 H40 0.9500
C41 C42 1.376(4)
C41 H41 0.9500
C42 C43 1.389(4)
C42 H42 0.9500
C44 C46 1.533(4)
C44 H44A 0.9800
C44 H44B 0.9800
C44 H44C 0.9800
C45 C46 1.527(5)
C45 H45A 0.9800
C45 H45B 0.9800
C45 H45C 0.9800
C46 C55 1.508(5)
C46 H46 1.0000
C47 C49 1.506(6)
C47 H47A 0.9800
C47 H47B 0.9800
C47 H47C 0.9800
C48 C49 1.515(5)
C48 H48A 0.9800
C48 H48B 0.9800
C48 H48C 0.9800
C49 C51 1.517(5)
C49 H49 1.0000
C50 C55 1.396(4)
C50 C51 1.402(5)
C50 N03 1.437(4)
C51 C52 1.404(5)
C52 C53 1.383(5)
C52 H52 0.9500
C53 C54 1.378(5)
C53 H53 0.9500
C54 C55 1.398(4)
C54 H54 0.9500
C56 C57 1.357(5)
C56 N03 1.361(4)
C56 H56 0.9500
C57 N04 1.355(4)
C57 H57 0.9500
C58 C59 1.4200
C58 C62 1.4200
C58 Cr2 2.278(5)
C58 H58 0.9500
C59 C60 1.4200
C59 Cr2 2.278(5)
C59 H59 0.9500
C60 C61 1.4200
C60 Cr2 2.263(6)
C60 H60 0.9500
C61 C62 1.4200
C61 Cr2 2.252(6)
C61 H61 0.9500
C62 Cr2 2.261(5)
C62 H62 0.9500
C63 C65 1.526(4)
C63 H63A 0.9800
C63 H63B 0.9800
C63 H63C 0.9800
C64 C65 1.522(5)
C64 H64A 0.9800
C64 H64B 0.9800
C64 H64C 0.9800
C65 C74 1.520(4)
C65 H65 1.0000
C66 C68 1.525(5)
C66 H66A 0.9800
C66 H66B 0.9800
C66 H66C 0.9800
C67 C68 1.545(5)
C67 H67A 0.9800
C67 H67B 0.9800
C67 H67C 0.9800
C68 C70 1.527(4)
C68 H68 1.0000
C69 C74 1.399(4)
C69 C70 1.411(4)
C69 N06 1.433(4)
C70 C71 1.379(4)
C71 C72 1.382(5)
C71 H71 0.9500
C72 C73 1.380(5)
C72 H72 0.9500
C73 C74 1.390(4)
C73 H73 0.9500
C75 C77 1.517(5)
C75 H75A 0.9800
C75 H75B 0.9800
C75 H75C 0.9800
C76 C77 1.524(5)
C76 H76A 0.9800
C76 H76B 0.9800
C76 H76C 0.9800
C77 C86 1.520(4)
C77 H77 1.0000
C78 C80 1.517(5)
C78 H78A 0.9800
C78 H78B 0.9800
C78 H78C 0.9800
C79 C80 1.533(5)
C79 H79A 0.9800
C79 H79B 0.9800
C79 H79C 0.9800
C80 C82 1.517(5)
C80 H80 1.0000
C81 C82 1.396(4)
C81 C86 1.405(4)
C81 N05 1.435(4)
C82 C83 1.402(5)
C83 C84 1.371(5)
C83 H83 0.9500
C84 C85 1.380(5)
C84 H84 0.9500
C85 C86 1.389(4)
C85 H85 0.9500
C87 N05 1.354(4)
C87 C88 1.356(4)
C87 H87 0.9500
C88 N06 1.369(4)
C88 H88 0.9500
C89 C93 1.397(5)
C89 C90 1.404(5)
C89 Cr3 2.260(3)
C89 H89 0.9500
C90 C91 1.402(5)
C90 Cr3 2.265(3)
C90 H90 0.9500
C91 C92 1.403(5)
C91 Cr3 2.252(3)
C91 H91 0.9500
C92 C93 1.406(5)
C92 Cr3 2.258(3)
C92 H92 0.9500
C93 Cr3 2.245(3)
C93 H93 0.9500
C94 C96 1.536(5)
C94 H94A 0.9800
C94 H94B 0.9800
C94 H94C 0.9800
C95 C96 1.538(5)
C95 H95A 0.9800
C95 H95B 0.9800
C95 H95C 0.9800
C96 C105 1.526(5)
C96 H96 1.0000
C97 C99 1.528(5)
C97 H97A 0.9800
C97 H97B 0.9800
C97 H97C 0.9800
C98 C99 1.522(5)
C98 H98A 0.9800
C98 H98B 0.9800
C98 H98C 0.9800
C99 C101 1.520(5)
C99 H99 1.0000
C100 C105 1.392(4)
C100 C101 1.405(5)
C100 N07 1.426(4)
C101 C102 1.400(4)
C102 C103 1.369(5)
C102 H102 0.9500
C103 C104 1.385(5)
C103 H103 0.9500
C104 C105 1.396(4)
C104 H104 0.9500
C106 C108 1.519(5)
C106 H10A 0.9800
C106 H10B 0.9800
C106 H10C 0.9800
C107 C108 1.525(5)
C107 H10D 0.9800
C107 H10E 0.9800
C107 H10F 0.9800
C108 C117 1.515(5)
C108 H108 1.0000
C109 C111 1.533(12)
C109 H10G 0.9800
C109 H10H 0.9800
C109 H10I 0.9800
C110 C111 1.520(10)
C110 H11A 0.9800
C110 H11B 0.9800
C110 H11C 0.9800
C111 C113 1.559(10)
C111 H111 1.0000
C112 C117 1.407(5)
C112 C113 1.411(4)
C112 N08 1.433(4)
C113 C114 1.385(4)
C113 C8B 1.49(2)
C114 C115 1.377(5)
C114 H114 0.9500
C115 C116 1.379(5)
C115 H115 0.9500
C116 C117 1.393(4)
C116 H116 0.9500
C118 C119 1.351(4)
C118 N08 1.362(4)
C118 H118 0.9500
C119 N07 1.363(4)
C119 H119 0.9500
C120 C121 1.4200
C120 C124 1.4200
C120 Cr4 2.278(5)
C120 H120 0.9500
C121 C122 1.4200
C121 Cr4 2.269(4)
C121 H121 0.9500
C122 C123 1.4200
C122 Cr4 2.249(5)
C122 H122 0.9500
C123 C124 1.4200
C123 Cr4 2.246(5)
C123 H123 0.9500
C124 Cr4 2.264(5)
C124 H124 0.9500
C125 C127 1.512(5)
C125 H12J 0.9800
C125 H12K 0.9800
C125 H12L 0.9800
C126 C127 1.534(6)
C126 H12G 0.9800
C126 H12H 0.9800
C126 H12I 0.9800
C127 C136 1.521(5)
C127 H127 1.0000
C128 C130 1.541(5)
C128 H12D 0.9800
C128 H12E 0.9800
C128 H12F 0.9800
C129 C130 1.528(4)
C129 H12A 0.9800
C129 H12B 0.9800
C129 H12C 0.9800
C130 C132 1.516(5)
C130 H130 1.0000
C131 C136 1.404(5)
C131 C132 1.405(5)
C131 N010 1.433(4)
C132 C133 1.397(5)
C133 C134 1.379(5)
C133 H133 0.9500
C134 C135 1.382(5)
C134 H134 0.9500
C135 C136 1.390(5)
C135 H135 0.9500
C137 C139 1.541(4)
C137 H13D 0.9800
C137 H13E 0.9800
C137 H13F 0.9800
C138 C139 1.519(5)
C138 H13A 0.9800
C138 H13B 0.9800
C138 H13C 0.9800
C139 C148 1.522(5)
C139 H139 1.0000
C140 C142 1.529(5)
C140 H14A 0.9800
C140 H14B 0.9800
C140 H14C 0.9800
C141 C142 1.530(5)
C141 H14D 0.9800
C141 H14E 0.9800
C141 H14F 0.9800
C142 C144 1.513(4)
C142 H142 1.0000
C143 C144 1.409(4)
C143 C148 1.417(4)
C143 N09 1.430(4)
C144 C145 1.390(4)
C145 C146 1.377(4)
C145 H145 0.9500
C146 C147 1.381(5)
C146 H146 0.9500
C147 C148 1.382(4)
C147 H147 0.9500
C149 C150 1.356(4)
C149 N09 1.363(4)
C149 H149 0.9500
C150 N010 1.361(4)
C150 H150 0.9500
C151 C155 1.395(5)
C151 C152 1.401(5)
C151 Cr5 2.265(3)
C151 H151 0.9500
C152 C153 1.400(5)
C152 Cr5 2.267(3)
C152 H152 0.9500
C153 C154 1.393(5)
C153 Cr5 2.247(3)
C153 H153 0.9500
C154 C155 1.407(5)
C154 Cr5 2.254(4)
C154 H154 0.9500
C155 Cr5 2.261(3)
C155 H155 0.9500
C156 C158 1.525(5)
C156 H15G 0.9800
C156 H15H 0.9800
C156 H15I 0.9800
C157 C158 1.538(5)
C157 H15A 0.9800
C157 H15B 0.9800
C157 H15C 0.9800
C158 C163 1.509(5)
C158 H158 1.0000
C159 C161 1.524(4)
C159 H15D 0.9800
C159 H15E 0.9800
C159 H15F 0.9800
C160 C161 1.523(6)
C160 H16G 0.9800
C160 H16H 0.9800
C160 H16I 0.9800
C161 C167 1.518(5)
C161 H161 1.0000
C162 C167 1.405(5)
C162 C163 1.412(5)
C162 N012 1.428(4)
C163 C164 1.389(5)
C164 C165 1.377(5)
C164 H164 0.9500
C165 C166 1.380(5)
C165 H165 0.9500
C166 C167 1.395(5)
C166 H166 0.9500
C168 C170 1.531(5)
C168 H16J 0.9800
C168 H16K 0.9800
C168 H16L 0.9800
C169 C170 1.516(6)
C169 H16D 0.9800
C169 H16E 0.9800
C169 H16F 0.9800
C170 C179 1.515(6)
C170 H170 1.0000
C171 C173 1.515(6)
C171 H17G 0.9800
C171 H17H 0.9800
C171 H17I 0.9800
C172 C173 1.549(6)
C172 H17D 0.9800
C172 H17E 0.9800
C172 H17F 0.9800
C173 C175 1.511(5)
C173 H173 1.0000
C174 C175 1.414(5)
C174 C179 1.416(5)
C174 N011 1.424(4)
C175 C176 1.390(5)
C176 C177 1.363(6)
C176 H176 0.9500
C177 C178 1.364(6)
C177 H177 0.9500
C178 C179 1.408(5)
C178 H178 0.9500
C180 N011 1.356(4)
C180 C181 1.375(5)
C180 H180 0.9500
C181 N012 1.361(4)
C181 H181 0.9500
C182 C183 1.4200
C182 C186 1.4200
C182 Cr6 2.285(8)
C182 H182 0.9500
C183 C184 1.4200
C183 Cr6 2.306(6)
C183 H183 0.9500
C184 C185 1.4200
C184 Cr6 2.301(6)
C184 H184 0.9500
C185 C186 1.4200
C185 Cr6 2.276(5)
C185 H185 0.9500
C186 Cr6 2.267(8)
C186 H186 0.9500
N01 Cr1 1.932(3)
N02 Cr1 1.935(3)
N03 Cr2 1.937(3)
N04 Cr2 1.938(3)
N05 Cr3 1.931(2)
N06 Cr3 1.939(3)
N07 Cr4 1.928(3)
N08 Cr4 1.936(3)
N09 Cr5 1.949(3)
N010 Cr5 1.941(2)
N011 Cr6 1.935(3)
N012 Cr6 1.934(3)
Cr2 C1B 2.267(14)
Cr2 C2B 2.269(17)
Cr2 C5B 2.282(11)
Cr2 C3B 2.285(13)
Cr2 C4B 2.294(11)
Cr4 C13B 2.219(11)
Cr4 C12B 2.244(11)
Cr4 C9B 2.250(10)
Cr4 C11B 2.289(11)
Cr4 C10B 2.293(12)
Cr6 C15B 2.220(13)
Cr6 C16B 2.224(12)
Cr6 C14B 2.260(18)
Cr6 C17B 2.266(12)
Cr6 C18B 2.289(18)
C1B C5B 1.4200
C1B C2B 1.4200
C1B H1B1 0.9500
C2B C3B 1.4200
C2B H2B1 0.9500
C3B C4B 1.4200
C3B H3B 0.9500
C4B C5B 1.4200
C4B H4B1 0.9500
C5B H5B1 0.9500
C9B C10B 1.4200
C9B C13B 1.4200
C9B H9B 0.9500
C10B C11B 1.4200
C10B H10J 0.9500
C11B C12B 1.4200
C11B H11D 0.9500
C12B C13B 1.4200
C12B H12M 0.9500
C13B H13J 0.9500
C14B C15B 1.4200
C14B C18B 1.4200
C14B H14J 0.9500
C15B C16B 1.4200
C15B H15J 0.9500
C16B C17B 1.4200
C16B H16M 0.9500
C17B C18B 1.4200
C17B H17J 0.9500
C18B H18B 0.9500
C8B C7B 1.53(2)
C8B C6B 1.54(2)
C8B H8B 1.0000
C7B H7B1 0.9800
C7B H7B2 0.9800
C7B H7B3 0.9800
C6B H6B1 0.9800
C6B H6B2 0.9800
C6B H6B3 0.9800

loop_
_geom_torsion_atom_site_label_1
_geom_torsion_atom_site_label_2
_geom_torsion_atom_site_label_3
_geom_torsion_atom_site_label_4
_geom_torsion
C12 C7 C8 C9 2.3(5)
N02 C7 C8 C9 -176.6(3)
C12 C7 C8 C6 -176.3(3)
N02 C7 C8 C6 4.7(5)
C4 C6 C8 C9 65.1(4)
C5 C6 C8 C9 -59.3(4)
C4 C6 C8 C7 -116.3(3)
C5 C6 C8 C7 119.3(3)
C7 C8 C9 C10 0.6(5)
C6 C8 C9 C10 179.3(3)
C8 C9 C10 C11 -2.8(5)
C9 C10 C11 C12 2.1(5)
C10 C11 C12 C7 0.8(5)
C10 C11 C12 C3 -178.3(3)
C8 C7 C12 C11 -3.0(5)
N02 C7 C12 C11 176.0(3)
C8 C7 C12 C3 176.1(3)
N02 C7 C12 C3 -4.9(4)
C1 C3 C12 C11 -68.9(4)
C2 C3 C12 C11 54.6(4)
C1 C3 C12 C7 112.0(4)
C2 C3 C12 C7 -124.5(3)
C24 C19 C20 C21 -0.2(5)
N01 C19 C20 C21 -178.0(3)
C24 C19 C20 C18 -176.7(3)
N01 C19 C20 C18 5.6(5)
C17 C18 C20 C19 83.3(4)
C16 C18 C20 C19 -151.4(3)
C17 C18 C20 C21 -93.0(4)
C16 C18 C20 C21 32.3(5)
C19 C20 C21 C22 -0.4(5)
C18 C20 C21 C22 176.0(3)
C20 C21 C22 C23 0.2(5)
C21 C22 C23 C24 0.6(5)
C22 C23 C24 C19 -1.2(5)
C22 C23 C24 C15 177.1(3)
C20 C19 C24 C23 1.0(5)
N01 C19 C24 C23 178.8(3)
C20 C19 C24 C15 -177.3(3)
N01 C19 C24 C15 0.5(5)
C14 C15 C24 C23 70.4(4)
C13 C15 C24 C23 -55.2(4)
C14 C15 C24 C19 -111.3(4)
C13 C15 C24 C19 123.1(4)
N01 C25 C26 N02 1.0(5)
C31 C27 C28 C29 -0.7(5)
Cr1 C27 C28 C29 62.9(3)
C31 C27 C28 Cr1 -63.6(3)
C27 C28 C29 C30 1.0(5)
Cr1 C28 C29 C30 64.7(3)
C27 C28 C29 Cr1 -63.8(3)
C28 C29 C30 C31 -0.9(5)
Cr1 C29 C30 C31 63.8(3)
C28 C29 C30 Cr1 -64.7(3)
C28 C27 C31 C30 0.2(5)
Cr1 C27 C31 C30 -63.1(3)
C28 C27 C31 Cr1 63.2(3)
C29 C30 C31 C27 0.4(5)
Cr1 C30 C31 C27 63.4(3)
C29 C30 C31 Cr1 -63.0(3)
C43 C38 C39 C40 1.5(5)
N04 C38 C39 C40 -179.1(3)
C43 C38 C39 C37 -179.2(3)
N04 C38 C39 C37 0.3(4)
C36 C37 C39 C40 -44.1(5)
C35 C37 C39 C40 81.1(4)
C36 C37 C39 C38 136.6(4)
C35 C37 C39 C38 -98.2(4)
C38 C39 C40 C41 -1.1(5)
C37 C39 C40 C41 179.5(3)
C39 C40 C41 C42 0.4(5)
C40 C41 C42 C43 -0.1(5)
C41 C42 C43 C38 0.4(5)
C41 C42 C43 C34 -179.8(3)
C39 C38 C43 C42 -1.1(4)
N04 C38 C43 C42 179.5(3)
C39 C38 C43 C34 179.1(3)
N04 C38 C43 C34 -0.3(4)
C33 C34 C43 C42 48.6(4)
C32 C34 C43 C42 -74.6(4)
C33 C34 C43 C38 -131.7(3)
C32 C34 C43 C38 105.1(4)
C55 C50 C51 C52 -0.9(5)
N03 C50 C51 C52 178.9(3)
C55 C50 C51 C49 179.5(3)
N03 C50 C51 C49 -0.6(5)
C47 C49 C51 C50 -133.3(4)
C48 C49 C51 C50 101.6(4)
C47 C49 C51 C52 47.2(5)
C48 C49 C51 C52 -77.9(5)
C50 C51 C52 C53 0.4(5)
C49 C51 C52 C53 179.9(3)
C51 C52 C53 C54 -0.3(5)
C52 C53 C54 C55 0.8(5)
C51 C50 C55 C54 1.4(5)
N03 C50 C55 C54 -178.5(3)
C51 C50 C55 C46 179.5(3)
N03 C50 C55 C46 -0.3(5)
C53 C54 C55 C50 -1.3(5)
C53 C54 C55 C46 -179.4(3)
C45 C46 C55 C50 -111.7(4)
C44 C46 C55 C50 123.0(3)
C45 C46 C55 C54 66.5(4)
C44 C46 C55 C54 -58.9(4)
N03 C56 C57 N04 -0.2(5)
C62 C58 C59 C60 0.0
Cr2 C58 C59 C60 62.4(2)
C62 C58 C59 Cr2 -62.4(2)
C58 C59 C60 C61 0.0
Cr2 C59 C60 C61 62.76(18)
C58 C59 C60 Cr2 -62.76(18)
C59 C60 C61 C62 0.0
Cr2 C60 C61 C62 63.5(2)
C59 C60 C61 Cr2 -63.5(2)
C60 C61 C62 C58 0.0
Cr2 C61 C62 C58 63.53(19)
C60 C61 C62 Cr2 -63.53(19)
C59 C58 C62 C61 0.0
Cr2 C58 C62 C61 -62.8(2)
C59 C58 C62 Cr2 62.8(2)
C74 C69 C70 C71 -0.7(4)
N06 C69 C70 C71 177.4(3)
C74 C69 C70 C68 177.6(3)
N06 C69 C70 C68 -4.2(4)
C66 C68 C70 C71 -30.8(5)
C67 C68 C70 C71 91.7(4)
C66 C68 C70 C69 150.9(3)
C67 C68 C70 C69 -86.6(4)
C69 C70 C71 C72 1.1(5)
C68 C70 C71 C72 -177.2(3)
C70 C71 C72 C73 -0.5(5)
C71 C72 C73 C74 -0.5(5)
C72 C73 C74 C69 0.8(5)
C72 C73 C74 C65 -178.3(3)
C70 C69 C74 C73 -0.2(4)
N06 C69 C74 C73 -178.3(3)
C70 C69 C74 C65 178.9(3)
N06 C69 C74 C65 0.8(4)
C64 C65 C74 C73 -64.3(4)
C63 C65 C74 C73 59.2(4)
C64 C65 C74 C69 116.7(3)
C63 C65 C74 C69 -119.8(3)
C86 C81 C82 C83 -3.1(5)
N05 C81 C82 C83 178.9(3)
C86 C81 C82 C80 175.4(3)
N05 C81 C82 C80 -2.6(5)
C78 C80 C82 C81 -116.0(4)
C79 C80 C82 C81 119.4(4)
C78 C80 C82 C83 62.4(4)
C79 C80 C82 C83 -62.1(4)
C81 C82 C83 C84 0.0(5)
C80 C82 C83 C84 -178.5(3)
C82 C83 C84 C85 1.3(5)
C83 C84 C85 C86 0.3(5)
C84 C85 C86 C81 -3.3(5)
C84 C85 C86 C77 178.1(3)
C82 C81 C86 C85 4.7(5)
N05 C81 C86 C85 -177.3(3)
C82 C81 C86 C77 -176.6(3)
N05 C81 C86 C77 1.4(4)
C75 C77 C86 C85 -39.1(4)
C76 C77 C86 C85 85.8(4)
C75 C77 C86 C81 142.3(3)
C76 C77 C86 C81 -92.8(4)
N05 C87 C88 N06 -0.3(4)
C93 C89 C90 C91 -0.2(4)
Cr3 C89 C90 C91 62.6(2)
C93 C89 C90 Cr3 -62.8(2)
C89 C90 C91 C92 0.9(4)
Cr3 C90 C91 C92 63.7(2)
C89 C90 C91 Cr3 -62.8(2)
C90 C91 C92 C93 -1.3(4)
Cr3 C91 C92 C93 62.7(2)
C90 C91 C92 Cr3 -63.9(2)
C90 C89 C93 C92 -0.5(4)
Cr3 C89 C93 C92 -63.9(2)
C90 C89 C93 Cr3 63.3(2)
C91 C92 C93 C89 1.1(4)
Cr3 C92 C93 C89 64.0(2)
C91 C92 C93 Cr3 -62.9(2)
C105 C100 C101 C102 1.3(5)
N07 C100 C101 C102 178.7(3)
C105 C100 C101 C99 178.3(3)
N07 C100 C101 C99 -4.3(5)
C98 C99 C101 C102 86.3(4)
C97 C99 C101 C102 -39.0(5)
C98 C99 C101 C100 -90.6(4)
C97 C99 C101 C100 144.1(4)
C100 C101 C102 C103 0.6(5)
C99 C101 C102 C103 -176.3(3)
C101 C102 C103 C104 -0.8(5)
C102 C103 C104 C105 -0.9(5)
C101 C100 C105 C104 -3.0(5)
N07 C100 C105 C104 179.6(3)
C101 C100 C105 C96 176.0(3)
N07 C100 C105 C96 -1.4(5)
C103 C104 C105 C100 2.8(5)
C103 C104 C105 C96 -176.2(3)
C94 C96 C105 C100 -125.3(3)
C95 C96 C105 C100 108.4(4)
C94 C96 C105 C104 53.8(4)
C95 C96 C105 C104 -72.6(4)
C117 C112 C113 C114 -3.4(5)
N08 C112 C113 C114 177.9(3)
C117 C112 C113 C8B 163.7(8)
N08 C112 C113 C8B -15.0(9)
C117 C112 C113 C111 -176.5(5)
N08 C112 C113 C111 4.9(6)
C110 C111 C113 C114 41.3(8)
C109 C111 C113 C114 -85.0(6)
C110 C111 C113 C112 -145.9(5)
C109 C111 C113 C112 87.9(7)
C110 C111 C113 C8B -51(3)
C109 C111 C113 C8B -177(4)
C112 C113 C114 C115 1.4(5)
C8B C113 C114 C115 -165.8(8)
C111 C113 C114 C115 174.4(5)
C113 C114 C115 C116 0.6(5)
C114 C115 C116 C117 -0.7(5)
C115 C116 C117 C112 -1.2(5)
C115 C116 C117 C108 179.5(3)
C113 C112 C117 C116 3.3(5)
N08 C112 C117 C116 -178.0(3)
C113 C112 C117 C108 -177.3(3)
N08 C112 C117 C108 1.3(5)
C106 C108 C117 C116 72.4(4)
C107 C108 C117 C116 -52.0(4)
C106 C108 C117 C112 -106.9(4)
C107 C108 C117 C112 128.6(4)
N08 C118 C119 N07 -0.2(5)
C124 C120 C121 C122 0.0
Cr4 C120 C121 C122 -62.23(18)
C124 C120 C121 Cr4 62.23(18)
C120 C121 C122 C123 0.0
Cr4 C121 C122 C123 -63.03(18)
C120 C121 C122 Cr4 63.03(19)
C121 C122 C123 C124 0.0
Cr4 C122 C123 C124 -63.68(18)
C121 C122 C123 Cr4 63.68(18)
C122 C123 C124 C120 0.0
Cr4 C123 C124 C120 -63.28(17)
C122 C123 C124 Cr4 63.28(17)
C121 C120 C124 C123 0.0
Cr4 C120 C124 C123 62.38(19)
C121 C120 C124 Cr4 -62.38(19)
C136 C131 C132 C133 4.5(5)
N010 C131 C132 C133 -177.6(3)
C136 C131 C132 C130 -176.4(3)
N010 C131 C132 C130 1.5(5)
C129 C130 C132 C133 69.3(4)
C128 C130 C132 C133 -55.6(4)
C129 C130 C132 C131 -109.8(3)
C128 C130 C132 C131 125.3(3)
C131 C132 C133 C134 -1.0(5)
C130 C132 C133 C134 179.8(3)
C132 C133 C134 C135 -1.7(5)
C133 C134 C135 C136 1.1(5)
C134 C135 C136 C131 2.3(5)
C134 C135 C136 C127 -179.2(3)
C132 C131 C136 C135 -5.1(5)
N010 C131 C136 C135 177.0(3)
C132 C131 C136 C127 176.4(3)
N010 C131 C136 C127 -1.6(5)
C125 C127 C136 C135 31.3(5)
C126 C127 C136 C135 -94.2(4)
C125 C127 C136 C131 -150.2(3)
C126 C127 C136 C131 84.3(4)
C148 C143 C144 C145 -1.0(5)
N09 C143 C144 C145 178.7(3)
C148 C143 C144 C142 179.0(3)
N09 C143 C144 C142 -1.3(4)
C140 C142 C144 C145 56.1(4)
C141 C142 C144 C145 -66.9(4)
C140 C142 C144 C143 -123.9(3)
C141 C142 C144 C143 113.0(3)
C143 C144 C145 C146 0.5(5)
C142 C144 C145 C146 -179.5(3)
C144 C145 C146 C147 0.5(5)
C145 C146 C147 C148 -1.0(5)
C146 C147 C148 C143 0.4(5)
C146 C147 C148 C139 -176.0(3)
C144 C143 C148 C147 0.6(5)
N09 C143 C148 C147 -179.2(3)
C144 C143 C148 C139 177.1(3)
N09 C143 C148 C139 -2.7(4)
C138 C139 C148 C147 92.6(4)
C137 C139 C148 C147 -31.8(4)
C138 C139 C148 C143 -83.7(4)
C137 C139 C148 C143 151.8(3)
N09 C149 C150 N010 -0.2(4)
C155 C151 C152 C153 -0.3(4)
Cr5 C151 C152 C153 62.7(2)
C155 C151 C152 Cr5 -63.0(2)
C151 C152 C153 C154 0.6(4)
Cr5 C152 C153 C154 63.9(2)
C151 C152 C153 Cr5 -63.2(2)
C152 C153 C154 C155 -0.7(4)
Cr5 C153 C154 C155 63.4(2)
C152 C153 C154 Cr5 -64.1(2)
C152 C151 C155 C154 -0.2(4)
Cr5 C151 C155 C154 -63.3(2)
C152 C151 C155 Cr5 63.1(2)
C153 C154 C155 C151 0.6(4)
Cr5 C154 C155 C151 63.7(2)
C153 C154 C155 Cr5 -63.1(2)
C167 C162 C163 C164 1.6(5)
N012 C162 C163 C164 179.9(3)
C167 C162 C163 C158 178.6(3)
N012 C162 C163 C158 -3.0(5)
C156 C158 C163 C164 -47.2(5)
C157 C158 C163 C164 77.5(4)
C156 C158 C163 C162 135.9(3)
C157 C158 C163 C162 -99.5(4)
C162 C163 C164 C165 -0.7(5)
C158 C163 C164 C165 -177.7(3)
C163 C164 C165 C166 -0.4(5)
C164 C165 C166 C167 0.7(5)
C165 C166 C167 C162 0.1(5)
C165 C166 C167 C161 -178.8(3)
C163 C162 C167 C166 -1.3(5)
N012 C162 C167 C166 -179.6(3)
C163 C162 C167 C161 177.6(3)
N012 C162 C167 C161 -0.7(5)
C160 C161 C167 C166 -59.4(4)
C159 C161 C167 C166 64.7(5)
C160 C161 C167 C162 121.7(4)
C159 C161 C167 C162 -114.2(4)
C179 C174 C175 C176 -1.1(6)
N011 C174 C175 C176 179.5(4)
C179 C174 C175 C173 -179.1(4)
N011 C174 C175 C173 1.6(6)
C171 C173 C175 C176 52.1(6)
C172 C173 C175 C176 -72.0(5)
C171 C173 C175 C174 -130.0(4)
C172 C173 C175 C174 105.9(5)
C174 C175 C176 C177 2.4(7)
C173 C175 C176 C177 -179.7(4)
C175 C176 C177 C178 -2.0(8)
C176 C177 C178 C179 0.2(7)
C177 C178 C179 C174 0.9(6)
C177 C178 C179 C170 -176.6(4)
C175 C174 C179 C178 -0.5(5)
N011 C174 C179 C178 178.9(3)
C175 C174 C179 C170 177.2(4)
N011 C174 C179 C170 -3.5(5)
C169 C170 C179 C178 87.4(5)
C168 C170 C179 C178 -37.7(6)
C169 C170 C179 C174 -90.0(5)
C168 C170 C179 C174 144.9(4)
N011 C180 C181 N012 -0.8(4)
C186 C182 C183 C184 0.0
Cr6 C182 C183 C184 62.8(2)
C186 C182 C183 Cr6 -62.8(2)
C182 C183 C184 C185 0.0
Cr6 C183 C184 C185 62.4(3)
C182 C183 C184 Cr6 -62.4(3)
C183 C184 C185 C186 0.0
Cr6 C184 C185 C186 63.2(3)
C183 C184 C185 Cr6 -63.2(3)
C184 C185 C186 C182 0.0
Cr6 C185 C186 C182 64.1(2)
C184 C185 C186 Cr6 -64.1(2)
C183 C182 C186 C185 0.0
Cr6 C182 C186 C185 -63.9(3)
C183 C182 C186 Cr6 63.9(3)
C26 C25 N01 C19 -169.2(3)
C26 C25 N01 Cr1 1.6(4)
C20 C19 N01 C25 -104.9(4)
C24 C19 N01 C25 77.3(4)
C20 C19 N01 Cr1 85.6(3)
C24 C19 N01 Cr1 -92.3(3)
C25 C26 N02 C7 170.5(3)
C25 C26 N02 Cr1 -3.0(4)
C8 C7 N02 C26 98.0(4)
C12 C7 N02 C26 -81.0(4)
C8 C7 N02 Cr1 -89.6(3)
C12 C7 N02 Cr1 91.4(3)
C57 C56 N03 C50 -178.4(3)
C57 C56 N03 Cr2 -0.9(4)
C55 C50 N03 C56 82.7(4)
C51 C50 N03 C56 -97.1(4)
C55 C50 N03 Cr2 -94.4(3)
C51 C50 N03 Cr2 85.7(3)
C56 C57 N04 C38 -176.5(3)
C56 C57 N04 Cr2 1.2(4)
C43 C38 N04 C57 -93.8(4)
C39 C38 N04 C57 86.8(4)
C43 C38 N04 Cr2 88.8(3)
C39 C38 N04 Cr2 -90.6(3)
C88 C87 N05 C81 171.5(3)
C88 C87 N05 Cr3 -2.4(4)
C82 C81 N05 C87 -83.4(4)
C86 C81 N05 C87 98.6(3)
C82 C81 N05 Cr3 89.6(3)
C86 C81 N05 Cr3 -88.4(3)
C87 C88 N06 C69 -172.8(3)
C87 C88 N06 Cr3 2.9(4)
C74 C69 N06 C88 -84.2(3)
C70 C69 N06 C88 97.7(3)
C74 C69 N06 Cr3 100.7(3)
C70 C69 N06 Cr3 -77.4(3)
C118 C119 N07 C100 166.5(3)
C118 C119 N07 Cr4 -2.5(4)
C105 C100 N07 C119 -77.6(4)
C101 C100 N07 C119 104.9(4)
C105 C100 N07 Cr4 90.0(3)
C101 C100 N07 Cr4 -87.4(3)
C119 C118 N08 C112 -171.1(3)
C119 C118 N08 Cr4 2.9(4)
C117 C112 N08 C118 85.9(4)
C113 C112 N08 C118 -95.4(4)
C117 C112 N08 Cr4 -87.1(4)
C113 C112 N08 Cr4 91.6(4)
C150 C149 N09 C143 -177.6(3)
C150 C149 N09 Cr5 4.4(4)
C144 C143 N09 C149 -70.5(4)
C148 C143 N09 C149 109.2(3)
C144 C143 N09 Cr5 107.1(3)
C148 C143 N09 Cr5 -73.2(4)
C149 C150 N010 C131 174.6(3)
C149 C150 N010 Cr5 -4.1(4)
C136 C131 N010 C150 -93.8(4)
C132 C131 N010 C150 88.2(4)
C136 C131 N010 Cr5 84.7(4)
C132 C131 N010 Cr5 -93.3(3)
C181 C180 N011 C174 -177.6(3)
C181 C180 N011 Cr6 3.4(4)
C175 C174 N011 C180 -78.1(4)
C179 C174 N011 C180 102.6(4)
C175 C174 N011 Cr6 100.7(4)
C179 C174 N011 Cr6 -78.6(4)
C180 C181 N012 C162 170.5(3)
C180 C181 N012 Cr6 -2.1(4)
C167 C162 N012 C181 -79.4(4)
C163 C162 N012 C181 102.2(4)
C167 C162 N012 Cr6 92.2(3)
C163 C162 N012 Cr6 -86.1(3)
C25 N01 Cr1 N02 -2.5(2)
C19 N01 Cr1 N02 167.5(3)
C25 N01 Cr1 C29 -168.7(10)
C19 N01 Cr1 C29 1.3(11)
C25 N01 Cr1 C30 130.5(3)
C19 N01 Cr1 C30 -59.4(3)
C25 N01 Cr1 C28 -133.3(3)
C19 N01 Cr1 C28 36.7(4)
C25 N01 Cr1 C31 158.7(2)
C19 N01 Cr1 C31 -31.3(3)
C25 N01 Cr1 C27 -163.9(2)
C19 N01 Cr1 C27 6.1(3)
C26 N02 Cr1 N01 3.0(2)
C7 N02 Cr1 N01 -169.6(3)
C26 N02 Cr1 C29 -179.6(3)
C7 N02 Cr1 C29 7.9(3)
C26 N02 Cr1 C30 -142.6(3)
C7 N02 Cr1 C30 44.8(3)
C26 N02 Cr1 C28 143.3(3)
C7 N02 Cr1 C28 -29.3(3)
C26 N02 Cr1 C31 -125.4(4)
C7 N02 Cr1 C31 62.1(5)
C26 N02 Cr1 C27 126.9(4)
C7 N02 Cr1 C27 -45.7(5)
C30 C29 Cr1 N01 -72.8(11)
C28 C29 Cr1 N01 43.1(11)
C30 C29 Cr1 N02 121.6(2)
C28 C29 Cr1 N02 -122.5(3)
C28 C29 Cr1 C30 115.9(4)
C30 C29 Cr1 C28 -115.9(4)
C30 C29 Cr1 C31 -37.4(2)
C28 C29 Cr1 C31 78.5(3)
C30 C29 Cr1 C27 -78.1(3)
C28 C29 Cr1 C27 37.8(3)
C31 C30 Cr1 N01 48.8(4)
C29 C30 Cr1 N01 164.7(2)
C31 C30 Cr1 N02 168.8(2)
C29 C30 Cr1 N02 -75.3(3)
C31 C30 Cr1 C29 -116.0(4)
C31 C30 Cr1 C28 -78.0(3)
C29 C30 Cr1 C28 38.0(3)
C29 C30 Cr1 C31 116.0(4)
C31 C30 Cr1 C27 -36.0(3)
C29 C30 Cr1 C27 79.9(3)
C27 C28 Cr1 N01 -54.6(4)
C29 C28 Cr1 N01 -170.0(2)
C27 C28 Cr1 N02 -170.0(2)
C29 C28 Cr1 N02 74.6(3)
C27 C28 Cr1 C29 115.4(4)
C27 C28 Cr1 C30 77.8(3)
C29 C28 Cr1 C30 -37.6(2)
C27 C28 Cr1 C31 36.4(3)
C29 C28 Cr1 C31 -79.1(3)
C29 C28 Cr1 C27 -115.4(4)
C27 C31 Cr1 N01 93.6(3)
C30 C31 Cr1 N01 -148.5(3)
C27 C31 Cr1 N02 -143.1(3)
C30 C31 Cr1 N02 -25.2(5)
C27 C31 Cr1 C29 -80.0(3)
C30 C31 Cr1 C29 37.9(3)
C27 C31 Cr1 C30 -117.9(4)
C27 C31 Cr1 C28 -37.5(3)
C30 C31 Cr1 C28 80.4(3)
C30 C31 Cr1 C27 117.9(4)
C31 C27 Cr1 N01 -100.2(2)
C28 C27 Cr1 N01 142.7(3)
C31 C27 Cr1 N02 140.6(3)
C28 C27 Cr1 N02 23.5(5)
C31 C27 Cr1 C29 78.8(3)
C28 C27 Cr1 C29 -38.3(3)
C31 C27 Cr1 C30 36.7(2)
C28 C27 Cr1 C30 -80.3(3)
C31 C27 Cr1 C28 117.1(4)
C28 C27 Cr1 C31 -117.1(4)
C56 N03 Cr2 N04 1.2(2)
C50 N03 Cr2 N04 178.4(3)
C56 N03 Cr2 C61 131.0(3)
C50 N03 Cr2 C61 -51.8(4)
C56 N03 Cr2 C62 156.4(3)
C50 N03 Cr2 C62 -26.4(4)
C56 N03 Cr2 C60 -131.3(7)
C50 N03 Cr2 C60 45.9(8)
C56 N03 Cr2 C1B -148.3(5)
C50 N03 Cr2 C1B 29.0(5)
C56 N03 Cr2 C2B -127.8(8)
C50 N03 Cr2 C2B 49.5(9)
C56 N03 Cr2 C58 -165.0(3)
C50 N03 Cr2 C58 12.2(4)
C56 N03 Cr2 C59 -131.3(3)
C50 N03 Cr2 C59 45.9(4)
C56 N03 Cr2 C5B 174.2(5)
C50 N03 Cr2 C5B -8.6(6)
C56 N03 Cr2 C3B 116.3(7)
C50 N03 Cr2 C3B -66.4(8)
C56 N03 Cr2 C4B 136.9(5)
C50 N03 Cr2 C4B -45.9(5)
C57 N04 Cr2 N03 -1.3(2)
C38 N04 Cr2 N03 176.2(3)
C57 N04 Cr2 C61 -153.3(3)
C38 N04 Cr2 C61 24.2(3)
C57 N04 Cr2 C62 -129.3(3)
C38 N04 Cr2 C62 48.2(4)
C57 N04 Cr2 C60 168.2(3)
C38 N04 Cr2 C60 -14.3(3)
C57 N04 Cr2 C1B 134.8(5)
C38 N04 Cr2 C1B -47.7(6)
C57 N04 Cr2 C2B 160.9(5)
C38 N04 Cr2 C2B -21.6(5)
C57 N04 Cr2 C58 123.7(6)
C38 N04 Cr2 C58 -58.8(7)
C57 N04 Cr2 C59 133.0(3)
C38 N04 Cr2 C59 -49.5(4)
C57 N04 Cr2 C5B -148(2)
C38 N04 Cr2 C5B 29(2)
C57 N04 Cr2 C3B -160.6(5)
C38 N04 Cr2 C3B 16.9(5)
C57 N04 Cr2 C4B -129.6(4)
C38 N04 Cr2 C4B 47.9(5)
C62 C61 Cr2 N03 40.5(4)
C60 C61 Cr2 N03 157.0(4)
C62 C61 Cr2 N04 161.0(3)
C60 C61 Cr2 N04 -82.5(3)
C60 C61 Cr2 C62 116.52(9)
C62 C61 Cr2 C60 -116.52(9)
C62 C61 Cr2 C1B -62.5(4)
C60 C61 Cr2 C1B 54.0(5)
C62 C61 Cr2 C2B -107.0(6)
C60 C61 Cr2 C2B 9.5(6)
C62 C61 Cr2 C58 -37.39(8)
C60 C61 Cr2 C58 79.13(11)
C62 C61 Cr2 C59 -79.16(11)
C60 C61 Cr2 C59 37.36(8)
C62 C61 Cr2 C5B -17.7(4)
C60 C61 Cr2 C5B 98.9(4)
C62 C61 Cr2 C3B -165.0(19)
C60 C61 Cr2 C3B -48.5(19)
C62 C61 Cr2 C4B 28.2(6)
C60 C61 Cr2 C4B 144.8(6)
C61 C62 Cr2 N03 -157.2(3)
C58 C62 Cr2 N03 86.1(2)
C61 C62 Cr2 N04 -36.8(4)
C58 C62 Cr2 N04 -153.5(4)
C58 C62 Cr2 C61 -116.72(11)
C61 C62 Cr2 C60 37.63(8)
C58 C62 Cr2 C60 -79.08(11)
C61 C62 Cr2 C1B 88.9(6)
C58 C62 Cr2 C1B -27.8(6)
C61 C62 Cr2 C2B 46.6(5)
C58 C62 Cr2 C2B -70.1(5)
C61 C62 Cr2 C58 116.72(11)
C61 C62 Cr2 C59 79.56(13)
C58 C62 Cr2 C59 -37.16(8)
C61 C62 Cr2 C5B 130.0(11)
C58 C62 Cr2 C5B 13.3(11)
C61 C62 Cr2 C3B 4.3(6)
C58 C62 Cr2 C3B -112.4(6)
C61 C62 Cr2 C4B -36.1(10)
C58 C62 Cr2 C4B -152.8(10)
C59 C60 Cr2 N03 0.0(9)
C61 C60 Cr2 N03 -116.8(9)
C59 C60 Cr2 N04 -130.0(3)
C61 C60 Cr2 N04 113.3(3)
C59 C60 Cr2 C61 116.75(10)
C59 C60 Cr2 C62 79.10(12)
C61 C60 Cr2 C62 -37.65(7)
C59 C60 Cr2 C1B 20.7(5)
C61 C60 Cr2 C1B -96.0(5)
C59 C60 Cr2 C2B -10(3)
C61 C60 Cr2 C2B -126(3)
C59 C60 Cr2 C58 37.15(7)
C61 C60 Cr2 C58 -79.60(11)
C61 C60 Cr2 C59 -116.75(10)
C59 C60 Cr2 C5B 59.4(3)
C61 C60 Cr2 C5B -57.4(3)
C59 C60 Cr2 C3B 136.0(6)
C61 C60 Cr2 C3B 19.3(6)
C59 C60 Cr2 C4B 100.7(3)
C61 C60 Cr2 C4B -16.0(3)
C59 C58 Cr2 N03 134.1(3)
C62 C58 Cr2 N03 -108.8(3)
C59 C58 Cr2 N04 12.4(7)
C62 C58 Cr2 N04 129.5(8)
C59 C58 Cr2 C61 -79.48(13)
C62 C58 Cr2 C61 37.61(7)
C59 C58 Cr2 C62 -117.09(12)
C59 C58 Cr2 C60 -37.28(8)
C62 C58 Cr2 C60 79.81(12)
C59 C58 Cr2 C1B -6.0(10)
C62 C58 Cr2 C1B 111.1(10)
C59 C58 Cr2 C2B -30.4(6)
C62 C58 Cr2 C2B 86.7(5)
C62 C58 Cr2 C59 117.09(12)
C59 C58 Cr2 C5B -128.9(9)
C62 C58 Cr2 C5B -11.8(9)
C59 C58 Cr2 C3B -68.8(5)
C62 C58 Cr2 C3B 48.3(4)
C59 C58 Cr2 C4B -106.5(4)
C62 C58 Cr2 C4B 10.6(4)
C60 C59 Cr2 N03 180.0(3)
C58 C59 Cr2 N03 -62.9(3)
C60 C59 Cr2 N04 67.2(3)
C58 C59 Cr2 N04 -175.7(3)
C60 C59 Cr2 C61 -37.59(9)
C58 C59 Cr2 C61 79.52(11)
C60 C59 Cr2 C62 -79.81(12)
C58 C59 Cr2 C62 37.30(8)
C58 C59 Cr2 C60 117.11(9)
C60 C59 Cr2 C1B -108.3(16)
C58 C59 Cr2 C1B 8.8(16)
C60 C59 Cr2 C2B 2.7(8)
C58 C59 Cr2 C2B 119.8(8)
C60 C59 Cr2 C58 -117.11(9)
C60 C59 Cr2 C5B -97.3(4)
C58 C59 Cr2 C5B 19.9(4)
C60 C59 Cr2 C3B -23.2(4)
C58 C59 Cr2 C3B 93.9(4)
C60 C59 Cr2 C4B -61.7(3)
C58 C59 Cr2 C4B 55.4(3)
C87 N05 Cr3 N06 3.1(2)
C81 N05 Cr3 N06 -170.1(3)
C87 N05 Cr3 C93 173.8(2)
C81 N05 Cr3 C93 0.6(3)
C87 N05 Cr3 C91 133.0(3)
C81 N05 Cr3 C91 -40.2(5)
C87 N05 Cr3 C92 139.4(2)
C81 N05 Cr3 C92 -33.8(3)
C87 N05 Cr3 C89 -149.6(2)
C81 N05 Cr3 C89 37.2(3)
C87 N05 Cr3 C90 -132.1(3)
C81 N05 Cr3 C90 54.7(4)
C88 N06 Cr3 N05 -3.2(2)
C69 N06 Cr3 N05 172.0(3)
C88 N06 Cr3 C93 -126.4(6)
C69 N06 Cr3 C93 48.9(7)
C88 N06 Cr3 C91 -166.6(2)
C69 N06 Cr3 C91 8.7(3)
C88 N06 Cr3 C92 -131.5(2)
C69 N06 Cr3 C92 43.8(3)
C88 N06 Cr3 C89 125.2(3)
C69 N06 Cr3 C89 -59.5(4)
C88 N06 Cr3 C90 154.1(2)
C69 N06 Cr3 C90 -30.7(3)
C89 C93 Cr3 N05 115.9(2)
C92 C93 Cr3 N05 -127.5(2)
C89 C93 Cr3 N06 -122.8(6)
C92 C93 Cr3 N06 -6.3(7)
C89 C93 Cr3 C91 -79.2(2)
C92 C93 Cr3 C91 37.4(2)
C89 C93 Cr3 C92 -116.6(3)
C92 C93 Cr3 C89 116.6(3)
C89 C93 Cr3 C90 -37.4(2)
C92 C93 Cr3 C90 79.2(2)
C90 C91 Cr3 N05 125.5(3)
C92 C91 Cr3 N05 9.1(5)
C90 C91 Cr3 N06 -109.0(2)
C92 C91 Cr3 N06 134.6(2)
C90 C91 Cr3 C93 78.9(2)
C92 C91 Cr3 C93 -37.5(2)
C90 C91 Cr3 C92 116.4(3)
C90 C91 Cr3 C89 37.2(2)
C92 C91 Cr3 C89 -79.3(2)
C92 C91 Cr3 C90 -116.4(3)
C91 C92 Cr3 N05 -176.2(2)
C93 C92 Cr3 N05 67.1(2)
C91 C92 Cr3 N06 -64.9(3)
C93 C92 Cr3 N06 178.41(18)
C91 C92 Cr3 C93 116.6(3)
C93 C92 Cr3 C91 -116.6(3)
C91 C92 Cr3 C89 79.3(2)
C93 C92 Cr3 C89 -37.3(2)
C91 C92 Cr3 C90 37.5(2)
C93 C92 Cr3 C90 -79.2(2)
C93 C89 Cr3 N05 -77.6(2)
C90 C89 Cr3 N05 165.7(2)
C93 C89 Cr3 N06 162.6(2)
C90 C89 Cr3 N06 46.0(3)
C90 C89 Cr3 C93 -116.7(3)
C93 C89 Cr3 C91 79.5(2)
C90 C89 Cr3 C91 -37.2(2)
C93 C89 Cr3 C92 37.6(2)
C90 C89 Cr3 C92 -79.1(2)
C93 C89 Cr3 C90 116.7(3)
C91 C90 Cr3 N05 -144.1(2)
C89 C90 Cr3 N05 -27.1(4)
C91 C90 Cr3 N06 88.2(2)
C89 C90 Cr3 N06 -154.8(2)
C91 C90 Cr3 C93 -79.7(2)
C89 C90 Cr3 C93 37.4(2)
C89 C90 Cr3 C91 117.1(3)
C91 C90 Cr3 C92 -37.6(2)
C89 C90 Cr3 C92 79.5(2)
C91 C90 Cr3 C89 -117.1(3)
C119 N07 Cr4 N08 3.2(2)
C100 N07 Cr4 N08 -165.0(3)
C119 N07 Cr4 C13B 155.9(4)
C100 N07 Cr4 C13B -12.3(5)
C119 N07 Cr4 C12B -165.4(4)
C100 N07 Cr4 C12B 26.5(4)
C119 N07 Cr4 C123 -148.8(4)
C100 N07 Cr4 C123 43.0(4)
C119 N07 Cr4 C122 -128.3(3)
C100 N07 Cr4 C122 63.5(4)
C119 N07 Cr4 C9B 132.3(4)
C100 N07 Cr4 C9B -35.9(5)
C119 N07 Cr4 C124 173.5(4)
C100 N07 Cr4 C124 5.3(4)
C119 N07 Cr4 C121 130.4(5)
C100 N07 Cr4 C121 -37.8(6)
C119 N07 Cr4 C120 138.8(3)
C100 N07 Cr4 C120 -29.4(4)
C119 N07 Cr4 C11B -132.9(3)
C100 N07 Cr4 C11B 58.9(4)
C119 N07 Cr4 C10B -138.0(13)
C100 N07 Cr4 C10B 53.8(14)
C118 N08 Cr4 N07 -3.3(2)
C112 N08 Cr4 N07 170.0(3)
C118 N08 Cr4 C13B -126.1(5)
C112 N08 Cr4 C13B 47.2(6)
C118 N08 Cr4 C12B 120.9(10)
C112 N08 Cr4 C12B -65.9(11)
C118 N08 Cr4 C123 125.6(3)
C112 N08 Cr4 C123 -61.1(4)
C118 N08 Cr4 C122 153.3(3)
C112 N08 Cr4 C122 -33.4(4)
C118 N08 Cr4 C9B -154.1(5)
C112 N08 Cr4 C9B 19.2(5)
C118 N08 Cr4 C124 -131.2(10)
C112 N08 Cr4 C124 42.1(11)
C118 N08 Cr4 C121 -167.4(3)
C112 N08 Cr4 C121 5.9(4)
C118 N08 Cr4 C120 -133.1(3)
C112 N08 Cr4 C120 40.2(4)
C118 N08 Cr4 C11B 131.6(4)
C112 N08 Cr4 C11B -55.1(5)
C118 N08 Cr4 C10B 166.8(5)
C112 N08 Cr4 C10B -20.0(5)
C124 C123 Cr4 N07 -79.6(3)
C122 C123 Cr4 N07 163.9(3)
C124 C123 Cr4 N08 160.5(4)
C122 C123 Cr4 N08 44.0(4)
C124 C123 Cr4 C13B 19.0(4)
C122 C123 Cr4 C13B -97.5(4)
C124 C123 Cr4 C12B -22.8(8)
C122 C123 Cr4 C12B -139.3(8)
C124 C123 Cr4 C122 116.54(9)
C124 C123 Cr4 C9B 62.2(4)
C122 C123 Cr4 C9B -54.4(4)
C122 C123 Cr4 C124 -116.54(9)
C124 C123 Cr4 C121 79.03(11)
C122 C123 Cr4 C121 -37.51(7)
C124 C123 Cr4 C120 37.24(7)
C122 C123 Cr4 C120 -79.30(10)
C124 C123 Cr4 C11B 145.3(9)
C122 C123 Cr4 C11B 28.8(9)
C124 C123 Cr4 C10B 104.2(4)
C122 C123 Cr4 C10B -12.3(4)
C123 C122 Cr4 N07 -31.2(4)
C121 C122 Cr4 N07 -147.8(4)
C123 C122 Cr4 N08 -155.5(4)
C121 C122 Cr4 N08 87.9(3)
C123 C122 Cr4 C13B 58.2(3)
C121 C122 Cr4 C13B -58.4(3)
C123 C122 Cr4 C12B 15.6(3)
C121 C122 Cr4 C12B -101.0(3)
C121 C122 Cr4 C123 -116.61(10)
C123 C122 Cr4 C9B 99.8(4)
C121 C122 Cr4 C9B -16.9(4)
C123 C122 Cr4 C124 37.60(7)
C121 C122 Cr4 C124 -79.01(11)
C123 C122 Cr4 C121 116.61(10)
C123 C122 Cr4 C120 79.44(11)
C121 C122 Cr4 C120 -37.17(7)
C123 C122 Cr4 C11B -22.0(7)
C121 C122 Cr4 C11B -138.6(7)
C123 C122 Cr4 C10B 138.3(13)
C121 C122 Cr4 C10B 21.7(13)
C123 C124 Cr4 N07 114.9(3)
C120 C124 Cr4 N07 -128.2(3)
C123 C124 Cr4 N08 -119.3(13)
C120 C124 Cr4 N08 -2.4(13)
C123 C124 Cr4 C13B -127.5(9)
C120 C124 Cr4 C13B -10.5(9)
C123 C124 Cr4 C12B 21.4(7)
C120 C124 Cr4 C12B 138.4(8)
C120 C124 Cr4 C123 116.94(9)
C123 C124 Cr4 C122 -37.73(7)
C120 C124 Cr4 C122 79.20(10)
C123 C124 Cr4 C9B -93.1(4)
C120 C124 Cr4 C9B 23.8(4)
C123 C124 Cr4 C121 -79.82(11)
C120 C124 Cr4 C121 37.12(7)
C123 C124 Cr4 C120 -116.94(9)
C123 C124 Cr4 C11B -12.6(3)
C120 C124 Cr4 C11B 104.3(3)
C123 C124 Cr4 C10B -52.8(3)
C120 C124 Cr4 C10B 64.2(3)
C120 C121 Cr4 N07 11.7(7)
C122 C121 Cr4 N07 128.7(8)
C120 C121 Cr4 N08 134.9(3)
C122 C121 Cr4 N08 -108.0(4)
C120 C121 Cr4 C13B -19.5(3)
C122 C121 Cr4 C13B 97.6(3)
C120 C121 Cr4 C12B -58.9(3)
C122 C121 Cr4 C12B 58.1(3)
C120 C121 Cr4 C123 -79.35(11)
C122 C121 Cr4 C123 37.72(8)
C120 C121 Cr4 C122 -117.06(9)
C120 C121 Cr4 C9B 7.5(10)
C122 C121 Cr4 C9B 124.6(10)
C120 C121 Cr4 C124 -37.16(8)
C122 C121 Cr4 C124 79.90(11)
C122 C121 Cr4 C120 117.06(9)
C120 C121 Cr4 C11B -99.0(3)
C122 C121 Cr4 C11B 18.1(3)
C120 C121 Cr4 C10B -129.5(7)
C122 C121 Cr4 C10B -12.4(7)
C121 C120 Cr4 N07 -175.4(3)
C124 C120 Cr4 N07 67.3(3)
C121 C120 Cr4 N08 -63.4(3)
C124 C120 Cr4 N08 179.4(4)
C121 C120 Cr4 C13B 127.5(9)
C124 C120 Cr4 C13B 10.3(8)
C121 C120 Cr4 C12B 100.5(3)
C124 C120 Cr4 C12B -16.8(3)
C121 C120 Cr4 C123 79.76(12)
C124 C120 Cr4 C123 -37.52(7)
C121 C120 Cr4 C122 37.41(7)
C124 C120 Cr4 C122 -79.86(11)
C121 C120 Cr4 C9B -5.1(7)
C124 C120 Cr4 C9B -122.4(7)
C121 C120 Cr4 C124 117.27(10)
C124 C120 Cr4 C121 -117.27(10)
C121 C120 Cr4 C11B 61.7(3)
C124 C120 Cr4 C11B -55.6(3)
C121 C120 Cr4 C10B 22.9(4)
C124 C120 Cr4 C10B -94.4(3)
C150 N010 Cr5 N09 5.1(2)
C131 N010 Cr5 N09 -173.5(3)
C150 N010 Cr5 C153 -176.0(2)
C131 N010 Cr5 C153 5.4(3)
C150 N010 Cr5 C154 -139.8(2)
C131 N010 Cr5 C154 41.7(3)
C150 N010 Cr5 C155 -123.1(3)
C131 N010 Cr5 C155 58.3(4)
C150 N010 Cr5 C151 144.1(3)
C131 N010 Cr5 C151 -34.5(5)
C150 N010 Cr5 C152 149.9(2)
C131 N010 Cr5 C152 -28.7(3)
C149 N09 Cr5 N010 -5.1(2)
C143 N09 Cr5 N010 177.2(3)
C149 N09 Cr5 C153 -174.6(13)
C143 N09 Cr5 C153 7.7(15)
C149 N09 Cr5 C154 118.3(2)
C143 N09 Cr5 C154 -59.4(3)
C149 N09 Cr5 C155 150.4(2)
C143 N09 Cr5 C155 -27.3(3)
C149 N09 Cr5 C151 -169.9(2)
C143 N09 Cr5 C151 12.4(3)
C149 N09 Cr5 C152 -136.9(2)
C143 N09 Cr5 C152 45.4(3)
C154 C153 Cr5 N010 116.5(2)
C152 C153 Cr5 N010 -126.9(2)
C154 C153 Cr5 N09 -74.3(14)
C152 C153 Cr5 N09 42.3(15)
C152 C153 Cr5 C154 116.6(3)
C154 C153 Cr5 C155 -37.6(2)
C152 C153 Cr5 C155 79.1(2)
C154 C153 Cr5 C151 -79.2(2)
C152 C153 Cr5 C151 37.5(2)
C154 C153 Cr5 C152 -116.6(3)
C153 C154 Cr5 N010 -76.7(2)
C155 C154 Cr5 N010 166.7(2)
C153 C154 Cr5 N09 171.1(2)
C155 C154 Cr5 N09 54.5(3)
C155 C154 Cr5 C153 -116.6(3)
C153 C154 Cr5 C155 116.6(3)
C153 C154 Cr5 C151 79.2(2)
C155 C154 Cr5 C151 -37.4(2)
C153 C154 Cr5 C152 37.4(2)
C155 C154 Cr5 C152 -79.2(2)
C151 C155 Cr5 N010 -141.7(3)
C154 C155 Cr5 N010 -25.6(4)
C151 C155 Cr5 N09 97.4(2)
C154 C155 Cr5 N09 -146.5(2)
C151 C155 Cr5 C153 -78.9(2)
C154 C155 Cr5 C153 37.3(2)
C151 C155 Cr5 C154 -116.1(3)
C154 C155 Cr5 C151 116.1(3)
C151 C155 Cr5 C152 -37.0(2)
C154 C155 Cr5 C152 79.1(2)
C155 C151 Cr5 N010 125.7(4)
C152 C151 Cr5 N010 8.3(5)
C155 C151 Cr5 N09 -99.7(2)
C152 C151 Cr5 N09 142.9(2)
C155 C151 Cr5 C153 79.7(2)
C152 C151 Cr5 C153 -37.6(2)
C155 C151 Cr5 C154 37.9(2)
C152 C151 Cr5 C154 -79.4(2)
C152 C151 Cr5 C155 -117.3(3)
C155 C151 Cr5 C152 117.3(3)
C153 C152 Cr5 N010 67.3(3)
C151 C152 Cr5 N010 -176.4(2)
C153 C152 Cr5 N09 -174.1(2)
C151 C152 Cr5 N09 -57.8(3)
C151 C152 Cr5 C153 116.3(3)
C153 C152 Cr5 C154 -37.3(2)
C151 C152 Cr5 C154 79.0(2)
C153 C152 Cr5 C155 -79.4(2)
C151 C152 Cr5 C155 36.9(2)
C153 C152 Cr5 C151 -116.3(3)
C181 N012 Cr6 N011 3.1(2)
C162 N012 Cr6 N011 -168.8(3)
C181 N012 Cr6 C15B 151.1(4)
C162 N012 Cr6 C15B -20.7(5)
C181 N012 Cr6 C16B -172.8(4)
C162 N012 Cr6 C16B 15.4(4)
C181 N012 Cr6 C14B 140.7(11)
C162 N012 Cr6 C14B -31.1(11)
C181 N012 Cr6 C17B -135.2(4)
C162 N012 Cr6 C17B 53.0(4)
C181 N012 Cr6 C186 -130.7(4)
C162 N012 Cr6 C186 57.4(5)
C181 N012 Cr6 C185 -153.2(3)
C162 N012 Cr6 C185 35.0(4)
C181 N012 Cr6 C182 131.7(7)
C162 N012 Cr6 C182 -40.2(8)
C181 N012 Cr6 C18B -115.3(7)
C162 N012 Cr6 C18B 72.8(8)
C181 N012 Cr6 C184 169.1(3)
C162 N012 Cr6 C184 -2.7(3)
C181 N012 Cr6 C183 135.4(3)
C162 N012 Cr6 C183 -36.4(4)
C180 N011 Cr6 N012 -3.5(2)
C174 N011 Cr6 N012 177.6(3)
C180 N011 Cr6 C15B -139.2(5)
C174 N011 Cr6 C15B 41.9(6)
C180 N011 Cr6 C16B 145(2)
C174 N011 Cr6 C16B -33(3)
C180 N011 Cr6 C14B -169.8(4)
C174 N011 Cr6 C14B 11.3(5)
C180 N011 Cr6 C17B 118.8(5)
C174 N011 Cr6 C17B -60.1(5)
C180 N011 Cr6 C186 151.6(3)
C174 N011 Cr6 C186 -27.3(4)
C180 N011 Cr6 C185 126.8(4)
C174 N011 Cr6 C185 -52.0(5)
C180 N011 Cr6 C182 -169.8(3)
C174 N011 Cr6 C182 11.4(4)
C180 N011 Cr6 C18B 150.9(4)
C174 N011 Cr6 C18B -27.9(5)
C180 N011 Cr6 C184 -124.4(7)
C174 N011 Cr6 C184 56.7(8)
C180 N011 Cr6 C183 -134.6(3)
C174 N011 Cr6 C183 46.6(4)
C185 C186 Cr6 N012 -35.1(4)
C182 C186 Cr6 N012 -151.3(4)
C185 C186 Cr6 N011 -160.5(3)
C182 C186 Cr6 N011 83.3(2)
C185 C186 Cr6 C15B 65.0(4)
C182 C186 Cr6 C15B -51.3(4)
C185 C186 Cr6 C16B 18.5(3)
C182 C186 Cr6 C16B -97.7(3)
C185 C186 Cr6 C14B 110.6(8)
C182 C186 Cr6 C14B -5.7(8)
C185 C186 Cr6 C17B -27.5(5)
C182 C186 Cr6 C17B -143.7(5)
C182 C186 Cr6 C185 -116.21(12)
C185 C186 Cr6 C182 116.21(12)
C185 C186 Cr6 C18B -156(4)
C182 C186 Cr6 C18B 88(4)
C185 C186 Cr6 C184 37.41(9)
C182 C186 Cr6 C184 -78.81(12)
C185 C186 Cr6 C183 78.95(15)
C182 C186 Cr6 C183 -37.26(9)
C186 C185 Cr6 N012 160.9(3)
C184 C185 Cr6 N012 -82.7(2)
C186 C185 Cr6 N011 38.1(4)
C184 C185 Cr6 N011 154.5(4)
C186 C185 Cr6 C15B -85.2(6)
C184 C185 Cr6 C15B 31.2(6)
C186 C185 Cr6 C16B -135.0(9)
C184 C185 Cr6 C16B -18.6(9)
C186 C185 Cr6 C14B -39.7(6)
C184 C185 Cr6 C14B 76.7(6)
C186 C185 Cr6 C17B 58.4(15)
C184 C185 Cr6 C17B 174.8(15)
C184 C185 Cr6 C186 116.42(12)
C186 C185 Cr6 C182 -37.67(11)
C184 C185 Cr6 C182 78.75(13)
C186 C185 Cr6 C18B 4.8(7)
C184 C185 Cr6 C18B 121.2(7)
C186 C185 Cr6 C184 -116.42(12)
C186 C185 Cr6 C183 -79.37(17)
C184 C185 Cr6 C183 37.05(10)
C183 C182 Cr6 N012 5.0(8)
C186 C182 Cr6 N012 121.6(8)
C183 C182 Cr6 N011 130.3(3)
C186 C182 Cr6 N011 -113.1(3)
C183 C182 Cr6 C15B -20.2(5)
C186 C182 Cr6 C15B 96.4(5)
C183 C182 Cr6 C16B -55.8(3)
C186 C182 Cr6 C16B 60.8(3)
C183 C182 Cr6 C14B -50(8)
C186 C182 Cr6 C14B 66(9)
C183 C182 Cr6 C17B -96.8(3)
C186 C182 Cr6 C17B 19.8(3)
C183 C182 Cr6 C186 -116.60(12)
C183 C182 Cr6 C185 -78.86(15)
C186 C182 Cr6 C185 37.74(9)
C183 C182 Cr6 C18B -130.3(8)
C186 C182 Cr6 C18B -13.7(7)
C183 C182 Cr6 C184 -37.02(10)
C186 C182 Cr6 C184 79.58(12)
C186 C182 Cr6 C183 116.60(12)
C183 C184 Cr6 N012 -131.3(3)
C185 C184 Cr6 N012 111.8(2)
C183 C184 Cr6 N011 -13.5(7)
C185 C184 Cr6 N011 -130.5(7)
C183 C184 Cr6 C15B 9.7(10)
C185 C184 Cr6 C15B -107.2(10)
C183 C184 Cr6 C16B 139.4(12)
C185 C184 Cr6 C16B 22.5(12)
C183 C184 Cr6 C14B 38.1(6)
C185 C184 Cr6 C14B -78.8(6)
C183 C184 Cr6 C17B 115.1(5)
C185 C184 Cr6 C17B -1.8(5)
C183 C184 Cr6 C186 79.26(17)
C185 C184 Cr6 C186 -37.70(8)
C183 C184 Cr6 C185 116.96(16)
C183 C184 Cr6 C182 37.15(8)
C185 C184 Cr6 C182 -79.81(16)
C183 C184 Cr6 C18B 77.3(5)
C185 C184 Cr6 C18B -39.7(5)
C185 C184 Cr6 C183 -116.96(16)
C182 C183 Cr6 N012 -178.2(3)
C184 C183 Cr6 N012 64.7(3)
C182 C183 Cr6 N011 -67.5(3)
C184 C183 Cr6 N011 175.4(3)
C182 C183 Cr6 C15B 99(2)
C184 C183 Cr6 C15B -18(2)
C182 C183 Cr6 C16B 102.4(5)
C184 C183 Cr6 C16B -14.7(4)
C182 C183 Cr6 C14B 4.9(9)
C184 C183 Cr6 C14B -112.2(8)
C182 C183 Cr6 C17B 68.5(4)
C184 C183 Cr6 C17B -48.6(4)
C182 C183 Cr6 C186 37.59(12)
C184 C183 Cr6 C186 -79.49(12)
C182 C183 Cr6 C185 79.79(17)
C184 C183 Cr6 C185 -37.29(11)
C184 C183 Cr6 C182 -117.08(11)
C182 C183 Cr6 C18B 30.3(5)
C184 C183 Cr6 C18B -86.8(5)
C182 C183 Cr6 C184 117.08(11)
N03 Cr2 C1B C5B -75.9(6)
N04 Cr2 C1B C5B 159.7(6)
C61 Cr2 C1B C5B 64.8(4)
C62 Cr2 C1B C5B 19.5(4)
C60 Cr2 C1B C5B 109.8(6)
C2B Cr2 C1B C5B 116.4(2)
C58 Cr2 C1B C5B -28.6(8)
C59 Cr2 C1B C5B 165.5(19)
C3B Cr2 C1B C5B 79.0(3)
C4B Cr2 C1B C5B 37.2(2)
N03 Cr2 C1B C2B 167.6(5)
N04 Cr2 C1B C2B 43.2(7)
C61 Cr2 C1B C2B -51.6(4)
C62 Cr2 C1B C2B -97.0(4)
C60 Cr2 C1B C2B -6.6(6)
C58 Cr2 C1B C2B -145.0(8)
C59 Cr2 C1B C2B 49.1(19)
C5B Cr2 C1B C2B -116.4(2)
C3B Cr2 C1B C2B -37.5(2)
C4B Cr2 C1B C2B -79.2(3)
C5B C1B C2B C3B 0.0
Cr2 C1B C2B C3B 63.8(5)
C5B C1B C2B Cr2 -63.8(5)
N03 Cr2 C2B C3B -145.7(10)
N04 Cr2 C2B C3B 90.2(5)
C61 Cr2 C2B C3B -18.2(4)
C62 Cr2 C2B C3B -58.9(3)
C60 Cr2 C2B C3B 28(3)
C1B Cr2 C2B C3B -116.5(2)
C58 Cr2 C2B C3B -101.5(4)
C59 Cr2 C2B C3B -140.0(8)
C5B Cr2 C2B C3B -78.9(3)
C4B Cr2 C2B C3B -37.20(18)
N03 Cr2 C2B C1B -29.2(10)
N04 Cr2 C2B C1B -153.3(6)
C61 Cr2 C2B C1B 98.3(5)
C62 Cr2 C2B C1B 57.6(3)
C60 Cr2 C2B C1B 145(3)
C58 Cr2 C2B C1B 15.0(4)
C59 Cr2 C2B C1B -23.6(7)
C5B Cr2 C2B C1B 37.54(18)
C3B Cr2 C2B C1B 116.5(2)
C4B Cr2 C2B C1B 79.3(3)
C1B C2B C3B C4B 0.0
Cr2 C2B C3B C4B 63.3(5)
C1B C2B C3B Cr2 -63.3(5)
N03 Cr2 C3B C4B 29.5(10)
N04 Cr2 C3B C4B 139.9(6)
C61 Cr2 C3B C4B -9.0(16)
C62 Cr2 C3B C4B -20.8(4)
C60 Cr2 C3B C4B -124.3(8)
C1B Cr2 C3B C4B -79.2(3)
C2B Cr2 C3B C4B -116.9(2)
C58 Cr2 C3B C4B -56.9(4)
C59 Cr2 C3B C4B -96.1(5)
C5B Cr2 C3B C4B -37.2(2)
N03 Cr2 C3B C2B 146.4(10)
N04 Cr2 C3B C2B -103.3(6)
C61 Cr2 C3B C2B 107.8(16)
C62 Cr2 C3B C2B 96.0(4)
C60 Cr2 C3B C2B -7.5(7)
C1B Cr2 C3B C2B 37.6(2)
C58 Cr2 C3B C2B 60.0(4)
C59 Cr2 C3B C2B 20.7(5)
C5B Cr2 C3B C2B 79.7(3)
C4B Cr2 C3B C2B 116.9(2)
C2B C3B C4B C5B 0.0
Cr2 C3B C4B C5B 62.6(5)
C2B C3B C4B Cr2 -62.6(5)
N03 Cr2 C4B C3B -167.2(5)
N04 Cr2 C4B C3B -56.3(6)
C61 Cr2 C4B C3B 4.9(8)
C62 Cr2 C4B C3B 124.1(9)
C60 Cr2 C4B C3B 29.0(5)
C1B Cr2 C4B C3B 79.6(4)
C2B Cr2 C4B C3B 37.4(2)
C58 Cr2 C4B C3B 104.4(5)
C59 Cr2 C4B C3B 67.3(5)
C5B Cr2 C4B C3B 117.0(3)
N03 Cr2 C4B C5B 75.7(6)
N04 Cr2 C4B C5B -173.4(6)
C61 Cr2 C4B C5B -112.2(8)
C62 Cr2 C4B C5B 7.1(9)
C60 Cr2 C4B C5B -88.1(5)
C1B Cr2 C4B C5B -37.47(19)
C2B Cr2 C4B C5B -79.6(3)
C58 Cr2 C4B C5B -12.6(5)
C59 Cr2 C4B C5B -49.7(5)
C3B Cr2 C4B C5B -117.0(3)
C2B C1B C5B C4B 0.0
Cr2 C1B C5B C4B -63.4(5)
C2B C1B C5B Cr2 63.4(5)
C3B C4B C5B C1B 0.0
Cr2 C4B C5B C1B 62.7(6)
C3B C4B C5B Cr2 -62.7(6)
N03 Cr2 C5B C1B 121.6(6)
N04 Cr2 C5B C1B -93(2)
C61 Cr2 C5B C1B -87.4(5)
C62 Cr2 C5B C1B -124.4(10)
C60 Cr2 C5B C1B -46.0(6)
C2B Cr2 C5B C1B -37.7(2)
C58 Cr2 C5B C1B 31.8(12)
C59 Cr2 C5B C1B -4.7(7)
C3B Cr2 C5B C1B -79.6(4)
C4B Cr2 C5B C1B -116.8(3)
N03 Cr2 C5B C4B -121.7(5)
N04 Cr2 C5B C4B 24(2)
C61 Cr2 C5B C4B 29.4(5)
C62 Cr2 C5B C4B -7.6(10)
C60 Cr2 C5B C4B 70.8(5)
C1B Cr2 C5B C4B 116.8(3)
C2B Cr2 C5B C4B 79.1(3)
C58 Cr2 C5B C4B 148.6(11)
C59 Cr2 C5B C4B 112.1(6)
C3B Cr2 C5B C4B 37.16(18)
N07 Cr4 C9B C10B 154.2(6)
N08 Cr4 C9B C10B -86.2(4)
C13B Cr4 C9B C10B 116.7(2)
C12B Cr4 C9B C10B 78.6(3)
C123 Cr4 C9B C10B 56.8(3)
C122 Cr4 C9B C10B 14.5(4)
C124 Cr4 C9B C10B 99.6(3)
C121 Cr4 C9B C10B -28.2(11)
C120 Cr4 C9B C10B 139.8(7)
C11B Cr4 C9B C10B 36.71(18)
N07 Cr4 C9B C13B 37.6(7)
N08 Cr4 C9B C13B 157.1(5)
C12B Cr4 C9B C13B -38.09(18)
C123 Cr4 C9B C13B -59.9(3)
C122 Cr4 C9B C13B -102.1(4)
C124 Cr4 C9B C13B -17.0(3)
C121 Cr4 C9B C13B -144.9(11)
C120 Cr4 C9B C13B 23.1(7)
C11B Cr4 C9B C13B -80.0(3)
C10B Cr4 C9B C13B -116.7(2)
C13B C9B C10B C11B 0.0
Cr4 C9B C10B C11B -62.2(4)
C13B C9B C10B Cr4 62.2(4)
N07 Cr4 C10B C9B -110.9(18)
N08 Cr4 C10B C9B 110.4(5)
C13B Cr4 C10B C9B -37.90(17)
C12B Cr4 C10B C9B -80.6(3)
C123 Cr4 C10B C9B -98.0(4)
C122 Cr4 C10B C9B -130.4(13)
C124 Cr4 C10B C9B -58.1(3)
C121 Cr4 C10B C9B 17.0(7)
C120 Cr4 C10B C9B -17.1(3)
C11B Cr4 C10B C9B -117.7(2)
N07 Cr4 C10B C11B 6.8(17)
N08 Cr4 C10B C11B -131.9(4)
C13B Cr4 C10B C11B 79.8(3)
C12B Cr4 C10B C11B 37.13(16)
C123 Cr4 C10B C11B 19.7(4)
C122 Cr4 C10B C11B -12.8(12)
C9B Cr4 C10B C11B 117.7(2)
C124 Cr4 C10B C11B 59.6(3)
C121 Cr4 C10B C11B 134.7(7)
C120 Cr4 C10B C11B 100.6(3)
C9B C10B C11B C12B 0.0
Cr4 C10B C11B C12B -61.1(4)
C9B C10B C11B Cr4 61.1(4)
N07 Cr4 C11B C12B -60.2(6)
N08 Cr4 C11B C12B -175.9(5)
C13B Cr4 C11B C12B 37.99(19)
C123 Cr4 C11B C12B -6.5(8)
C122 Cr4 C11B C12B 125.4(8)
C9B Cr4 C11B C12B 80.6(3)
C124 Cr4 C11B C12B 19.1(3)
C121 Cr4 C11B C12B 96.8(4)
C120 Cr4 C11B C12B 57.5(3)
C10B Cr4 C11B C12B 117.6(2)
N07 Cr4 C11B C10B -177.8(6)
N08 Cr4 C11B C10B 66.6(5)
C13B Cr4 C11B C10B -79.6(3)
C12B Cr4 C11B C10B -117.6(2)
C123 Cr4 C11B C10B -124.1(9)
C122 Cr4 C11B C10B 7.8(8)
C9B Cr4 C11B C10B -37.02(18)
C124 Cr4 C11B C10B -98.5(3)
C121 Cr4 C11B C10B -20.7(4)
C120 Cr4 C11B C10B -60.1(3)
C10B C11B C12B C13B 0.0
Cr4 C11B C12B C13B -62.5(4)
C10B C11B C12B Cr4 62.5(4)
N07 Cr4 C12B C13B -108.0(6)
N08 Cr4 C12B C13B 130.3(14)
C123 Cr4 C12B C13B 122.5(8)
C122 Cr4 C12B C13B 93.1(4)
C9B Cr4 C12B C13B 38.02(17)
C124 Cr4 C12B C13B -15.6(8)
C121 Cr4 C12B C13B 53.4(4)
C120 Cr4 C12B C13B 14.0(4)
C11B Cr4 C12B C13B 116.5(2)
C10B Cr4 C12B C13B 79.8(2)
N07 Cr4 C12B C11B 135.5(5)
N08 Cr4 C12B C11B 13.8(14)
C13B Cr4 C12B C11B -116.5(2)
C123 Cr4 C12B C11B 6.0(8)
C122 Cr4 C12B C11B -23.4(4)
C9B Cr4 C12B C11B -78.5(3)
C124 Cr4 C12B C11B -132.1(8)
C121 Cr4 C12B C11B -63.1(4)
C120 Cr4 C12B C11B -102.5(4)
C10B Cr4 C12B C11B -36.73(17)
C11B C12B C13B C9B 0.0
Cr4 C12B C13B C9B -64.4(5)
C11B C12B C13B Cr4 64.4(5)
C10B C9B C13B C12B 0.0
Cr4 C9B C13B C12B 64.2(4)
C10B C9B C13B Cr4 -64.2(4)
N07 Cr4 C13B C12B 85.6(5)
N08 Cr4 C13B C12B -159.4(5)
C123 Cr4 C13B C12B -21.2(3)
C122 Cr4 C13B C12B -63.2(3)
C9B Cr4 C13B C12B -116.0(2)
C124 Cr4 C13B C12B 17.3(8)
C121 Cr4 C13B C12B -104.9(4)
C120 Cr4 C13B C12B -143.0(10)
C11B Cr4 C13B C12B -37.37(16)
C10B Cr4 C13B C12B -78.8(2)
N07 Cr4 C13B C9B -158.4(5)
N08 Cr4 C13B C9B -43.4(6)
C12B Cr4 C13B C9B 116.0(2)
C123 Cr4 C13B C9B 94.8(4)
C122 Cr4 C13B C9B 52.8(4)
C124 Cr4 C13B C9B 133.3(9)
C121 Cr4 C13B C9B 11.1(4)
C120 Cr4 C13B C9B -27.0(9)
C11B Cr4 C13B C9B 78.7(3)
C10B Cr4 C13B C9B 37.25(16)
N012 Cr6 C14B C15B 14.3(12)
N011 Cr6 C14B C15B 148.1(4)
C16B Cr6 C14B C15B -38.1(2)
C17B Cr6 C14B C15B -80.3(3)
C186 Cr6 C14B C15B -103.3(8)
C185 Cr6 C14B C15B -62.0(4)
C182 Cr6 C14B C15B 148(9)
C18B Cr6 C14B C15B -117.1(3)
C184 Cr6 C14B C15B -18.6(4)
C183 Cr6 C14B C15B 21.9(6)
N012 Cr6 C14B C18B 131.5(12)
N011 Cr6 C14B C18B -94.7(4)
C15B Cr6 C14B C18B 117.1(3)
C16B Cr6 C14B C18B 79.0(3)
C17B Cr6 C14B C18B 36.8(2)
C186 Cr6 C14B C18B 13.8(7)
C185 Cr6 C14B C18B 55.1(3)
C182 Cr6 C14B C18B -95(9)
C184 Cr6 C14B C18B 98.5(3)
C183 Cr6 C14B C18B 139.0(6)
C18B C14B C15B C16B 0.0
Cr6 C14B C15B C16B 63.4(5)
C18B C14B C15B Cr6 -63.4(5)
N012 Cr6 C15B C16B 69.3(4)
N011 Cr6 C15B C16B -167.5(5)
C14B Cr6 C15B C16B -116.3(3)
C17B Cr6 C15B C16B -37.7(2)
C186 Cr6 C15B C16B -73.2(5)
C185 Cr6 C15B C16B -26.9(5)
C182 Cr6 C15B C16B -119.2(8)
C18B Cr6 C15B C16B -79.2(3)
C184 Cr6 C15B C16B 22.3(8)
C183 Cr6 C15B C16B 176(2)
N012 Cr6 C15B C14B -174.4(5)
N011 Cr6 C15B C14B -51.2(5)
C16B Cr6 C15B C14B 116.3(3)
C17B Cr6 C15B C14B 78.6(4)
C186 Cr6 C15B C14B 43.1(6)
C185 Cr6 C15B C14B 89.4(5)
C182 Cr6 C15B C14B -3.0(8)
C18B Cr6 C15B C14B 37.0(2)
C184 Cr6 C15B C14B 138.6(8)
C183 Cr6 C15B C14B -68(2)
C14B C15B C16B C17B 0.0
Cr6 C15B C16B C17B 64.4(6)
C14B C15B C16B Cr6 -64.4(6)
N012 Cr6 C16B C17B 116.9(4)
N011 Cr6 C16B C17B -31(3)
C15B Cr6 C16B C17B -116.3(3)
C14B Cr6 C16B C17B -78.6(4)
C186 Cr6 C16B C17B -37.8(6)
C185 Cr6 C16B C17B -6.2(9)
C182 Cr6 C16B C17B -78.2(6)
C18B Cr6 C16B C17B -36.93(19)
C184 Cr6 C16B C17B -147.2(14)
C183 Cr6 C16B C17B -117.5(6)
N012 Cr6 C16B C15B -126.7(4)
N011 Cr6 C16B C15B 85(3)
C14B Cr6 C16B C15B 37.77(19)
C17B Cr6 C16B C15B 116.3(3)
C186 Cr6 C16B C15B 78.5(6)
C185 Cr6 C16B C15B 110.2(9)
C182 Cr6 C16B C15B 38.2(6)
C18B Cr6 C16B C15B 79.4(3)
C184 Cr6 C16B C15B -30.9(13)
C183 Cr6 C16B C15B -1.1(7)
C15B C16B C17B C18B 0.0
Cr6 C16B C17B C18B 63.1(6)
C15B C16B C17B Cr6 -63.2(6)
N012 Cr6 C17B C16B -77.9(5)
N011 Cr6 C17B C16B 174.2(5)
C15B Cr6 C17B C16B 38.1(2)
C14B Cr6 C17B C16B 80.4(3)
C186 Cr6 C17B C16B 106.5(8)
C185 Cr6 C17B C16B 8.0(13)
C182 Cr6 C17B C16B 83.4(6)
C18B Cr6 C17B C16B 117.3(3)
C184 Cr6 C17B C16B 11.8(5)
C183 Cr6 C17B C16B 45.6(5)
N012 Cr6 C17B C18B 164.8(5)
N011 Cr6 C17B C18B 56.9(5)
C15B Cr6 C17B C18B -79.2(4)
C16B Cr6 C17B C18B -117.3(3)
C14B Cr6 C17B C18B -36.8(3)
C186 Cr6 C17B C18B -10.8(8)
C185 Cr6 C17B C18B -109.3(13)
C182 Cr6 C17B C18B -33.9(6)
C184 Cr6 C17B C18B -105.5(5)
C183 Cr6 C17B C18B -71.6(5)
C16B C17B C18B C14B 0.0
Cr6 C17B C18B C14B 61.4(5)
C16B C17B C18B Cr6 -61.4(5)
C15B C14B C18B C17B 0.0
Cr6 C14B C18B C17B -61.5(6)
C15B C14B C18B Cr6 61.5(6)
N012 Cr6 C18B C17B -30.2(9)
N011 Cr6 C18B C17B -141.7(4)
C15B Cr6 C18B C17B 80.2(3)
C16B Cr6 C18B C17B 37.5(2)
C14B Cr6 C18B C17B 117.8(3)
C186 Cr6 C18B C17B 43(3)
C185 Cr6 C18B C17B 22.2(3)
C182 Cr6 C18B C17B 123.7(8)
C184 Cr6 C18B C17B 55.0(4)
C183 Cr6 C18B C17B 94.1(4)
N012 Cr6 C18B C14B -148.0(8)
N011 Cr6 C18B C14B 100.5(4)
C15B Cr6 C18B C14B -37.6(2)
C16B Cr6 C18B C14B -80.3(3)
C17B Cr6 C18B C14B -117.8(3)
C186 Cr6 C18B C14B -75(3)
C185 Cr6 C18B C14B -95.7(4)
C182 Cr6 C18B C14B 5.9(8)
C184 Cr6 C18B C14B -62.8(4)
C183 Cr6 C18B C14B -23.7(4)
C114 C113 C8B C7B 51.8(16)
C112 C113 C8B C7B -115.0(13)
C111 C113 C8B C7B 150(5)
C114 C113 C8B C6B -73.7(13)
C112 C113 C8B C6B 119.5(11)
C111 C113 C8B C6B 25(3)
